data_7102854
loop_
_publ_author_name
'Yamada, Michio'
'Wakahara, Takatsugu'
'Tsuchiya, Takahiro'
'Maeda, Yutaka'
'Kako, Masahiro'
'Akasaka, Takeshi'
'Yoza, Kenji'
'Horn, Ernst'
'Mizorogi, Naomi'
'Nagase, Shigeru'

_publ_section_title
;
 Location of the metal atoms in Ce2@C78 and its bis-silylated
 derivative.
;
_journal_issue 5
_journal_name_full 'Chemical communications (Cambridge, England)'
_journal_page_first 558
_journal_page_last 560
_journal_paper_doi 10.1039/b712568b
_journal_year 2008
_chemical_absolute_configuration unk
_chemical_formula_sum 'C117.5 H46 Ce2 S5 Si2'
_chemical_formula_weight 1954.26
_chemical_name_systematic
;
?
;
_space_group_IT_number 19
_symmetry_cell_setting orthorhombic
_symmetry_space_group_name_Hall 'P 2ac 2ab'
_symmetry_space_group_name_H-M 'P 21 21 21'
_atom_sites_solution_hydrogens geom
_atom_sites_solution_primary direct
_atom_sites_solution_secondary difmap
_audit_creation_method SHELXL-97
_cell_angle_alpha 90.00
_cell_angle_beta 90.00
_cell_angle_gamma 90.00
_cell_formula_units_Z 4
_cell_length_a 11.351(3)
_cell_length_b 23.560(6)
_cell_length_c 28.117(7)
_cell_measurement_temperature 270(2)
_cell_volume 7519(3)
_computing_cell_refinement 'Bruker SMART'
_computing_data_collection 'Bruker SMART'
_computing_data_reduction 'Bruker SAINT'
_computing_molecular_graphics 'Bruker SHELXTL'
_computing_publication_material 'Bruker SHELXTL'
_computing_structure_refinement 'SHELXL-97 (Sheldrick, 1997)'
_computing_structure_solution 'SHELXS-97 (Sheldrick, 1990)'
_diffrn_ambient_temperature 270(2)
_diffrn_measured_fraction_theta_full 0.752
_diffrn_measured_fraction_theta_max 0.752
_diffrn_measurement_device_type IPDSC
_diffrn_radiation_monochromator Si(111)
_diffrn_radiation_source synchrotron
_diffrn_radiation_type synchrotron
_diffrn_radiation_wavelength 0.68880
_diffrn_reflns_av_R_equivalents 0.0406
_diffrn_reflns_av_sigmaI/netI 0.0366
_diffrn_reflns_limit_h_max 13
_diffrn_reflns_limit_h_min -13
_diffrn_reflns_limit_k_max 19
_diffrn_reflns_limit_k_min -18
_diffrn_reflns_limit_l_max 33
_diffrn_reflns_limit_l_min -33
_diffrn_reflns_number 34267
_diffrn_reflns_theta_full 24.52
_diffrn_reflns_theta_max 24.52
_diffrn_reflns_theta_min 1.40
_exptl_absorpt_coefficient_mu 1.429
_exptl_absorpt_correction_T_max 0.9858
_exptl_absorpt_correction_T_min 0.8142
_exptl_absorpt_correction_type empirical
_exptl_absorpt_process_details 'SADABS Sheldrick 1996'
_exptl_crystal_colour black
_exptl_crystal_density_diffrn 1.727
_exptl_crystal_density_method 'not measured'
_exptl_crystal_description platelet
_exptl_crystal_F_000 3900
_exptl_crystal_size_max 0.15
_exptl_crystal_size_mid 0.15
_exptl_crystal_size_min 0.01
_refine_diff_density_max 0.952
_refine_diff_density_min -0.944
_refine_diff_density_rms 0.135
_refine_ls_abs_structure_details 'Flack H D (1983), Acta Cryst. A39, 876-881'
_refine_ls_abs_structure_Flack 0.328(15)
_refine_ls_extinction_method none
_refine_ls_goodness_of_fit_ref 1.037
_refine_ls_hydrogen_treatment constr
_refine_ls_matrix_type full
_refine_ls_number_parameters 1186
_refine_ls_number_reflns 10346
_refine_ls_number_restraints 977
_refine_ls_restrained_S_all 1.064
_refine_ls_R_factor_all 0.0587
_refine_ls_R_factor_gt 0.0475
_refine_ls_shift/su_max 0.001
_refine_ls_shift/su_mean 0.000
_refine_ls_structure_factor_coef Fsqd
_refine_ls_weighting_details 'calc w=1/[\s^2^(Fo^2^)+(0.1000P)^2^+0.0000P] where P=(Fo^2^+2Fc^2^)/3'
_refine_ls_weighting_scheme calc
_refine_ls_wR_factor_gt 0.1294
_refine_ls_wR_factor_ref 0.1357
_reflns_number_gt 8500
_reflns_number_total 10346
_reflns_threshold_expression >2sigma(I)
_cod_data_source_file b712568b.txt
_cod_data_source_block Ce2@C78Si270krev2
_cod_original_sg_symbol_H-M P212121
_cod_original_formula_sum 'C117.50 H46 Ce2 S5 Si2'
_cod_database_code 7102854

loop_
_symmetry_equiv_pos_as_xyz
'x, y, z'
'-x+1/2, -y, z+1/2'
'x+1/2, -y+1/2, -z'
'-x, y+1/2, -z+1/2'

loop_
_atom_site_label
_atom_site_type_symbol
_atom_site_fract_x
_atom_site_fract_y
_atom_site_fract_z
_atom_site_U_iso_or_equiv
_atom_site_adp_type
_atom_site_occupancy
_atom_site_calc_flag
_atom_site_refinement_flags
_atom_site_disorder_assembly
_atom_site_disorder_group
Ce1 Ce 0.51219(4) 0.59654(2) 0.101971(15) 0.05833(16) Uani 0.9553(15) d P A 2
Ce2 Ce 0.86512(5) 0.60774(2) 0.113885(15) 0.05992(17) Uani 0.9553(15) d P A 2
Si1 Si 0.5689(2) 0.74711(10) 0.28462(7) 0.0570(6) Uani 1 d . . .
Si2 Si 0.7044(3) 0.62277(11) 0.32692(7) 0.0643(7) Uani 1 d . . .
C79 C 0.7917(12) 0.4987(5) 0.3509(3) 0.095(3) Uani 1 d U . .
H1 H 0.8313 0.5164 0.3772 0.143 Uiso 1 calc R . .
H2 H 0.8190 0.5151 0.3217 0.143 Uiso 1 calc R . .
H3 H 0.8081 0.4588 0.3510 0.143 Uiso 1 calc R . .
C1 C 0.3855(8) 0.6662(4) 0.1615(3) 0.0611(15) Uani 1 d U . .
C2 C 0.9572(8) 0.6007(4) 0.2042(3) 0.0641(15) Uani 1 d U . .
C3 C 0.9727(9) 0.6397(4) 0.0244(3) 0.0727(16) Uani 1 d U . .
C4 C 0.6011(7) 0.6023(4) 0.2422(2) 0.0567(14) Uani 1 d U A .
C5 C 0.9358(8) 0.6929(4) 0.1753(3) 0.0633(15) Uani 1 d U . .
C6 C 0.9503(9) 0.4892(4) 0.0941(3) 0.0717(16) Uani 1 d U . .
C7 C 0.7852(9) 0.5525(4) 0.2389(3) 0.0604(15) Uani 1 d U . .
C8 C 0.4811(9) 0.5289(4) 0.2008(3) 0.0620(15) Uani 1 d U . .
C9 C 0.8868(9) 0.5491(4) 0.2138(3) 0.0646(15) Uani 1 d U A .
C80 C 0.4140(11) 0.6153(4) 0.3431(3) 0.090(3) Uani 1 d U . .
H4 H 0.3321 0.6057 0.3402 0.135 Uiso 1 calc R . .
H5 H 0.4405 0.6331 0.3143 0.135 Uiso 1 calc R . .
H6 H 0.4243 0.6410 0.3693 0.135 Uiso 1 calc R . .
C10 C 0.6869(9) 0.5148(4) 0.2295(3) 0.0637(15) Uani 1 d U A .
C81 C 0.5848(8) 0.8618(4) 0.2483(3) 0.0598(16) Uani 1 d U . .
C11 C 0.9915(10) 0.5292(4) 0.0590(3) 0.0755(16) Uani 1 d U A .
C12 C 1.0323(9) 0.6630(4) 0.1484(3) 0.0703(16) Uani 1 d U A .
C13 C 0.4233(9) 0.6144(4) 0.0104(3) 0.0705(16) Uani 1 d U . .
C82 C 0.6608(12) 0.5080(5) 0.3555(3) 0.088(2) Uani 1 d U . .
C14 C 1.0386(8) 0.6062(4) 0.1669(3) 0.0688(16) Uani 1 d U A .
C15 C 0.5000(10) 0.4821(4) 0.1683(3) 0.0656(15) Uani 1 d U A .
C16 C 0.3502(10) 0.5373(4) 0.0629(3) 0.0733(16) Uani 1 d U . .
C17 C 0.7317(7) 0.6099(4) 0.2585(2) 0.0562(14) Uani 1 d U A .
C18 C 0.8664(9) 0.7472(4) 0.1060(3) 0.0671(15) Uani 1 d U . .
C83 C 0.9946(14) 0.6487(5) 0.4465(3) 0.097(2) Uani 1 d U . .
C19 C 0.7817(8) 0.6591(4) 0.2322(3) 0.0546(14) Uani 1 d U . .
C20 C 0.9181(9) 0.6932(4) 0.0316(3) 0.0722(16) Uani 1 d U A .
C84 C 0.3109(10) 0.7500(4) 0.3036(3) 0.0693(18) Uani 1 d U . .
C21 C 0.7903(10) 0.4586(4) 0.0412(3) 0.0734(16) Uani 1 d U . .
C22 C 0.3437(9) 0.5261(4) 0.1139(3) 0.0718(16) Uani 1 d U A .
C23 C 0.3977(8) 0.6881(4) 0.0632(3) 0.0664(16) Uani 1 d U . .
C24 C 0.5446(7) 0.7359(4) 0.1763(3) 0.0540(14) Uani 1 d U . .
C25 C 0.8146(9) 0.6125(4) -0.0255(3) 0.0730(16) Uani 1 d U . .
C26 C 0.7520(8) 0.7408(4) 0.1802(3) 0.0551(14) Uani 1 d U . .
C27 C 0.6095(9) 0.7399(4) 0.0310(3) 0.0669(16) Uani 1 d U . .
C28 C 0.5785(7) 0.7054(3) 0.2233(2) 0.0513(14) Uani 1 d U A .
C29 C 0.7132(7) 0.7034(3) 0.2174(2) 0.0516(14) Uani 1 d U A .
C85 C 0.7691(8) 0.8306(4) 0.2832(3) 0.0647(17) Uani 1 d U . .
C86 C 0.4562(8) 0.8536(4) 0.2356(3) 0.070(2) Uani 1 d U . .
H7 H 0.4113 0.8475 0.2641 0.104 Uiso 1 calc R . .
H8 H 0.4483 0.8212 0.2151 0.104 Uiso 1 calc R . .
H9 H 0.4275 0.8868 0.2196 0.104 Uiso 1 calc R . .
C30 C 0.4512(8) 0.7157(4) 0.1471(3) 0.0600(15) Uani 1 d U A .
C31 C 0.8955(8) 0.6531(4) 0.2106(3) 0.0591(15) Uani 1 d U A .
C32 C 0.9485(9) 0.7153(4) 0.0789(3) 0.0699(16) Uani 1 d U A .
C33 C 0.4006(8) 0.5731(4) 0.1880(3) 0.0607(15) Uani 1 d U A .
C34 C 0.3244(8) 0.6440(4) 0.0780(3) 0.0697(16) Uani 1 d U A .
C35 C 0.4874(10) 0.4667(4) 0.0810(3) 0.0715(16) Uani 1 d U . .
C87 C 0.4223(9) 0.7633(4) 0.3175(3) 0.0645(17) Uani 1 d U . .
C88 C 0.6473(8) 0.8173(4) 0.2718(3) 0.0596(16) Uani 1 d U . .
C36 C 0.3402(8) 0.5934(4) 0.0460(3) 0.0697(16) Uani 1 d U A .
C37 C 0.6333(10) 0.6608(4) -0.0244(3) 0.0693(15) Uani 1 d U . .
C38 C 0.6699(9) 0.4519(4) 0.0386(3) 0.0719(16) Uani 1 d U A .
C89 C 0.8743(12) 0.6500(4) 0.4550(3) 0.092(2) Uani 1 d U . .
H10 H 0.8487 0.6586 0.4856 0.110 Uiso 1 calc R . .
C39 C 0.7558(9) 0.6673(4) -0.0213(3) 0.0704(16) Uani 1 d U A .
C40 C 0.5973(9) 0.4419(4) 0.0792(3) 0.0715(16) Uani 1 d U A .
C41 C 0.4396(9) 0.5020(4) 0.0446(3) 0.0733(16) Uani 1 d U A .
C90 C 0.3414(10) 0.7974(4) 0.3913(3) 0.0768(19) Uani 1 d U . .
H11 H 0.3534 0.8117 0.4217 0.092 Uiso 1 calc R . .
C91 C 0.5546(10) 0.8134(5) 0.3811(3) 0.084(3) Uani 1 d U . .
H47 H 0.6039 0.7821 0.3901 0.126 Uiso 1 calc R . .
H48 H 0.5403 0.8370 0.4083 0.126 Uiso 1 calc R . .
H49 H 0.5931 0.8352 0.3568 0.126 Uiso 1 calc R . .
C42 C 0.9838(9) 0.5095(4) 0.1402(3) 0.0718(16) Uani 1 d U A .
C43 C 0.3296(8) 0.5728(4) 0.1466(3) 0.0673(16) Uani 1 d U . .
C44 C 0.9053(9) 0.5025(4) 0.1799(3) 0.0685(16) Uani 1 d U . .
C45 C 0.6084(8) 0.6031(4) -0.0316(2) 0.0682(15) Uani 1 d U A .
C46 C 0.4574(8) 0.7262(4) 0.0952(3) 0.0653(15) Uani 1 d U A .
C47 C 0.9240(9) 0.5392(4) 0.0166(3) 0.0719(16) Uani 1 d U . .
C48 C 0.9131(9) 0.5955(5) -0.0010(3) 0.0721(16) Uani 1 d U A .
C49 C 0.8108(10) 0.4644(4) 0.1734(3) 0.0697(16) Uani 1 d U A .
C50 C 0.6514(8) 0.7719(4) 0.1068(3) 0.0635(15) Uani 1 d U . .
C51 C 0.8313(9) 0.5004(4) 0.0081(3) 0.0722(16) Uani 1 d U A .
C52 C 0.5065(9) 0.5769(4) -0.0120(3) 0.0689(15) Uani 1 d U A .
C53 C 0.5159(10) 0.5179(4) 0.0044(3) 0.0711(16) Uani 1 d U . .
C92 C 0.6363(9) 0.9131(4) 0.2400(3) 0.0637(16) Uani 1 d U . .
H15 H 0.5921 0.9414 0.2255 0.076 Uiso 1 calc R . .
C54 C 0.5776(9) 0.5436(4) 0.2304(3) 0.0600(15) Uani 1 d U A .
C55 C 1.0503(9) 0.6296(5) 0.0668(3) 0.0756(17) Uani 1 d U A .
C56 C 0.8077(9) 0.7106(4) 0.0104(3) 0.0713(16) Uani 1 d U . .
C93 C 0.8581(11) 0.7861(5) 0.3056(4) 0.088(3) Uani 1 d U . .
H16 H 0.9350 0.8029 0.3078 0.132 Uiso 1 calc R . .
H17 H 0.8618 0.7530 0.2857 0.132 Uiso 1 calc R . .
H18 H 0.8314 0.7755 0.3367 0.132 Uiso 1 calc R . .
C57 C 1.0355(9) 0.6755(4) 0.0982(3) 0.0743(16) Uani 1 d U . .
C94 C 0.7515(9) 0.9246(4) 0.2523(3) 0.0681(17) Uani 1 d U . .
C58 C 0.5328(7) 0.6466(4) 0.2250(2) 0.0544(14) Uani 1 d U . .
C59 C 0.6236(10) 0.4909(4) 0.0021(3) 0.0705(16) Uani 1 d U A .
C95 C 0.6417(10) 0.6960(4) 0.3280(2) 0.071(3) Uani 1 d . . .
H19 H 0.7063 0.7183 0.3406 0.085 Uiso 1 calc R . .
H20 H 0.5848 0.6939 0.3536 0.085 Uiso 1 calc R . .
C60 C 0.8500(10) 0.4549(4) 0.0865(3) 0.0708(16) Uani 1 d U A .
C61 C 0.4518(9) 0.6731(4) 0.0204(3) 0.0679(16) Uani 1 d U A .
C62 C 0.4354(8) 0.6306(4) 0.1972(3) 0.0586(15) Uani 1 d U A .
C63 C 0.4279(9) 0.4843(4) 0.1241(3) 0.0701(16) Uani 1 d U A .
C64 C 1.0526(9) 0.5599(5) 0.1331(3) 0.0731(17) Uani 1 d U . .
C96 C 0.6062(12) 0.5617(4) 0.3459(3) 0.082(2) Uani 1 d U . .
C65 C 0.5591(9) 0.6967(4) 0.0036(3) 0.0672(15) Uani 1 d U A .
C97 C 0.4376(10) 0.7909(4) 0.3621(3) 0.0709(18) Uani 1 d U . .
C98 C 0.2829(10) 0.7223(4) 0.2554(3) 0.081(3) Uani 1 d U . .
H21 H 0.3152 0.7451 0.2302 0.122 Uiso 1 calc R . .
H22 H 0.1990 0.7196 0.2515 0.122 Uiso 1 calc R . .
H23 H 0.3169 0.6850 0.2543 0.122 Uiso 1 calc R . .
C99 C 0.4810(12) 0.5649(4) 0.3515(3) 0.084(2) Uani 1 d U . .
C66 C 0.7283(10) 0.5183(4) -0.0177(3) 0.0710(16) Uani 1 d U . .
C67 C 0.7179(9) 0.5740(4) -0.0343(3) 0.0696(16) Uani 1 d U A .
C68 C 0.6080(9) 0.4522(4) 0.1675(3) 0.0685(16) Uani 1 d U . .
C100 C 0.7904(11) 0.6394(5) 0.4206(3) 0.086(2) Uani 1 d U . .
C69 C 0.7034(10) 0.4697(4) 0.1977(3) 0.0683(16) Uani 1 d U A .
C70 C 0.6456(8) 0.7604(4) 0.1562(3) 0.0566(14) Uani 1 d U A .
C101 C 0.1254(12) 0.7957(5) 0.4101(4) 0.103(3) Uani 1 d U . .
H24 H 0.1374 0.7769 0.4401 0.155 Uiso 1 calc R . .
H25 H 0.0544 0.7818 0.3957 0.155 Uiso 1 calc R . .
H26 H 0.1187 0.8358 0.4152 0.155 Uiso 1 calc R . .
C102 C 1.0290(12) 0.6392(5) 0.3992(3) 0.098(2) Uani 1 d U . .
H27 H 1.1089 0.6388 0.3919 0.117 Uiso 1 calc R . .
C103 C 0.9502(11) 0.6308(5) 0.3642(3) 0.092(2) Uani 1 d U . .
C104 C 0.4812(14) 0.4678(5) 0.3771(4) 0.102(2) Uani 1 d U . .
C105 C 0.2145(10) 0.7596(4) 0.3345(3) 0.0742(19) Uani 1 d U . .
H28 H 0.1394 0.7491 0.3247 0.089 Uiso 1 calc R . .
C71 C 0.8601(9) 0.7344(4) 0.1563(3) 0.0623(15) Uani 1 d U A .
C72 C 0.7327(9) 0.7475(4) 0.0346(3) 0.0681(16) Uani 1 d U A .
C106 C 0.8111(9) 0.8830(4) 0.2740(3) 0.0690(18) Uani 1 d U . .
H29 H 0.8878 0.8908 0.2835 0.083 Uiso 1 calc R . .
C107 C 1.0042(11) 0.6186(5) 0.3146(3) 0.101(3) Uani 1 d U . .
H30 H 1.0081 0.6532 0.2967 0.151 Uiso 1 calc R . .
H31 H 0.9558 0.5916 0.2980 0.151 Uiso 1 calc R . .
H32 H 1.0820 0.6033 0.3184 0.151 Uiso 1 calc R . .
C73 C 0.7649(9) 0.7648(4) 0.0822(3) 0.0674(16) Uani 1 d U A .
C74 C 0.3163(9) 0.6298(4) 0.1306(3) 0.0678(16) Uani 1 d U A .
C108 C 0.2285(10) 0.7838(4) 0.3778(3) 0.0795(19) Uani 1 d U . .
C109 C 0.5988(13) 0.4619(5) 0.3701(3) 0.096(2) Uani 1 d U . .
H33 H 0.6359 0.4273 0.3752 0.116 Uiso 1 calc R . .
C110 C 0.4224(13) 0.5185(5) 0.3669(3) 0.096(2) Uani 1 d U . .
H34 H 0.3411 0.5203 0.3708 0.115 Uiso 1 calc R . .
C111 C 0.8265(11) 0.6302(5) 0.3731(3) 0.086(2) Uani 1 d U . .
C75 C 1.0572(9) 0.5725(5) 0.0835(3) 0.0752(17) Uani 1 d U A .
C76 C 0.6551(10) 0.4340(4) 0.1236(3) 0.0703(16) Uani 1 d U A .
C112 C 0.7984(11) 0.9825(5) 0.2422(4) 0.092(3) Uani 1 d U . .
H35 H 0.7814 1.0072 0.2685 0.138 Uiso 1 calc R . .
H36 H 0.7618 0.9972 0.2140 0.138 Uiso 1 calc R . .
H37 H 0.8821 0.9805 0.2376 0.138 Uiso 1 calc R . .
C77 C 0.5594(9) 0.7560(4) 0.0777(3) 0.0660(16) Uani 1 d U A .
C78 C 0.7824(10) 0.4386(4) 0.1273(3) 0.0711(16) Uani 1 d U . .
C113 C 0.6681(12) 0.6388(5) 0.4379(3) 0.099(3) Uani 1 d U . .
H38 H 0.6551 0.6052 0.4565 0.148 Uiso 1 calc R . .
H39 H 0.6151 0.6392 0.4113 0.148 Uiso 1 calc R . .
H40 H 0.6544 0.6718 0.4573 0.148 Uiso 1 calc R . .
C114 C 1.0964(14) 0.6564(6) 0.4820(4) 0.123(4) Uani 1 d U . .
H41 H 1.1042 0.6229 0.5011 0.185 Uiso 1 calc R . .
H42 H 1.0804 0.6884 0.5021 0.185 Uiso 1 calc R . .
H43 H 1.1684 0.6629 0.4649 0.185 Uiso 1 calc R . .
C115 C 0.3999(15) 0.4160(6) 0.3943(5) 0.140(4) Uani 1 d U . .
H44 H 0.4091 0.3846 0.3728 0.210 Uiso 1 calc R . .
H45 H 0.3189 0.4278 0.3946 0.210 Uiso 1 calc R . .
H46 H 0.4229 0.4046 0.4257 0.210 Uiso 1 calc R . .
S1 S 0.6922(6) 0.6924(2) -0.14069(17) 0.1696(19) Uani 1 d U B 1
S3 S 0.3152(6) 0.6070(3) 0.5860(3) 0.233(3) Uani 1 d U C 1
S2 S 0.6219(8) 0.6382(3) -0.2325(3) 0.232(3) Uani 1 d U B 1
S4 S 0.3785(10) 0.5763(5) 0.4874(4) 0.311(4) Uani 1 d U C 1
C117 C 0.354(2) 0.6031(14) 0.5348(12) 0.258(5) Uani 1 d U C 1
Ce3 Ce 0.621(2) 0.5295(7) 0.1265(5) 0.109(7) Uani 0.0447(15) d P A 3
Ce4 Ce 0.7490(14) 0.6808(6) 0.0904(5) 0.086(5) Uani 0.0447(15) d P A 3
S5 S 1.124(2) 0.4952(8) 0.3946(7) 0.287(6) Uani 0.50 d PDU . .
S6 S 1.0620(18) 0.3839(9) 0.3532(7) 0.282(6) Uani 0.50 d PDU . .
C118 C 1.127(4) 0.4341(13) 0.375(2) 0.285(6) Uani 0.50 d PDU . .
C116 C 0.630(2) 0.6643(9) -0.1804(7) 0.187(4) Uani 1 d U . .

loop_
_atom_site_aniso_label
_atom_site_aniso_U_11
_atom_site_aniso_U_22
_atom_site_aniso_U_33
_atom_site_aniso_U_23
_atom_site_aniso_U_13
_atom_site_aniso_U_12
Ce1 0.0571(3) 0.0579(4) 0.0599(2) -0.0002(2) 0.00019(18) -0.0031(2)
Ce2 0.0545(3) 0.0609(4) 0.0644(3) -0.0013(2) 0.00546(19) 0.0023(2)
Si1 0.0740(16) 0.0457(17) 0.0514(11) -0.0036(9) 0.0005(9) 0.0092(12)
Si2 0.0932(19) 0.0532(19) 0.0465(11) 0.0022(9) 0.0003(10) 0.0131(13)
C79 0.158(8) 0.064(7) 0.063(5) 0.006(4) -0.016(5) 0.030(6)
C1 0.064(3) 0.057(3) 0.062(3) -0.005(3) 0.007(2) 0.006(3)
C2 0.072(3) 0.060(3) 0.060(3) 0.000(3) -0.009(2) 0.014(3)
C3 0.076(3) 0.074(4) 0.069(3) 0.006(3) 0.021(3) -0.005(3)
C4 0.074(3) 0.047(3) 0.049(2) 0.004(2) 0.010(2) 0.002(3)
C5 0.067(3) 0.058(3) 0.065(3) -0.006(3) -0.003(3) -0.010(3)
C6 0.083(3) 0.058(3) 0.074(3) -0.006(3) 0.009(3) 0.024(3)
C7 0.085(3) 0.047(3) 0.050(3) 0.005(3) 0.001(2) 0.015(3)
C8 0.076(3) 0.049(3) 0.061(3) 0.004(2) 0.014(3) -0.013(3)
C9 0.079(3) 0.054(3) 0.060(3) 0.001(3) -0.006(3) 0.019(3)
C80 0.128(8) 0.060(7) 0.081(5) 0.015(5) 0.015(5) -0.009(6)
C10 0.095(3) 0.045(3) 0.051(3) 0.010(2) 0.005(3) 0.009(3)
C81 0.069(4) 0.044(4) 0.066(3) -0.007(3) 0.001(3) 0.006(3)
C11 0.082(3) 0.069(4) 0.075(3) -0.008(3) 0.016(3) 0.015(3)
C12 0.069(3) 0.068(4) 0.074(3) -0.010(3) 0.003(3) -0.009(3)
C13 0.081(3) 0.069(4) 0.061(3) -0.004(3) -0.017(3) 0.005(3)
C82 0.151(5) 0.059(5) 0.054(3) 0.005(3) -0.018(4) -0.006(4)
C14 0.068(3) 0.067(4) 0.071(3) -0.007(3) -0.001(2) 0.009(3)
C15 0.085(3) 0.045(3) 0.066(3) 0.003(2) 0.008(3) -0.015(3)
C16 0.081(3) 0.062(4) 0.077(3) -0.010(3) -0.005(3) -0.009(3)
C17 0.075(3) 0.046(3) 0.048(2) 0.001(2) 0.002(2) 0.009(3)
C18 0.076(3) 0.056(3) 0.070(3) 0.008(3) 0.005(3) -0.019(3)
C83 0.136(5) 0.093(4) 0.063(3) 0.001(3) -0.026(4) 0.012(4)
C19 0.068(3) 0.046(3) 0.050(3) -0.006(2) -0.003(2) 0.005(3)
C20 0.080(3) 0.069(4) 0.068(3) 0.013(3) 0.019(3) -0.015(3)
C84 0.091(4) 0.052(4) 0.065(3) -0.002(3) 0.014(3) 0.003(3)
C21 0.097(3) 0.057(3) 0.066(3) -0.015(3) 0.008(3) 0.012(3)
C22 0.077(3) 0.058(4) 0.080(3) -0.006(3) 0.005(3) -0.018(3)
C23 0.073(3) 0.059(4) 0.067(3) 0.001(3) -0.013(3) 0.011(3)
C24 0.067(3) 0.040(3) 0.056(3) -0.001(2) 0.002(2) 0.014(3)
C25 0.095(3) 0.069(4) 0.055(3) 0.004(3) 0.017(3) -0.001(3)
C26 0.067(3) 0.040(3) 0.058(3) 0.000(2) -0.002(2) -0.001(3)
C27 0.088(3) 0.054(3) 0.059(3) 0.017(3) 0.001(3) 0.010(3)
C28 0.062(3) 0.042(3) 0.050(2) -0.002(2) 0.001(2) 0.011(3)
C29 0.066(3) 0.039(3) 0.050(3) -0.005(2) 0.001(2) 0.005(3)
C85 0.073(4) 0.052(4) 0.069(3) -0.008(3) -0.004(3) 0.005(3)
C86 0.079(6) 0.048(6) 0.082(5) 0.001(4) -0.007(4) 0.011(4)
C30 0.069(3) 0.050(3) 0.061(3) 0.000(3) 0.001(2) 0.012(3)
C31 0.069(3) 0.054(3) 0.055(3) -0.008(3) -0.007(2) 0.000(3)
C32 0.073(3) 0.062(3) 0.074(3) 0.009(3) 0.014(3) -0.024(3)
C33 0.069(3) 0.051(3) 0.062(3) -0.003(3) 0.017(2) -0.010(3)
C34 0.068(3) 0.065(4) 0.076(3) -0.007(3) -0.013(3) 0.007(3)
C35 0.091(3) 0.051(3) 0.072(3) -0.012(3) 0.000(3) -0.016(3)
C87 0.086(4) 0.049(4) 0.058(3) 0.001(3) 0.011(3) 0.007(3)
C88 0.068(4) 0.048(4) 0.063(3) -0.008(3) 0.001(3) 0.005(3)
C36 0.072(3) 0.065(4) 0.071(3) -0.010(3) -0.013(3) 0.001(3)
C37 0.094(3) 0.065(3) 0.049(3) 0.012(3) -0.002(3) 0.002(3)
C38 0.094(3) 0.055(3) 0.067(3) -0.016(3) 0.005(3) 0.003(3)
C89 0.138(5) 0.080(4) 0.056(3) 0.002(3) -0.014(4) 0.011(4)
C39 0.094(3) 0.067(4) 0.051(3) 0.011(3) 0.013(3) -0.002(3)
C40 0.095(4) 0.048(3) 0.071(3) -0.012(3) 0.002(3) -0.005(3)
C41 0.088(3) 0.060(4) 0.073(3) -0.014(3) -0.007(3) -0.012(3)
C90 0.105(5) 0.058(4) 0.068(3) -0.003(3) 0.014(3) 0.010(4)
C91 0.115(7) 0.071(6) 0.066(5) -0.011(4) 0.004(5) 0.024(5)
C42 0.083(3) 0.059(4) 0.073(3) -0.002(3) 0.004(3) 0.025(3)
C43 0.069(3) 0.059(4) 0.074(3) -0.004(3) 0.009(3) -0.009(3)
C44 0.086(3) 0.052(3) 0.067(3) 0.002(3) -0.001(3) 0.024(3)
C45 0.092(3) 0.066(3) 0.047(2) 0.002(3) -0.007(2) -0.004(3)
C46 0.077(3) 0.055(3) 0.064(3) 0.003(3) -0.007(3) 0.015(3)
C47 0.086(3) 0.065(4) 0.065(3) -0.008(3) 0.019(3) 0.012(3)
C48 0.085(3) 0.071(4) 0.060(3) 0.001(3) 0.022(3) 0.003(3)
C49 0.098(3) 0.043(3) 0.068(3) 0.008(3) 0.003(3) 0.020(3)
C50 0.081(3) 0.044(3) 0.066(3) 0.007(3) -0.001(3) 0.004(3)
C51 0.095(4) 0.060(4) 0.062(3) -0.013(3) 0.012(3) 0.014(3)
C52 0.085(3) 0.066(3) 0.056(3) -0.007(3) -0.014(3) 0.000(3)
C53 0.090(3) 0.062(3) 0.062(3) -0.015(3) -0.007(3) -0.006(3)
C92 0.080(4) 0.041(4) 0.071(3) -0.004(3) 0.004(3) 0.004(3)
C54 0.085(3) 0.045(3) 0.050(3) 0.006(2) 0.011(3) -0.003(3)
C55 0.071(3) 0.077(4) 0.079(3) -0.001(3) 0.020(3) -0.007(3)
C56 0.089(3) 0.065(3) 0.061(3) 0.015(3) 0.019(3) -0.006(3)
C93 0.090(6) 0.065(7) 0.109(6) 0.002(5) -0.011(5) 0.012(5)
C57 0.070(3) 0.072(4) 0.080(3) -0.002(3) 0.013(3) -0.018(3)
C94 0.078(4) 0.046(4) 0.080(3) -0.008(3) 0.001(3) 0.000(3)
C58 0.063(3) 0.050(3) 0.050(3) 0.002(2) 0.009(2) 0.003(3)
C59 0.093(3) 0.058(3) 0.061(3) -0.019(3) 0.000(3) 0.001(3)
C95 0.106(7) 0.065(7) 0.043(4) 0.000(3) 0.002(4) 0.018(6)
C60 0.093(3) 0.050(3) 0.070(3) -0.007(3) 0.007(3) 0.019(3)
C61 0.081(3) 0.063(4) 0.060(3) 0.000(3) -0.018(3) 0.009(3)
C62 0.064(3) 0.054(3) 0.058(3) -0.005(3) 0.011(2) -0.002(3)
C63 0.085(3) 0.050(3) 0.075(3) -0.005(3) 0.006(3) -0.020(3)
C64 0.075(3) 0.070(4) 0.075(3) -0.004(3) 0.005(3) 0.015(3)
C96 0.141(5) 0.055(5) 0.048(3) 0.009(3) -0.009(4) -0.009(4)
C65 0.087(3) 0.062(3) 0.053(3) 0.013(3) -0.009(3) 0.006(3)
C97 0.097(4) 0.052(4) 0.064(3) 0.000(3) 0.009(3) 0.010(3)
C98 0.096(7) 0.069(6) 0.078(5) -0.013(4) 0.007(4) 0.010(5)
C99 0.140(5) 0.056(5) 0.055(3) 0.014(3) -0.009(4) -0.023(4)
C66 0.097(3) 0.059(3) 0.057(3) -0.014(3) 0.006(3) 0.007(3)
C67 0.096(3) 0.063(4) 0.050(3) -0.004(3) 0.005(3) -0.002(3)
C68 0.095(3) 0.040(3) 0.071(3) 0.006(3) 0.004(3) -0.005(3)
C100 0.131(5) 0.074(4) 0.051(3) -0.001(3) -0.011(3) 0.018(4)
C69 0.099(3) 0.041(3) 0.065(3) 0.009(3) 0.003(3) 0.011(3)
C70 0.072(3) 0.038(3) 0.060(3) 0.001(2) -0.001(3) 0.006(3)
C101 0.122(8) 0.098(7) 0.090(6) -0.019(5) 0.039(6) -0.003(6)
C102 0.127(5) 0.096(5) 0.070(3) -0.005(3) -0.026(4) 0.018(4)
C103 0.121(5) 0.092(4) 0.064(3) -0.001(3) -0.025(3) 0.022(4)
C104 0.164(6) 0.067(5) 0.074(3) 0.011(3) -0.027(4) -0.033(4)
C105 0.096(5) 0.056(4) 0.070(3) -0.005(3) 0.019(3) 0.007(4)
C71 0.069(3) 0.053(3) 0.064(3) 0.002(3) -0.001(3) -0.013(3)
C72 0.088(3) 0.054(3) 0.062(3) 0.017(3) 0.008(3) -0.004(3)
C106 0.074(4) 0.053(5) 0.080(4) -0.008(3) -0.003(3) -0.002(3)
C107 0.111(7) 0.111(7) 0.081(5) -0.009(5) -0.022(5) 0.036(6)
C73 0.083(3) 0.050(3) 0.070(3) 0.011(3) 0.008(3) -0.007(3)
C74 0.066(3) 0.063(4) 0.075(3) -0.004(3) 0.002(3) 0.000(3)
C108 0.102(5) 0.062(4) 0.074(3) -0.001(3) 0.024(3) 0.008(4)
C109 0.162(6) 0.061(5) 0.066(3) 0.004(3) -0.027(4) -0.018(4)
C110 0.153(5) 0.068(5) 0.067(3) 0.016(3) -0.018(4) -0.030(4)
C111 0.124(5) 0.079(4) 0.053(3) 0.002(3) -0.014(3) 0.021(4)
C75 0.076(3) 0.072(4) 0.078(3) -0.007(3) 0.014(3) 0.011(3)
C76 0.098(3) 0.039(3) 0.073(3) -0.002(3) 0.003(3) 0.001(3)
C112 0.088(7) 0.072(7) 0.117(7) -0.011(5) 0.017(5) -0.017(5)
C77 0.083(3) 0.051(3) 0.064(3) 0.007(3) -0.005(3) 0.011(3)
C78 0.100(3) 0.042(3) 0.072(3) -0.001(3) 0.002(3) 0.014(3)
C113 0.146(8) 0.090(7) 0.061(5) -0.002(5) -0.004(5) 0.018(6)
C114 0.159(9) 0.124(8) 0.086(6) 0.007(6) -0.043(6) -0.005(7)
C115 0.198(10) 0.105(8) 0.118(7) 0.033(6) -0.037(7) -0.048(7)
S1 0.219(5) 0.163(4) 0.127(3) 0.013(3) 0.018(3) 0.015(4)
S3 0.141(5) 0.285(8) 0.274(7) -0.064(6) -0.018(4) 0.074(5)
S2 0.247(7) 0.226(6) 0.224(6) -0.008(5) -0.071(6) -0.022(6)
S4 0.251(8) 0.402(10) 0.280(9) 0.009(9) 0.015(7) 0.137(8)
C117 0.177(8) 0.344(10) 0.251(10) -0.046(9) 0.012(8) 0.117(8)
Ce3 0.155(18) 0.079(13) 0.092(10) -0.026(8) 0.027(10) -0.031(11)
Ce4 0.097(11) 0.067(12) 0.093(9) 0.021(7) 0.013(7) -0.001(8)
S5 0.288(6) 0.286(6) 0.287(6) -0.0009(11) -0.0001(11) -0.0005(11)
S6 0.282(6) 0.283(6) 0.282(6) 0.0015(11) 0.0012(11) 0.0011(11)
C118 0.285(6) 0.285(6) 0.285(6) 0.0001(11) -0.0001(11) -0.0002(10)
C116 0.233(8) 0.174(8) 0.154(7) -0.013(7) -0.047(7) 0.011(8)

loop_
_atom_type_symbol
_atom_type_description
_atom_type_scat_dispersion_real
_atom_type_scat_dispersion_imag
_atom_type_scat_source
C C 0.0033 0.0016 'International Tables Vol C Tables 4.2.6.8 and 6.1.1.4'
H H 0.0000 0.0000 'International Tables Vol C Tables 4.2.6.8 and 6.1.1.4'
Si Si 0.0817 0.0704 'International Tables Vol C Tables 4.2.6.8 and 6.1.1.4'
Ce Ce -0.2486 2.6331 'International Tables Vol C Tables 4.2.6.8 and 6.1.1.4'
S S 0.1246 0.1234 'International Tables Vol C Tables 4.2.6.8 and 6.1.1.4'

loop_
_geom_angle_atom_site_label_1
_geom_angle_atom_site_label_2
_geom_angle_atom_site_label_3
_geom_angle
_geom_angle_site_symmetry_1
_geom_angle_site_symmetry_3
_geom_angle_publ_flag
C43 Ce1 C74 33.2(3) . . ?
C43 Ce1 C34 61.7(4) . . ?
C74 Ce1 C34 35.4(3) . . ?
C43 Ce1 C36 70.2(3) . . ?
C74 Ce1 C36 61.1(3) . . ?
C34 Ce1 C36 35.0(3) . . ?
C43 Ce1 C22 33.2(3) . . ?
C74 Ce1 C22 59.6(3) . . ?
C34 Ce1 C22 71.8(3) . . ?
C36 Ce1 C22 58.7(3) . . ?
C43 Ce1 C16 59.6(3) . . ?
C74 Ce1 C16 70.6(3) . . ?
C34 Ce1 C16 61.0(3) . . ?
C36 Ce1 C16 32.3(3) . . ?
C22 Ce1 C16 33.2(3) . . ?
C43 Ce1 C23 89.0(3) . . ?
C74 Ce1 C23 57.2(3) . . ?
C34 Ce1 C23 30.4(3) . . ?
C36 Ce1 C23 53.5(3) . . ?
C22 Ce1 C23 102.0(3) . . ?
C16 Ce1 C23 85.3(3) . . ?
C43 Ce1 C1 52.5(3) . . ?
C74 Ce1 C1 31.7(3) . . ?
C34 Ce1 C1 56.7(3) . . ?
C36 Ce1 C1 89.6(3) . . ?
C22 Ce1 C1 85.2(3) . . ?
C16 Ce1 C1 102.2(3) . . ?
C23 Ce1 C1 61.6(3) . . ?
C43 Ce1 C33 30.5(3) . . ?
C74 Ce1 C33 51.4(3) . . ?
C34 Ce1 C33 86.3(3) . . ?
C36 Ce1 C33 100.7(3) . . ?
C22 Ce1 C33 54.3(3) . . ?
C16 Ce1 C33 86.5(3) . . ?
C23 Ce1 C33 106.6(3) . . ?
C1 Ce1 C33 49.6(3) . . ?
C43 Ce1 C13 101.4(3) . . ?
C74 Ce1 C13 85.9(3) . . ?
C34 Ce1 C13 51.5(3) . . ?
C36 Ce1 C13 31.4(3) . . ?
C22 Ce1 C13 87.1(3) . . ?
C16 Ce1 C13 55.0(3) . . ?
C23 Ce1 C13 49.1(3) . . ?
C1 Ce1 C13 106.4(3) . . ?
C33 Ce1 C13 131.7(3) . . ?
C43 Ce1 C41 82.5(3) . . ?
C74 Ce1 C41 99.7(3) . . ?
C34 Ce1 C41 87.2(3) . . ?
C36 Ce1 C41 53.2(3) . . ?
C22 Ce1 C41 49.8(3) . . ?
C16 Ce1 C41 29.4(3) . . ?
C23 Ce1 C41 104.5(3) . . ?
C1 Ce1 C41 130.9(3) . . ?
C33 Ce1 C41 101.8(3) . . ?
C13 Ce1 C41 59.7(3) . . ?
C43 Ce1 C63 53.7(3) . . ?
C74 Ce1 C63 85.6(3) . . ?
C34 Ce1 C63 100.7(3) . . ?
C36 Ce1 C63 81.4(3) . . ?
C22 Ce1 C63 29.1(3) . . ?
C16 Ce1 C63 49.7(3) . . ?
C23 Ce1 C63 130.6(3) . . ?
C1 Ce1 C63 104.1(3) . . ?
C33 Ce1 C63 58.6(3) . . ?
C13 Ce1 C63 102.5(3) . . ?
C41 Ce1 C63 46.7(3) . . ?
C64 Ce2 C14 34.3(3) . . ?
C64 Ce2 C75 33.5(3) . . ?
C14 Ce2 C75 60.2(3) . . ?
C64 Ce2 C12 59.8(3) . . ?
C14 Ce2 C12 33.6(3) . . ?
C75 Ce2 C12 69.0(3) . . ?
C64 Ce2 C55 59.5(4) . . ?
C14 Ce2 C55 70.0(3) . . ?
C75 Ce2 C55 33.0(3) . . ?
C12 Ce2 C55 57.8(3) . . ?
C64 Ce2 C57 70.7(4) . . ?
C14 Ce2 C57 60.5(3) . . ?
C75 Ce2 C57 58.9(3) . . ?
C12 Ce2 C57 33.2(3) . . ?
C55 Ce2 C57 32.1(3) . . ?
C64 Ce2 C2 56.1(3) . . ?
C14 Ce2 C2 30.6(3) . . ?
C75 Ce2 C2 88.0(3) . . ?
C12 Ce2 C2 52.0(3) . . ?
C55 Ce2 C2 100.3(3) . . ?
C57 Ce2 C2 84.8(3) . . ?
C64 Ce2 C5 86.8(3) . . ?
C14 Ce2 C5 53.3(3) . . ?
C75 Ce2 C5 101.7(3) . . ?
C12 Ce2 C5 32.8(3) . . ?
C55 Ce2 C5 86.5(3) . . ?
C57 Ce2 C5 55.4(3) . . ?
C2 Ce2 C5 50.0(3) . . ?
C64 Ce2 C42 31.0(3) . . ?
C14 Ce2 C42 56.0(3) . . ?
C75 Ce2 C42 52.3(3) . . ?
C12 Ce2 C42 87.8(3) . . ?
C55 Ce2 C42 84.6(3) . . ?
C57 Ce2 C42 101.5(3) . . ?
C2 Ce2 C42 61.3(3) . . ?
C5 Ce2 C42 107.2(3) . . ?
C64 Ce2 C11 51.5(3) . . ?
C14 Ce2 C11 85.1(3) . . ?
C75 Ce2 C11 30.8(3) . . ?
C12 Ce2 C11 99.7(3) . . ?
C55 Ce2 C11 54.8(3) . . ?
C57 Ce2 C11 86.0(3) . . ?
C2 Ce2 C11 105.9(3) . . ?
C5 Ce2 C11 132.3(3) . . ?
C42 Ce2 C11 49.4(3) . . ?
C64 Ce2 C32 101.2(3) . . ?
C14 Ce2 C32 87.6(3) . . ?
C75 Ce2 C32 83.5(3) . . ?
C12 Ce2 C32 54.9(3) . . ?
C55 Ce2 C32 51.0(3) . . ?
C57 Ce2 C32 30.6(3) . . ?
C2 Ce2 C32 104.1(3) . . ?
C5 Ce2 C32 58.7(3) . . ?
C42 Ce2 C32 131.7(3) . . ?
C11 Ce2 C32 103.0(3) . . ?
C64 Ce2 C3 86.9(3) . . ?
C14 Ce2 C3 101.1(3) . . ?
C75 Ce2 C3 54.4(3) . . ?
C12 Ce2 C3 83.2(3) . . ?
C55 Ce2 C3 31.2(3) . . ?
C57 Ce2 C3 50.7(3) . . ?
C2 Ce2 C3 131.1(3) . . ?
C5 Ce2 C3 103.4(3) . . ?
C42 Ce2 C3 104.1(3) . . ?
C11 Ce2 C3 58.5(3) . . ?
C32 Ce2 C3 48.4(3) . . ?
C95 Si1 C88 117.8(4) . . ?
C95 Si1 C87 101.1(4) . . ?
C88 Si1 C87 108.6(4) . . ?
C95 Si1 C28 102.6(3) . . ?
C88 Si1 C28 103.8(3) . . ?
C87 Si1 C28 123.9(4) . . ?
C95 Si2 C96 118.2(5) . . ?
C95 Si2 C111 100.4(5) . . ?
C96 Si2 C111 107.8(5) . . ?
C95 Si2 C17 102.6(3) . . ?
C96 Si2 C17 104.5(4) . . ?
C111 Si2 C17 124.3(4) . . ?
C82 C79 H1 109.5 . . ?
C82 C79 H2 109.5 . . ?
H1 C79 H2 109.5 . . ?
C82 C79 H3 109.5 . . ?
H1 C79 H3 109.5 . . ?
H2 C79 H3 109.5 . . ?
C62 C1 C30 117.9(8) . . ?
C62 C1 C74 106.9(8) . . ?
C30 C1 C74 126.1(8) . . ?
C62 C1 Ce1 82.6(5) . . ?
C30 C1 Ce1 92.4(5) . . ?
C74 C1 Ce1 64.3(5) . . ?
C14 C2 C31 109.6(8) . . ?
C14 C2 C9 124.5(8) . . ?
C31 C2 C9 115.0(7) . . ?
C14 C2 Ce2 63.5(4) . . ?
C31 C2 Ce2 83.0(4) . . ?
C9 C2 Ce2 90.7(5) . . ?
C20 C3 C48 120.6(10) . . ?
C20 C3 C55 106.5(8) . . ?
C48 C3 C55 124.1(9) . . ?
C20 C3 Ce2 85.6(5) . . ?
C48 C3 Ce2 92.7(5) . . ?
C55 C3 Ce2 61.1(4) . . ?
C58 C4 C54 122.4(8) . . ?
C58 C4 C17 123.2(8) . . ?
C54 C4 C17 110.5(7) . . ?
C71 C5 C31 121.4(8) . . ?
C71 C5 C12 125.3(8) . . ?
C31 C5 C12 105.8(8) . . ?
C71 C5 Ce2 95.1(5) . . ?
C31 C5 Ce2 82.3(5) . . ?
C12 C5 Ce2 63.8(5) . . ?
C60 C6 C42 122.7(9) . . ?
C60 C6 C11 122.2(9) . . ?
C42 C6 C11 108.3(9) . . ?
C60 C6 Ce2 107.5(6) . . ?
C42 C6 Ce2 66.9(5) . . ?
C11 C6 Ce2 67.9(5) . . ?
C9 C7 C10 121.6(8) . . ?
C9 C7 C17 124.0(8) . . ?
C10 C7 C17 107.0(8) . . ?
C54 C8 C33 117.6(8) . . ?
C54 C8 C15 116.2(9) . . ?
C33 C8 C15 119.4(8) . . ?
C54 C8 Ce3 90.1(7) . . ?
C33 C8 Ce3 100.5(7) . . ?
C15 C8 Ce3 54.0(6) . . ?
C7 C9 C44 120.3(9) . . ?
C7 C9 C2 120.4(8) . . ?
C44 C9 C2 114.8(8) . . ?
C99 C80 H4 109.5 . . ?
C99 C80 H5 109.5 . . ?
H4 C80 H5 109.5 . . ?
C99 C80 H6 109.5 . . ?
H4 C80 H6 109.5 . . ?
H5 C80 H6 109.5 . . ?
C69 C10 C54 119.4(9) . . ?
C69 C10 C7 118.5(9) . . ?
C54 C10 C7 112.2(8) . . ?
C69 C10 Ce3 60.4(6) . . ?
C54 C10 Ce3 75.1(6) . . ?
C7 C10 Ce3 107.2(6) . . ?
C92 C81 C88 121.2(9) . . ?
C92 C81 C86 119.1(8) . . ?
C88 C81 C86 119.6(9) . . ?
C75 C11 C47 123.8(9) . . ?
C75 C11 C6 107.8(8) . . ?
C47 C11 C6 120.1(10) . . ?
C75 C11 Ce2 62.3(5) . . ?
C47 C11 Ce2 94.4(6) . . ?
C6 C11 Ce2 83.7(5) . . ?
C14 C12 C57 123.0(8) . . ?
C14 C12 C5 106.8(8) . . ?
C57 C12 C5 114.4(9) . . ?
C14 C12 Ce2 72.2(5) . . ?
C57 C12 Ce2 75.3(5) . . ?
C5 C12 Ce2 83.5(5) . . ?
C52 C13 C61 121.7(9) . . ?
C52 C13 C36 121.1(9) . . ?
C61 C13 C36 109.4(8) . . ?
C52 C13 Ce1 94.2(5) . . ?
C61 C13 Ce1 83.3(5) . . ?
C36 C13 Ce1 63.3(4) . . ?
C109 C82 C96 122.5(13) . . ?
C109 C82 C79 114.9(11) . . ?
C96 C82 C79 122.6(10) . . ?
C2 C14 C12 109.0(8) . . ?
C2 C14 C64 119.4(9) . . ?
C12 C14 C64 117.8(8) . . ?
C2 C14 Ce2 85.9(5) . . ?
C12 C14 Ce2 74.2(5) . . ?
C64 C14 Ce2 72.8(5) . . ?
C68 C15 C8 121.2(9) . . ?
C68 C15 C63 118.6(8) . . ?
C8 C15 C63 114.7(9) . . ?
C68 C15 Ce3 72.2(8) . . ?
C8 C15 Ce3 92.5(7) . . ?
C63 C15 Ce3 82.7(7) . . ?
C41 C16 C36 119.2(9) . . ?
C41 C16 C22 106.8(9) . . ?
C36 C16 C22 119.7(8) . . ?
C41 C16 Ce1 87.7(6) . . ?
C36 C16 Ce1 72.0(5) . . ?
C22 C16 Ce1 73.3(5) . . ?
C19 C17 C4 107.8(6) . . ?
C19 C17 C7 110.3(6) . . ?
C4 C17 C7 99.5(7) . . ?
C19 C17 Si2 115.1(5) . . ?
C4 C17 Si2 98.8(5) . . ?
C7 C17 Si2 122.1(5) . . ?
C73 C18 C32 116.3(8) . . ?
C73 C18 C71 119.3(8) . . ?
C32 C18 C71 116.5(9) . . ?
C73 C18 Ce4 66.3(7) . . ?
C32 C18 Ce4 84.9(7) . . ?
C71 C18 Ce4 91.1(6) . . ?
C89 C83 C102 116.1(10) . . ?
C89 C83 C114 128.8(10) . . ?
C102 C83 C114 115.1(13) . . ?
C29 C19 C31 117.3(7) . . ?
C29 C19 C17 122.1(8) . . ?
C31 C19 C17 118.4(7) . . ?
C3 C20 C56 124.9(9) . . ?
C3 C20 C32 109.9(9) . . ?
C56 C20 C32 118.4(9) . . ?
C3 C20 Ce4 108.6(6) . . ?
C56 C20 Ce4 69.4(6) . . ?
C32 C20 Ce4 68.3(6) . . ?
C87 C84 C105 120.3(8) . . ?
C87 C84 C98 122.9(8) . . ?
C105 C84 C98 116.7(9) . . ?
C38 C21 C51 111.5(9) . . ?
C38 C21 C60 120.3(9) . . ?
C51 C21 C60 117.5(10) . . ?
C63 C22 C43 118.8(9) . . ?
C63 C22 C16 107.0(8) . . ?
C43 C22 C16 119.6(9) . . ?
C63 C22 Ce1 88.4(6) . . ?
C43 C22 Ce1 70.8(5) . . ?
C16 C22 Ce1 73.5(5) . . ?
C34 C23 C61 109.3(9) . . ?
C34 C23 C46 124.0(8) . . ?
C61 C23 C46 119.3(9) . . ?
C34 C23 Ce1 65.1(5) . . ?
C61 C23 Ce1 86.3(6) . . ?
C46 C23 Ce1 91.1(5) . . ?
C70 C24 C30 120.9(7) . . ?
C70 C24 C28 109.3(7) . . ?
C30 C24 C28 121.4(8) . . ?
C48 C25 C67 121.5(9) . . ?
C48 C25 C39 126.2(9) . . ?
C67 C25 C39 102.8(9) . . ?
C71 C26 C29 123.3(8) . . ?
C71 C26 C70 122.3(7) . . ?
C29 C26 C70 106.1(7) . . ?
C71 C26 Ce4 62.7(5) . . ?
C29 C26 Ce4 109.4(6) . . ?
C70 C26 Ce4 75.0(5) . . ?
C65 C27 C72 122.3(9) . . ?
C65 C27 C77 121.2(9) . . ?
C72 C27 C77 106.6(8) . . ?
C65 C27 Ce4 101.9(7) . . ?
C72 C27 Ce4 55.9(5) . . ?
C77 C27 Ce4 79.0(6) . . ?
C58 C28 C29 108.9(6) . . ?
C58 C28 C24 111.9(7) . . ?
C29 C28 C24 99.7(6) . . ?
C58 C28 Si1 114.6(5) . . ?
C29 C28 Si1 99.4(5) . . ?
C24 C28 Si1 119.7(5) . . ?
C19 C29 C26 121.1(8) . . ?
C19 C29 C28 123.7(7) . . ?
C26 C29 C28 111.4(7) . . ?
C106 C85 C88 119.4(8) . . ?
C106 C85 C93 117.1(9) . . ?
C88 C85 C93 123.5(9) . . ?
C81 C86 H7 109.5 . . ?
C81 C86 H8 109.5 . . ?
H7 C86 H8 109.5 . . ?
C81 C86 H9 109.5 . . ?
H7 C86 H9 109.5 . . ?
H8 C86 H9 109.5 . . ?
C24 C30 C1 119.6(7) . . ?
C24 C30 C46 118.5(8) . . ?
C1 C30 C46 115.9(8) . . ?
C2 C31 C19 125.4(8) . . ?
C2 C31 C5 108.7(8) . . ?
C19 C31 C5 120.8(8) . . ?
C2 C31 Ce2 68.2(4) . . ?
C19 C31 Ce2 108.7(5) . . ?
C5 C31 Ce2 68.7(4) . . ?
C18 C32 C57 125.6(8) . . ?
C18 C32 C20 121.2(9) . . ?
C57 C32 C20 105.6(9) . . ?
C18 C32 Ce4 59.5(6) . . ?
C57 C32 Ce4 111.4(7) . . ?
C20 C32 Ce4 77.5(6) . . ?
C18 C32 Ce2 93.8(5) . . ?
C57 C32 Ce2 62.1(5) . . ?
C20 C32 Ce2 85.5(5) . . ?
Ce4 C32 Ce2 49.7(4) . . ?
C43 C33 C8 124.5(8) . . ?
C43 C33 C62 107.9(8) . . ?
C8 C33 C62 117.8(8) . . ?
C43 C33 Ce1 62.9(5) . . ?
C8 C33 Ce1 94.1(5) . . ?
C62 C33 Ce1 81.0(5) . . ?
C23 C34 C36 109.9(8) . . ?
C23 C34 C74 119.4(8) . . ?
C36 C34 C74 114.5(9) . . ?
C23 C34 Ce1 84.5(6) . . ?
C36 C34 Ce1 72.8(5) . . ?
C74 C34 Ce1 72.0(5) . . ?
C40 C35 C41 124.5(9) . . ?
C40 C35 C63 125.0(9) . . ?
C41 C35 C63 104.8(9) . . ?
C40 C35 Ce3 73.7(8) . . ?
C41 C35 Ce3 104.7(7) . . ?
C63 C35 Ce3 71.4(7) . . ?
C84 C87 C97 118.2(8) . . ?
C84 C87 Si1 127.9(6) . . ?
C97 C87 Si1 113.9(7) . . ?
C81 C88 C85 114.6(8) . . ?
C81 C88 Si1 119.4(7) . . ?
C85 C88 Si1 125.9(7) . . ?
C16 C36 C13 119.8(9) . . ?
C16 C36 C34 123.4(8) . . ?
C13 C36 C34 102.6(8) . . ?
C16 C36 Ce1 75.7(5) . . ?
C13 C36 Ce1 85.3(5) . . ?
C34 C36 Ce1 72.2(5) . . ?
C45 C37 C39 108.4(9) . . ?
C45 C37 C65 122.3(9) . . ?
C39 C37 C65 119.0(9) . . ?
C21 C38 C40 123.3(9) . . ?
C21 C38 C59 108.5(9) . . ?
C40 C38 C59 116.9(9) . . ?
C100 C89 C83 123.8(10) . . ?
C100 C89 H10 118.1 . . ?
C83 C89 H10 118.1 . . ?
C37 C39 C25 110.6(9) . . ?
C37 C39 C56 120.6(9) . . ?
C25 C39 C56 118.6(9) . . ?
C35 C40 C76 116.2(9) . . ?
C35 C40 C38 118.8(9) . . ?
C76 C40 C38 117.2(10) . . ?
C35 C40 Ce3 74.0(8) . . ?
C76 C40 Ce3 65.7(7) . . ?
C38 C40 Ce3 103.4(7) . . ?
C16 C41 C35 110.8(9) . . ?
C16 C41 C53 123.7(9) . . ?
C35 C41 C53 118.4(10) . . ?
C16 C41 Ce1 62.9(5) . . ?
C35 C41 Ce1 86.6(5) . . ?
C53 C41 Ce1 93.8(6) . . ?
C97 C90 C108 123.4(9) . . ?
C97 C90 H11 118.3 . . ?
C108 C90 H11 118.3 . . ?
C97 C91 H47 109.5 . . ?
C97 C91 H48 109.5 . . ?
H47 C91 H48 109.5 . . ?
C97 C91 H49 109.5 . . ?
H47 C91 H49 109.5 . . ?
H48 C91 H49 109.5 . . ?
C64 C42 C6 107.1(8) . . ?
C64 C42 C44 122.8(8) . . ?
C6 C42 C44 120.0(10) . . ?
C64 C42 Ce2 62.5(5) . . ?
C6 C42 Ce2 84.7(5) . . ?
C44 C42 Ce2 90.2(6) . . ?
C33 C43 C74 108.5(8) . . ?
C33 C43 C22 117.6(9) . . ?
C74 C43 C22 122.0(8) . . ?
C33 C43 Ce1 86.6(5) . . ?
C74 C43 Ce1 73.6(5) . . ?
C22 C43 Ce1 76.0(5) . . ?
C49 C44 C42 116.3(8) . . ?
C49 C44 C9 116.8(9) . . ?
C42 C44 C9 120.4(9) . . ?
C37 C45 C52 121.9(9) . . ?
C37 C45 C67 107.4(9) . . ?
C52 C45 C67 121.5(9) . . ?
C77 C46 C23 117.9(8) . . ?
C77 C46 C30 117.2(8) . . ?
C23 C46 C30 119.2(9) . . ?
C51 C47 C48 118.7(10) . . ?
C51 C47 C11 115.5(9) . . ?
C48 C47 C11 119.2(9) . . ?
C25 C48 C47 121.1(10) . . ?
C25 C48 C3 115.1(10) . . ?
C47 C48 C3 117.5(9) . . ?
C69 C49 C44 122.7(9) . . ?
C69 C49 C78 106.1(9) . . ?
C44 C49 C78 123.1(9) . . ?
C69 C49 Ce3 62.4(6) . . ?
C44 C49 Ce3 106.5(7) . . ?
C78 C49 Ce3 70.2(6) . . ?
C77 C50 C70 119.7(8) . . ?
C77 C50 C73 110.6(8) . . ?
C70 C50 C73 118.7(8) . . ?
C77 C50 Ce4 89.6(7) . . ?
C70 C50 Ce4 92.2(6) . . ?
C73 C50 Ce4 54.4(6) . . ?
C47 C51 C21 125.2(9) . . ?
C47 C51 C66 120.0(9) . . ?
C21 C51 C66 105.4(9) . . ?
C45 C52 C13 115.9(9) . . ?
C45 C52 C53 118.3(9) . . ?
C13 C52 C53 119.4(9) . . ?
C59 C53 C52 119.0(9) . . ?
C59 C53 C41 116.1(9) . . ?
C52 C53 C41 116.0(9) . . ?
C81 C92 C94 122.6(9) . . ?
C81 C92 H15 118.7 . . ?
C94 C92 H15 118.7 . . ?
C10 C54 C8 123.4(8) . . ?
C10 C54 C4 107.5(8) . . ?
C8 C54 C4 120.6(8) . . ?
C10 C54 Ce3 77.7(6) . . ?
C8 C54 Ce3 61.5(6) . . ?
C4 C54 Ce3 107.5(6) . . ?
C57 C55 C75 121.7(9) . . ?
C57 C55 C3 107.9(9) . . ?
C75 C55 C3 116.2(9) . . ?
C57 C55 Ce2 74.3(5) . . ?
C75 C55 Ce2 71.5(5) . . ?
C3 C55 Ce2 87.7(5) . . ?
C72 C56 C20 120.3(9) . . ?
C72 C56 C39 118.8(9) . . ?
C20 C56 C39 113.4(9) . . ?
C72 C56 Ce4 64.2(6) . . ?
C20 C56 Ce4 77.1(6) . . ?
C39 C56 Ce4 104.3(7) . . ?
C85 C93 H16 109.5 . . ?
C85 C93 H17 109.5 . . ?
H16 C93 H17 109.5 . . ?
C85 C93 H18 109.5 . . ?
H16 C93 H18 109.5 . . ?
H17 C93 H18 109.5 . . ?
C55 C57 C12 117.4(9) . . ?
C55 C57 C32 109.8(9) . . ?
C12 C57 C32 118.5(8) . . ?
C55 C57 Ce2 73.5(5) . . ?
C12 C57 Ce2 71.5(5) . . ?
C32 C57 Ce2 87.3(5) . . ?
C106 C94 C92 116.6(9) . . ?
C106 C94 C112 125.2(10) . . ?
C92 C94 C112 118.1(9) . . ?
C4 C58 C62 115.7(8) . . ?
C4 C58 C28 121.3(8) . . ?
C62 C58 C28 120.5(7) . . ?
C53 C59 C66 122.4(9) . . ?
C53 C59 C38 124.8(9) . . ?
C66 C59 C38 104.5(9) . . ?
Si2 C95 Si1 137.8(4) . . ?
Si2 C95 H19 102.7 . . ?
Si1 C95 H19 102.7 . . ?
Si2 C95 H20 102.7 . . ?
Si1 C95 H20 102.7 . . ?
H19 C95 H20 105.0 . . ?
C6 C60 C78 117.8(8) . . ?
C6 C60 C21 118.5(9) . . ?
C78 C60 C21 118.0(10) . . ?
C23 C61 C65 124.5(9) . . ?
C23 C61 C13 108.2(9) . . ?
C65 C61 C13 120.0(9) . . ?
C23 C61 Ce1 66.0(5) . . ?
C65 C61 Ce1 107.2(5) . . ?
C13 C61 Ce1 68.1(4) . . ?
C58 C62 C1 123.2(8) . . ?
C58 C62 C33 124.6(8) . . ?
C1 C62 C33 108.6(8) . . ?
C58 C62 Ce1 110.3(5) . . ?
C1 C62 Ce1 68.6(4) . . ?
C33 C62 Ce1 70.0(4) . . ?
C22 C63 C35 110.4(8) . . ?
C22 C63 C15 124.7(8) . . ?
C35 C63 C15 115.7(10) . . ?
C22 C63 Ce3 108.1(8) . . ?
C35 C63 Ce3 74.3(7) . . ?
C15 C63 Ce3 59.9(7) . . ?
C22 C63 Ce1 62.4(5) . . ?
C35 C63 Ce1 85.8(5) . . ?
C15 C63 Ce1 91.7(5) . . ?
Ce3 C63 Ce1 46.0(5) . . ?
C75 C64 C42 109.2(9) . . ?
C75 C64 C14 119.1(9) . . ?
C42 C64 C14 118.0(8) . . ?
C75 C64 Ce2 73.9(6) . . ?
C42 C64 Ce2 86.5(6) . . ?
C14 C64 Ce2 72.9(5) . . ?
C99 C96 C82 117.1(10) . . ?
C99 C96 Si2 125.1(8) . . ?
C82 C96 Si2 117.9(10) . . ?
C27 C65 C61 116.8(8) . . ?
C27 C65 C37 119.6(9) . . ?
C61 C65 C37 117.2(9) . . ?
C90 C97 C87 118.7(10) . . ?
C90 C97 C91 116.3(8) . . ?
C87 C97 C91 125.0(8) . . ?
C84 C98 H21 109.5 . . ?
C84 C98 H22 109.5 . . ?
H21 C98 H22 109.5 . . ?
C84 C98 H23 109.5 . . ?
H21 C98 H23 109.5 . . ?
H22 C98 H23 109.5 . . ?
C110 C99 C80 117.5(12) . . ?
C110 C99 C96 118.8(11) . . ?
C80 C99 C96 123.6(9) . . ?
C67 C66 C51 120.8(10) . . ?
C67 C66 C59 118.2(9) . . ?
C51 C66 C59 109.9(8) . . ?
C66 C67 C45 120.6(9) . . ?
C66 C67 C25 117.8(10) . . ?
C45 C67 C25 110.7(9) . . ?
C76 C68 C15 119.7(9) . . ?
C76 C68 C69 108.5(9) . . ?
C15 C68 C69 120.0(8) . . ?
C76 C68 Ce3 76.4(6) . . ?
C15 C68 Ce3 69.3(8) . . ?
C69 C68 Ce3 91.3(8) . . ?
C89 C100 C111 119.3(12) . . ?
C89 C100 C113 114.9(9) . . ?
C111 C100 C113 125.8(10) . . ?
C10 C69 C49 119.6(10) . . ?
C10 C69 C68 119.7(9) . . ?
C49 C69 C68 110.0(8) . . ?
C10 C69 Ce3 91.9(6) . . ?
C49 C69 Ce3 89.3(7) . . ?
C68 C69 Ce3 55.5(6) . . ?
C24 C70 C50 120.8(8) . . ?
C24 C70 C26 111.2(7) . . ?
C50 C70 C26 118.4(8) . . ?
C24 C70 Ce4 109.0(6) . . ?
C50 C70 Ce4 58.4(5) . . ?
C26 C70 Ce4 75.8(5) . . ?
C108 C101 H24 109.5 . . ?
C108 C101 H25 109.5 . . ?
H24 C101 H25 109.5 . . ?
C108 C101 H26 109.5 . . ?
H24 C101 H26 109.5 . . ?
H25 C101 H26 109.5 . . ?
C103 C102 C83 122.1(13) . . ?
C103 C102 H27 118.9 . . ?
C83 C102 H27 118.9 . . ?
C102 C103 C111 121.8(10) . . ?
C102 C103 C107 115.1(12) . . ?
C111 C103 C107 123.0(9) . . ?
C109 C104 C110 121.8(11) . . ?
C109 C104 C115 122.2(12) . . ?
C110 C104 C115 115.9(14) . . ?
C108 C105 C84 121.9(10) . . ?
C108 C105 H28 119.0 . . ?
C84 C105 H28 119.0 . . ?
C26 C71 C5 115.1(7) . . ?
C26 C71 C18 119.2(8) . . ?
C5 C71 C18 119.1(8) . . ?
C26 C71 Ce4 88.2(6) . . ?
C5 C71 Ce4 103.4(7) . . ?
C18 C71 Ce4 54.7(5) . . ?
C56 C72 C27 119.4(9) . . ?
C56 C72 C73 118.2(9) . . ?
C27 C72 C73 110.5(8) . . ?
C56 C72 Ce4 81.6(7) . . ?
C27 C72 Ce4 92.4(7) . . ?
C73 C72 Ce4 61.6(6) . . ?
C94 C106 C85 125.4(10) . . ?
C94 C106 H29 117.3 . . ?
C85 C106 H29 117.3 . . ?
C103 C107 H30 109.5 . . ?
C103 C107 H31 109.5 . . ?
H30 C107 H31 109.5 . . ?
C103 C107 H32 109.5 . . ?
H30 C107 H32 109.5 . . ?
H31 C107 H32 109.5 . . ?
C18 C73 C72 124.6(9) . . ?
C18 C73 C50 122.1(7) . . ?
C72 C73 C50 104.3(8) . . ?
C18 C73 Ce4 74.0(7) . . ?
C72 C73 Ce4 78.8(7) . . ?
C50 C73 Ce4 88.8(7) . . ?
C43 C74 C1 108.1(8) . . ?
C43 C74 C34 120.6(8) . . ?
C1 C74 C34 114.8(8) . . ?
C43 C74 Ce1 73.2(5) . . ?
C1 C74 Ce1 84.0(5) . . ?
C34 C74 Ce1 72.6(5) . . ?
C105 C108 C90 117.1(9) . . ?
C105 C108 C101 121.9(11) . . ?
C90 C108 C101 121.0(10) . . ?
C104 C109 C82 118.2(12) . . ?
C104 C109 H33 120.9 . . ?
C82 C109 H33 120.9 . . ?
C99 C110 C104 121.4(13) . . ?
C99 C110 H34 119.3 . . ?
C104 C110 H34 119.3 . . ?
C100 C111 C103 116.7(10) . . ?
C100 C111 Si2 116.5(10) . . ?
C103 C111 Si2 126.7(7) . . ?
C55 C75 C64 121.0(9) . . ?
C55 C75 C11 118.9(9) . . ?
C64 C75 C11 107.4(9) . . ?
C55 C75 Ce2 75.5(6) . . ?
C64 C75 Ce2 72.6(5) . . ?
C11 C75 Ce2 86.9(6) . . ?
C68 C76 C40 123.5(10) . . ?
C68 C76 C78 107.0(8) . . ?
C40 C76 C78 120.8(9) . . ?
C68 C76 Ce3 66.8(6) . . ?
C40 C76 Ce3 79.8(7) . . ?
C78 C76 Ce3 95.5(8) . . ?
C94 C112 H35 109.5 . . ?
C94 C112 H36 109.5 . . ?
H35 C112 H36 109.5 . . ?
C94 C112 H37 109.5 . . ?
H35 C112 H37 109.5 . . ?
H36 C112 H37 109.5 . . ?
C50 C77 C46 122.4(8) . . ?
C50 C77 C27 107.8(9) . . ?
C46 C77 C27 119.2(9) . . ?
C50 C77 Ce4 61.0(6) . . ?
C46 C77 Ce4 105.4(6) . . ?
C27 C77 Ce4 69.9(6) . . ?
C60 C78 C76 119.8(9) . . ?
C60 C78 C49 118.5(10) . . ?
C76 C78 C49 108.2(8) . . ?
C60 C78 Ce3 98.0(7) . . ?
C76 C78 Ce3 53.7(6) . . ?
C49 C78 Ce3 80.5(6) . . ?
C100 C113 H38 109.5 . . ?
C100 C113 H39 109.5 . . ?
H38 C113 H39 109.5 . . ?
C100 C113 H40 109.5 . . ?
H38 C113 H40 109.5 . . ?
H39 C113 H40 109.5 . . ?
C83 C114 H41 109.5 . . ?
C83 C114 H42 109.5 . . ?
H41 C114 H42 109.5 . . ?
C83 C114 H43 109.5 . . ?
H41 C114 H43 109.5 . . ?
H42 C114 H43 109.5 . . ?
C104 C115 H44 109.5 . . ?
C104 C115 H45 109.5 . . ?
H44 C115 H45 109.5 . . ?
C104 C115 H46 109.5 . . ?
H44 C115 H46 109.5 . . ?
H45 C115 H46 109.5 . . ?
S4 C117 S3 158(3) . . ?
C15 Ce3 C68 38.5(5) . . ?
C15 Ce3 C76 67.2(6) . . ?
C68 Ce3 C76 36.9(5) . . ?
C15 Ce3 C63 37.4(5) . . ?
C68 Ce3 C63 65.6(6) . . ?
C76 Ce3 C63 73.9(6) . . ?
C15 Ce3 C40 77.9(6) . . ?
C68 Ce3 C40 64.9(6) . . ?
C76 Ce3 C40 34.5(4) . . ?
C63 Ce3 C40 61.5(5) . . ?
C15 Ce3 C35 65.0(6) . . ?
C68 Ce3 C35 74.4(6) . . ?
C76 Ce3 C35 59.8(5) . . ?
C63 Ce3 C35 34.3(4) . . ?
C40 Ce3 C35 32.4(4) . . ?
C15 Ce3 C8 33.5(4) . . ?
C68 Ce3 C8 62.0(5) . . ?
C76 Ce3 C8 97.3(7) . . ?
C63 Ce3 C8 58.5(5) . . ?
C40 Ce3 C8 111.1(7) . . ?
C35 Ce3 C8 92.3(7) . . ?
C15 Ce3 C69 61.7(6) . . ?
C68 Ce3 C69 33.2(4) . . ?
C76 Ce3 C69 55.7(6) . . ?
C63 Ce3 C69 96.2(7) . . ?
C40 Ce3 C69 90.0(7) . . ?
C35 Ce3 C69 107.0(7) . . ?
C8 Ce3 C69 66.8(5) . . ?
C15 Ce3 C78 90.9(8) . . ?
C68 Ce3 C78 53.0(6) . . ?
C76 Ce3 C78 30.8(4) . . ?
C63 Ce3 C78 104.6(7) . . ?
C40 Ce3 C78 55.9(5) . . ?
C35 Ce3 C78 87.0(6) . . ?
C8 Ce3 C78 112.5(7) . . ?
C69 Ce3 C78 49.7(5) . . ?
C15 Ce3 C49 87.2(7) . . ?
C68 Ce3 C49 51.2(6) . . ?
C76 Ce3 C49 51.7(6) . . ?
C63 Ce3 C49 116.2(7) . . ?
C40 Ce3 C49 83.4(7) . . ?
C35 Ce3 C49 111.5(7) . . ?
C8 Ce3 C49 94.8(6) . . ?
C69 Ce3 C49 28.3(4) . . ?
C78 Ce3 C49 29.3(3) . . ?
C15 Ce3 C54 53.8(4) . . ?
C68 Ce3 C54 63.9(5) . . ?
C76 Ce3 C54 99.9(7) . . ?
C63 Ce3 C54 85.9(6) . . ?
C40 Ce3 C54 127.1(7) . . ?
C35 Ce3 C54 118.3(7) . . ?
C8 Ce3 C54 28.4(3) . . ?
C69 Ce3 C54 51.0(4) . . ?
C78 Ce3 C54 100.6(7) . . ?
C49 Ce3 C54 74.9(5) . . ?
C15 Ce3 C10 64.4(5) . . ?
C68 Ce3 C10 53.6(5) . . ?
C76 Ce3 C10 83.0(7) . . ?
C63 Ce3 C10 101.6(6) . . ?
C40 Ce3 C10 116.6(8) . . ?
C35 Ce3 C10 125.6(7) . . ?
C8 Ce3 C10 52.0(4) . . ?
C69 Ce3 C10 27.7(3) . . ?
C78 Ce3 C10 75.1(6) . . ?
C49 Ce3 C10 47.9(4) . . ?
C54 Ce3 C10 27.3(3) . . ?
C73 Ce4 C18 39.7(5) . . ?
C73 Ce4 C72 39.6(4) . . ?
C18 Ce4 C72 71.0(6) . . ?
C73 Ce4 C32 64.5(6) . . ?
C18 Ce4 C32 35.6(4) . . ?
C72 Ce4 C32 75.4(5) . . ?
C73 Ce4 C56 65.6(5) . . ?
C18 Ce4 C56 78.8(6) . . ?
C72 Ce4 C56 34.2(4) . . ?
C32 Ce4 C56 61.8(5) . . ?
C73 Ce4 C50 36.8(4) . . ?
C18 Ce4 C50 66.3(6) . . ?
C72 Ce4 C50 58.7(5) . . ?
C32 Ce4 C50 98.9(6) . . ?
C56 Ce4 C50 92.6(6) . . ?
C73 Ce4 C20 75.2(6) . . ?
C18 Ce4 C20 64.7(5) . . ?
C72 Ce4 C20 61.6(5) . . ?
C32 Ce4 C20 34.2(4) . . ?
C56 Ce4 C20 33.6(4) . . ?
C50 Ce4 C20 111.2(6) . . ?
C73 Ce4 C71 63.5(6) . . ?
C18 Ce4 C71 34.3(4) . . ?
C72 Ce4 C71 101.7(7) . . ?
C32 Ce4 C71 58.3(5) . . ?
C56 Ce4 C71 112.8(6) . . ?
C50 Ce4 C71 70.0(5) . . ?
C20 Ce4 C71 92.4(6) . . ?
C73 Ce4 C27 58.0(5) . . ?
C18 Ce4 C27 96.8(6) . . ?
C72 Ce4 C27 31.7(4) . . ?
C32 Ce4 C27 107.1(6) . . ?
C56 Ce4 C27 56.0(4) . . ?
C50 Ce4 C27 53.1(4) . . ?
C20 Ce4 C27 88.9(5) . . ?
C71 Ce4 C27 118.8(7) . . ?
C73 Ce4 C77 55.3(5) . . ?
C18 Ce4 C77 92.5(6) . . ?
C72 Ce4 C77 53.3(5) . . ?
C32 Ce4 C77 119.1(6) . . ?
C56 Ce4 C77 84.9(5) . . ?
C50 Ce4 C77 29.4(3) . . ?
C20 Ce4 C77 114.9(6) . . ?
C71 Ce4 C77 99.1(6) . . ?
C27 Ce4 C77 31.1(3) . . ?
C73 Ce4 C70 57.9(5) . . ?
C18 Ce4 C70 69.0(5) . . ?
C72 Ce4 C70 87.8(6) . . ?
C32 Ce4 C70 104.4(6) . . ?
C56 Ce4 C70 121.0(6) . . ?
C50 Ce4 C70 29.4(3) . . ?
C20 Ce4 C70 130.4(7) . . ?
C71 Ce4 C70 54.4(4) . . ?
C27 Ce4 C70 79.8(5) . . ?
C77 Ce4 C70 50.2(4) . . ?
C73 Ce4 C26 67.5(5) . . ?
C18 Ce4 C26 56.5(5) . . ?
C72 Ce4 C26 105.8(6) . . ?
C32 Ce4 C26 86.7(6) . . ?
C56 Ce4 C26 131.2(7) . . ?
C50 Ce4 C26 54.2(4) . . ?
C20 Ce4 C26 120.1(7) . . ?
C71 Ce4 C26 29.1(3) . . ?
C27 Ce4 C26 107.2(6) . . ?
C77 Ce4 C26 79.2(5) . . ?
C70 Ce4 C26 29.2(3) . . ?
S6 C118 S5 149(4) . . ?
S1 C116 S2 153.9(19) . . ?

loop_
_geom_bond_atom_site_label_1
_geom_bond_atom_site_label_2
_geom_bond_distance
_geom_bond_site_symmetry_2
_geom_bond_publ_flag
Ce1 C43 2.485(9) . ?
Ce1 C74 2.491(10) . ?
Ce1 C34 2.500(9) . ?
Ce1 C36 2.509(8) . ?
Ce1 C22 2.554(9) . ?
Ce1 C16 2.557(10) . ?
Ce1 C23 2.743(9) . ?
Ce1 C1 2.749(8) . ?
Ce1 C33 2.786(7) . ?
Ce1 C13 2.798(8) . ?
Ce1 C41 2.870(9) . ?
Ce1 C63 2.880(9) . ?
Ce2 C64 2.468(10) . ?
Ce2 C14 2.470(8) . ?
Ce2 C75 2.485(9) . ?
Ce2 C12 2.497(9) . ?
Ce2 C55 2.536(9) . ?
Ce2 C57 2.546(9) . ?
Ce2 C2 2.752(7) . ?
Ce2 C5 2.766(9) . ?
Ce2 C42 2.777(9) . ?
Ce2 C11 2.803(9) . ?
Ce2 C32 2.878(9) . ?
Ce2 C3 2.895(8) . ?
Si1 C95 1.903(8) . ?
Si1 C88 1.912(10) . ?
Si1 C87 1.941(9) . ?
Si1 C28 1.987(7) . ?
Si2 C95 1.866(9) . ?
Si2 C96 1.897(11) . ?
Si2 C111 1.907(11) . ?
Si2 C17 1.973(7) . ?
C79 C82 1.507(16) . ?
C79 H1 0.9600 . ?
C79 H2 0.9600 . ?
C79 H3 0.9600 . ?
C1 C62 1.425(12) . ?
C1 C30 1.442(13) . ?
C1 C74 1.452(12) . ?
C2 C14 1.404(12) . ?
C2 C31 1.430(12) . ?
C2 C9 1.479(13) . ?
C3 C20 1.420(13) . ?
C3 C48 1.432(13) . ?
C3 C55 1.500(14) . ?
C4 C58 1.386(11) . ?
C4 C54 1.447(12) . ?
C4 C17 1.562(12) . ?
C5 C71 1.408(13) . ?
C5 C31 1.440(12) . ?
C5 C12 1.506(13) . ?
C6 C60 1.411(15) . ?
C6 C42 1.435(12) . ?
C6 C11 1.441(14) . ?
C7 C9 1.354(13) . ?
C7 C10 1.450(13) . ?
C7 C17 1.580(11) . ?
C8 C54 1.419(13) . ?
C8 C33 1.430(13) . ?
C8 C15 1.447(12) . ?
C8 Ce3 2.620(18) . ?
C9 C44 1.468(12) . ?
C80 C99 1.430(15) . ?
C80 H4 0.9600 . ?
C80 H5 0.9600 . ?
C80 H6 0.9600 . ?
C10 C69 1.402(13) . ?
C10 C54 1.415(13) . ?
C10 Ce3 3.014(19) . ?
C81 C92 1.362(12) . ?
C81 C88 1.427(12) . ?
C81 C86 1.515(12) . ?
C11 C75 1.438(15) . ?
C11 C47 1.438(14) . ?
C12 C14 1.436(14) . ?
C12 C57 1.442(12) . ?
C13 C52 1.438(13) . ?
C13 C61 1.448(14) . ?
C13 C36 1.462(13) . ?
C82 C109 1.357(15) . ?
C82 C96 1.433(15) . ?
C14 C64 1.456(13) . ?
C15 C68 1.414(14) . ?
C15 C63 1.490(14) . ?
C15 Ce3 2.12(2) . ?
C16 C41 1.408(14) . ?
C16 C36 1.410(13) . ?
C16 C22 1.461(12) . ?
C17 C19 1.487(11) . ?
C18 C73 1.394(13) . ?
C18 C32 1.419(13) . ?
C18 C71 1.448(11) . ?
C18 Ce4 2.099(18) . ?
C83 C89 1.386(17) . ?
C83 C102 1.404(14) . ?
C83 C114 1.537(16) . ?
C19 C29 1.367(11) . ?
C19 C31 1.434(12) . ?
C20 C56 1.447(14) . ?
C20 C32 1.469(13) . ?
C20 Ce4 2.550(16) . ?
C84 C87 1.361(13) . ?
C84 C105 1.415(12) . ?
C84 C98 1.537(12) . ?
C21 C38 1.378(14) . ?
C21 C51 1.433(14) . ?
C21 C60 1.446(13) . ?
C22 C63 1.402(14) . ?
C22 C43 1.442(13) . ?
C23 C34 1.394(14) . ?
C23 C61 1.396(13) . ?
C23 C46 1.441(13) . ?
C24 C70 1.402(12) . ?
C24 C30 1.423(12) . ?
C24 C28 1.553(10) . ?
C25 C48 1.371(13) . ?
C25 C67 1.445(13) . ?
C25 C39 1.458(13) . ?
C26 C71 1.408(12) . ?
C26 C29 1.435(11) . ?
C26 C70 1.458(11) . ?
C26 Ce4 2.894(17) . ?
C27 C65 1.400(13) . ?
C27 C72 1.413(13) . ?
C27 C77 1.479(12) . ?
C27 Ce4 2.689(17) . ?
C28 C58 1.479(12) . ?
C28 C29 1.539(11) . ?
C85 C106 1.348(13) . ?
C85 C88 1.453(13) . ?
C85 C93 1.585(13) . ?
C86 H7 0.9600 . ?
C86 H8 0.9600 . ?
C86 H9 0.9600 . ?
C30 C46 1.480(11) . ?
C32 C57 1.466(14) . ?
C32 Ce4 2.427(18) . ?
C33 C43 1.417(13) . ?
C33 C62 1.435(12) . ?
C34 C36 1.505(13) . ?
C34 C74 1.519(13) . ?
C35 C40 1.378(14) . ?
C35 C41 1.426(14) . ?
C35 C63 1.448(13) . ?
C35 Ce3 2.47(2) . ?
C87 C97 1.422(12) . ?
C37 C45 1.402(13) . ?
C37 C39 1.402(14) . ?
C37 C65 1.429(13) . ?
C38 C40 1.426(13) . ?
C38 C59 1.476(13) . ?
C89 C100 1.380(15) . ?
C89 H10 0.9300 . ?
C39 C56 1.476(13) . ?
C40 C76 1.422(13) . ?
C40 Ce3 2.468(17) . ?
C41 C53 1.471(14) . ?
C90 C97 1.374(13) . ?
C90 C108 1.374(15) . ?
C90 H11 0.9300 . ?
C91 C97 1.526(15) . ?
C91 H47 0.9600 . ?
C91 H48 0.9600 . ?
C91 H49 0.9600 . ?
C42 C64 1.434(14) . ?
C42 C44 1.437(13) . ?
C43 C74 1.423(14) . ?
C44 C49 1.410(14) . ?
C45 C52 1.421(13) . ?
C45 C67 1.422(13) . ?
C46 C77 1.441(13) . ?
C47 C51 1.413(14) . ?
C47 C48 1.422(13) . ?
C49 C69 1.402(13) . ?
C49 C78 1.468(13) . ?
C49 Ce3 2.96(3) . ?
C50 C77 1.379(12) . ?
C50 C70 1.416(11) . ?
C50 C73 1.472(13) . ?
C50 Ce4 2.457(18) . ?
C51 C66 1.438(14) . ?
C52 C53 1.469(13) . ?
C53 C59 1.379(14) . ?
C92 C94 1.379(13) . ?
C92 H15 0.9300 . ?
C54 Ce3 2.981(16) . ?
C55 C57 1.407(14) . ?
C55 C75 1.427(14) . ?
C56 C72 1.393(13) . ?
C56 Ce4 2.449(15) . ?
C93 H16 0.9600 . ?
C93 H17 0.9600 . ?
C93 H18 0.9600 . ?
C94 C106 1.339(13) . ?
C94 C112 1.491(14) . ?
C58 C62 1.405(11) . ?
C59 C66 1.462(14) . ?
C95 H19 0.9700 . ?
C95 H20 0.9700 . ?
C60 C78 1.432(13) . ?
C61 C65 1.421(13) . ?
C63 Ce3 2.43(2) . ?
C64 C75 1.429(13) . ?
C96 C99 1.431(17) . ?
C98 H21 0.9600 . ?
C98 H22 0.9600 . ?
C98 H23 0.9600 . ?
C99 C110 1.351(14) . ?
C66 C67 1.398(13) . ?
C68 C76 1.411(13) . ?
C68 C69 1.436(14) . ?
C68 Ce3 2.16(2) . ?
C100 C111 1.414(13) . ?
C100 C113 1.470(16) . ?
C69 Ce3 2.62(2) . ?
C70 Ce4 2.882(17) . ?
C101 C108 1.508(14) . ?
C101 H24 0.9600 . ?
C101 H25 0.9600 . ?
C101 H26 0.9600 . ?
C102 C103 1.345(14) . ?
C102 H27 0.9300 . ?
C103 C111 1.426(17) . ?
C103 C107 1.550(15) . ?
C104 C109 1.355(18) . ?
C104 C110 1.397(17) . ?
C104 C115 1.605(17) . ?
C105 C108 1.354(13) . ?
C105 H28 0.9300 . ?
C71 Ce4 2.572(18) . ?
C72 C73 1.448(13) . ?
C72 Ce4 2.228(16) . ?
C106 H29 0.9300 . ?
C107 H30 0.9600 . ?
C107 H31 0.9600 . ?
C107 H32 0.9600 . ?
C73 Ce4 1.999(18) . ?
C109 H33 0.9300 . ?
C110 H34 0.9300 . ?
C76 C78 1.452(14) . ?
C76 Ce3 2.29(2) . ?
C112 H35 0.9600 . ?
C112 H36 0.9600 . ?
C112 H37 0.9600 . ?
C77 Ce4 2.810(18) . ?
C78 Ce3 2.82(2) . ?
C113 H38 0.9600 . ?
C113 H39 0.9600 . ?
C113 H40 0.9600 . ?
C114 H41 0.9600 . ?
C114 H42 0.9600 . ?
C114 H43 0.9600 . ?
C115 H44 0.9600 . ?
C115 H45 0.9600 . ?
C115 H46 0.9600 . ?
S1 C116 1.48(2) . ?
S3 C117 1.51(3) . ?
S2 C116 1.59(2) . ?
S4 C117 1.50(3) . ?
S5 C118 1.543(11) . ?
S6 C118 1.524(11) . ?

loop_
_geom_torsion_atom_site_label_1
_geom_torsion_atom_site_label_2
_geom_torsion_atom_site_label_3
_geom_torsion_atom_site_label_4
_geom_torsion
_geom_torsion_site_symmetry_1
_geom_torsion_site_symmetry_2
_geom_torsion_site_symmetry_3
_geom_torsion_site_symmetry_4
_geom_torsion_publ_flag
C43 Ce1 C1 C62 72.6(6) . . . . ?
C74 Ce1 C1 C62 112.8(8) . . . . ?
C34 Ce1 C1 C62 150.4(7) . . . . ?
C36 Ce1 C1 C62 137.7(6) . . . . ?
C22 Ce1 C1 C62 79.0(6) . . . . ?
C16 Ce1 C1 C62 107.7(5) . . . . ?
C23 Ce1 C1 C62 -174.5(6) . . . . ?
C33 Ce1 C1 C62 33.2(5) . . . . ?
C13 Ce1 C1 C62 164.5(5) . . . . ?
C41 Ce1 C1 C62 100.7(6) . . . . ?
C63 Ce1 C1 C62 56.7(6) . . . . ?
C43 Ce1 C1 C30 -169.6(7) . . . . ?
C74 Ce1 C1 C30 -129.4(8) . . . . ?
C34 Ce1 C1 C30 -91.8(6) . . . . ?
C36 Ce1 C1 C30 -104.5(5) . . . . ?
C22 Ce1 C1 C30 -163.1(6) . . . . ?
C16 Ce1 C1 C30 -134.5(5) . . . . ?
C23 Ce1 C1 C30 -56.7(5) . . . . ?
C33 Ce1 C1 C30 151.0(7) . . . . ?
C13 Ce1 C1 C30 -77.6(5) . . . . ?
C41 Ce1 C1 C30 -141.5(5) . . . . ?
C63 Ce1 C1 C30 174.5(5) . . . . ?
C43 Ce1 C1 C74 -40.2(6) . . . . ?
C34 Ce1 C1 C74 37.6(6) . . . . ?
C36 Ce1 C1 C74 24.9(6) . . . . ?
C22 Ce1 C1 C74 -33.7(6) . . . . ?
C16 Ce1 C1 C74 -5.0(6) . . . . ?
C23 Ce1 C1 C74 72.7(6) . . . . ?
C33 Ce1 C1 C74 -79.6(6) . . . . ?
C13 Ce1 C1 C74 51.8(6) . . . . ?
C41 Ce1 C1 C74 -12.1(7) . . . . ?
C63 Ce1 C1 C74 -56.1(6) . . . . ?
C64 Ce2 C2 C14 34.9(6) . . . . ?
C75 Ce2 C2 C14 23.7(7) . . . . ?
C12 Ce2 C2 C14 -41.0(6) . . . . ?
C55 Ce2 C2 C14 -7.1(7) . . . . ?
C57 Ce2 C2 C14 -35.3(6) . . . . ?
C5 Ce2 C2 C14 -83.5(7) . . . . ?
C42 Ce2 C2 C14 70.9(6) . . . . ?
C11 Ce2 C2 C14 49.0(7) . . . . ?
C32 Ce2 C2 C14 -59.2(7) . . . . ?
C3 Ce2 C2 C14 -12.8(8) . . . . ?
C64 Ce2 C2 C31 151.0(7) . . . . ?
C14 Ce2 C2 C31 116.1(8) . . . . ?
C75 Ce2 C2 C31 139.7(6) . . . . ?
C12 Ce2 C2 C31 75.1(6) . . . . ?
C55 Ce2 C2 C31 109.0(5) . . . . ?
C57 Ce2 C2 C31 80.8(5) . . . . ?
C5 Ce2 C2 C31 32.6(5) . . . . ?
C42 Ce2 C2 C31 -173.0(6) . . . . ?
C11 Ce2 C2 C31 165.1(5) . . . . ?
C32 Ce2 C2 C31 56.9(6) . . . . ?
C3 Ce2 C2 C31 103.3(6) . . . . ?
C64 Ce2 C2 C9 -94.0(6) . . . . ?
C14 Ce2 C2 C9 -128.9(9) . . . . ?
C75 Ce2 C2 C9 -105.2(5) . . . . ?
C12 Ce2 C2 C9 -169.9(7) . . . . ?
C55 Ce2 C2 C9 -135.9(5) . . . . ?
C57 Ce2 C2 C9 -164.2(5) . . . . ?
C5 Ce2 C2 C9 147.6(6) . . . . ?
C42 Ce2 C2 C9 -58.0(5) . . . . ?
C11 Ce2 C2 C9 -79.8(5) . . . . ?
C32 Ce2 C2 C9 172.0(5) . . . . ?
C3 Ce2 C2 C9 -141.6(5) . . . . ?
C64 Ce2 C3 C20 -138.6(6) . . . . ?
C14 Ce2 C3 C20 -107.3(6) . . . . ?
C75 Ce2 C3 C20 -147.6(7) . . . . ?
C12 Ce2 C3 C20 -78.6(6) . . . . ?
C55 Ce2 C3 C20 -111.6(9) . . . . ?
C57 Ce2 C3 C20 -71.1(6) . . . . ?
C2 Ce2 C3 C20 -100.7(6) . . . . ?
C5 Ce2 C3 C20 -52.7(6) . . . . ?
C42 Ce2 C3 C20 -164.6(6) . . . . ?
C11 Ce2 C3 C20 175.6(7) . . . . ?
C32 Ce2 C3 C20 -30.7(6) . . . . ?
C64 Ce2 C3 C48 100.9(7) . . . . ?
C14 Ce2 C3 C48 132.2(6) . . . . ?
C75 Ce2 C3 C48 91.9(7) . . . . ?
C12 Ce2 C3 C48 160.9(7) . . . . ?
C55 Ce2 C3 C48 128.0(9) . . . . ?
C57 Ce2 C3 C48 168.4(8) . . . . ?
C2 Ce2 C3 C48 138.8(6) . . . . ?
C5 Ce2 C3 C48 -173.2(6) . . . . ?
C42 Ce2 C3 C48 74.9(7) . . . . ?
C11 Ce2 C3 C48 55.1(6) . . . . ?
C32 Ce2 C3 C48 -151.2(8) . . . . ?
C64 Ce2 C3 C55 -27.1(6) . . . . ?
C14 Ce2 C3 C55 4.3(7) . . . . ?
C75 Ce2 C3 C55 -36.0(6) . . . . ?
C12 Ce2 C3 C55 32.9(6) . . . . ?
C57 Ce2 C3 C55 40.4(6) . . . . ?
C2 Ce2 C3 C55 10.9(8) . . . . ?
C5 Ce2 C3 C55 58.9(6) . . . . ?
C42 Ce2 C3 C55 -53.1(7) . . . . ?
C11 Ce2 C3 C55 -72.9(6) . . . . ?
C32 Ce2 C3 C55 80.9(7) . . . . ?
C64 Ce2 C5 C71 159.6(6) . . . . ?
C14 Ce2 C5 C71 167.5(7) . . . . ?
C75 Ce2 C5 C71 129.4(6) . . . . ?
C12 Ce2 C5 C71 127.1(8) . . . . ?
C55 Ce2 C5 C71 99.9(6) . . . . ?
C57 Ce2 C5 C71 90.9(6) . . . . ?
C2 Ce2 C5 C71 -153.4(7) . . . . ?
C42 Ce2 C5 C71 -176.8(5) . . . . ?
C11 Ce2 C5 C71 133.0(6) . . . . ?
C32 Ce2 C5 C71 54.4(5) . . . . ?
C3 Ce2 C5 C71 73.6(6) . . . . ?
C64 Ce2 C5 C31 -79.4(6) . . . . ?
C14 Ce2 C5 C31 -71.5(6) . . . . ?
C75 Ce2 C5 C31 -109.6(6) . . . . ?
C12 Ce2 C5 C31 -111.9(8) . . . . ?
C55 Ce2 C5 C31 -139.0(6) . . . . ?
C57 Ce2 C5 C31 -148.1(7) . . . . ?
C2 Ce2 C5 C31 -32.4(5) . . . . ?
C42 Ce2 C5 C31 -55.7(6) . . . . ?
C11 Ce2 C5 C31 -106.0(6) . . . . ?
C32 Ce2 C5 C31 175.5(7) . . . . ?
C3 Ce2 C5 C31 -165.4(5) . . . . ?
C64 Ce2 C5 C12 32.5(6) . . . . ?
C14 Ce2 C5 C12 40.4(5) . . . . ?
C75 Ce2 C5 C12 2.3(6) . . . . ?
C55 Ce2 C5 C12 -27.1(6) . . . . ?
C57 Ce2 C5 C12 -36.2(6) . . . . ?
C2 Ce2 C5 C12 79.5(6) . . . . ?
C42 Ce2 C5 C12 56.2(6) . . . . ?
C11 Ce2 C5 C12 5.9(7) . . . . ?
C32 Ce2 C5 C12 -72.6(6) . . . . ?
C3 Ce2 C5 C12 -53.5(6) . . . . ?
C64 Ce2 C6 C60 158.2(8) . . . . ?
C14 Ce2 C6 C60 145.1(6) . . . . ?
C75 Ce2 C6 C60 -156.7(8) . . . . ?
C12 Ce2 C6 C60 165.0(6) . . . . ?
C55 Ce2 C6 C60 -143.8(6) . . . . ?
C57 Ce2 C6 C60 -160.0(6) . . . . ?
C2 Ce2 C6 C60 115.6(6) . . . . ?
C5 Ce2 C6 C60 141.2(6) . . . . ?
C42 Ce2 C6 C60 118.8(9) . . . . ?
C11 Ce2 C6 C60 -118.4(9) . . . . ?
C32 Ce2 C6 C60 -136.0(6) . . . . ?
C3 Ce2 C6 C60 -113.2(6) . . . . ?
C64 Ce2 C6 C42 39.4(6) . . . . ?
C14 Ce2 C6 C42 26.3(6) . . . . ?
C75 Ce2 C6 C42 84.5(7) . . . . ?
C12 Ce2 C6 C42 46.2(7) . . . . ?
C55 Ce2 C6 C42 97.4(7) . . . . ?
C57 Ce2 C6 C42 81.2(7) . . . . ?
C2 Ce2 C6 C42 -3.2(6) . . . . ?
C5 Ce2 C6 C42 22.4(8) . . . . ?
C11 Ce2 C6 C42 122.8(10) . . . . ?
C32 Ce2 C6 C42 105.1(6) . . . . ?
C3 Ce2 C6 C42 128.0(7) . . . . ?
C64 Ce2 C6 C11 -83.4(7) . . . . ?
C14 Ce2 C6 C11 -96.5(7) . . . . ?
C75 Ce2 C6 C11 -38.3(6) . . . . ?
C12 Ce2 C6 C11 -76.6(7) . . . . ?
C55 Ce2 C6 C11 -25.4(6) . . . . ?
C57 Ce2 C6 C11 -41.6(7) . . . . ?
C2 Ce2 C6 C11 -126.0(6) . . . . ?
C5 Ce2 C6 C11 -100.4(7) . . . . ?
C42 Ce2 C6 C11 -122.8(10) . . . . ?
C32 Ce2 C6 C11 -17.7(8) . . . . ?
C3 Ce2 C6 C11 5.2(6) . . . . ?
C10 C7 C9 C44 -7.1(12) . . . . ?
C17 C7 C9 C44 -153.0(8) . . . . ?
C10 C7 C9 C2 147.7(8) . . . . ?
C17 C7 C9 C2 1.8(12) . . . . ?
C14 C2 C9 C7 -157.7(8) . . . . ?
C31 C2 C9 C7 -17.3(10) . . . . ?
Ce2 C2 C9 C7 -99.9(7) . . . . ?
C14 C2 C9 C44 -1.6(12) . . . . ?
C31 C2 C9 C44 138.8(8) . . . . ?
Ce2 C2 C9 C44 56.2(7) . . . . ?
C9 C7 C10 C69 7.6(12) . . . . ?
C17 C7 C10 C69 158.5(7) . . . . ?
C9 C7 C10 C54 -138.1(8) . . . . ?
C17 C7 C10 C54 12.9(8) . . . . ?
C9 C7 C10 Ce3 -57.6(10) . . . . ?
C17 C7 C10 Ce3 93.4(7) . . . . ?
C60 C6 C11 C75 155.5(9) . . . . ?
C42 C6 C11 C75 3.7(11) . . . . ?
Ce2 C6 C11 C75 58.2(6) . . . . ?
C60 C6 C11 C47 5.9(14) . . . . ?
C42 C6 C11 C47 -145.9(9) . . . . ?
Ce2 C6 C11 C47 -91.4(8) . . . . ?
C60 C6 C11 Ce2 97.3(8) . . . . ?
C42 C6 C11 Ce2 -54.5(7) . . . . ?
C64 Ce2 C11 C75 -41.7(6) . . . . ?
C14 Ce2 C11 C75 -34.0(6) . . . . ?
C12 Ce2 C11 C75 -3.7(6) . . . . ?
C55 Ce2 C11 C75 34.9(6) . . . . ?
C57 Ce2 C11 C75 26.7(6) . . . . ?
C2 Ce2 C11 C75 -56.7(6) . . . . ?
C5 Ce2 C11 C75 -6.9(7) . . . . ?
C42 Ce2 C11 C75 -82.2(7) . . . . ?
C32 Ce2 C11 C75 52.3(6) . . . . ?
C3 Ce2 C11 C75 72.1(6) . . . . ?
C64 Ce2 C11 C47 -167.9(9) . . . . ?
C14 Ce2 C11 C47 -160.2(7) . . . . ?
C75 Ce2 C11 C47 -126.2(9) . . . . ?
C12 Ce2 C11 C47 -129.9(7) . . . . ?
C55 Ce2 C11 C47 -91.3(7) . . . . ?
C57 Ce2 C11 C47 -99.5(7) . . . . ?
C2 Ce2 C11 C47 177.1(6) . . . . ?
C5 Ce2 C11 C47 -133.1(6) . . . . ?
C42 Ce2 C11 C47 151.6(9) . . . . ?
C32 Ce2 C11 C47 -73.9(7) . . . . ?
C3 Ce2 C11 C47 -54.1(6) . . . . ?
C64 Ce2 C11 C6 72.2(7) . . . . ?
C14 Ce2 C11 C6 79.9(6) . . . . ?
C75 Ce2 C11 C6 114.0(9) . . . . ?
C12 Ce2 C11 C6 110.3(6) . . . . ?
C55 Ce2 C11 C6 148.8(8) . . . . ?
C57 Ce2 C11 C6 140.7(6) . . . . ?
C2 Ce2 C11 C6 57.3(7) . . . . ?
C5 Ce2 C11 C6 107.1(7) . . . . ?
C42 Ce2 C11 C6 31.8(6) . . . . ?
C32 Ce2 C11 C6 166.3(6) . . . . ?
C3 Ce2 C11 C6 -173.9(7) . . . . ?
C71 C5 C12 C14 -146.0(9) . . . . ?
C31 C5 C12 C14 3.8(10) . . . . ?
Ce2 C5 C12 C14 -69.1(6) . . . . ?
C71 C5 C12 C57 -6.3(14) . . . . ?
C31 C5 C12 C57 143.4(8) . . . . ?
Ce2 C5 C12 C57 70.6(7) . . . . ?
C71 C5 C12 Ce2 -76.9(9) . . . . ?
C31 C5 C12 Ce2 72.9(6) . . . . ?
C64 Ce2 C12 C14 -31.6(5) . . . . ?
C75 Ce2 C12 C14 -67.6(5) . . . . ?
C55 Ce2 C12 C14 -102.5(6) . . . . ?
C57 Ce2 C12 C14 -132.6(8) . . . . ?
C2 Ce2 C12 C14 37.1(5) . . . . ?
C5 Ce2 C12 C14 110.0(7) . . . . ?
C42 Ce2 C12 C14 -17.4(5) . . . . ?
C11 Ce2 C12 C14 -65.5(5) . . . . ?
C32 Ce2 C12 C14 -164.6(6) . . . . ?
C3 Ce2 C12 C14 -121.9(5) . . . . ?
C64 Ce2 C12 C57 101.0(6) . . . . ?
C14 Ce2 C12 C57 132.6(8) . . . . ?
C75 Ce2 C12 C57 65.0(6) . . . . ?
C55 Ce2 C12 C57 30.1(6) . . . . ?
C2 Ce2 C12 C57 169.6(7) . . . . ?
C5 Ce2 C12 C57 -117.4(9) . . . . ?
C42 Ce2 C12 C57 115.1(6) . . . . ?
C11 Ce2 C12 C57 67.0(6) . . . . ?
C32 Ce2 C12 C57 -32.1(5) . . . . ?
C3 Ce2 C12 C57 10.6(6) . . . . ?
C64 Ce2 C12 C5 -141.6(6) . . . . ?
C14 Ce2 C12 C5 -110.0(7) . . . . ?
C75 Ce2 C12 C5 -177.6(6) . . . . ?
C55 Ce2 C12 C5 147.5(7) . . . . ?
C57 Ce2 C12 C5 117.4(9) . . . . ?
C2 Ce2 C12 C5 -73.0(5) . . . . ?
C42 Ce2 C12 C5 -127.5(6) . . . . ?
C11 Ce2 C12 C5 -175.6(5) . . . . ?
C32 Ce2 C12 C5 85.3(6) . . . . ?
C3 Ce2 C12 C5 128.1(6) . . . . ?
C43 Ce1 C13 C52 -129.1(6) . . . . ?
C74 Ce1 C13 C52 -158.6(7) . . . . ?
C34 Ce1 C13 C52 -167.9(8) . . . . ?
C36 Ce1 C13 C52 -122.8(9) . . . . ?
C22 Ce1 C13 C52 -98.9(7) . . . . ?
C16 Ce1 C13 C52 -89.4(7) . . . . ?
C23 Ce1 C13 C52 152.4(8) . . . . ?
C1 Ce1 C13 C52 177.0(6) . . . . ?
C33 Ce1 C13 C52 -133.0(6) . . . . ?
C41 Ce1 C13 C52 -54.8(6) . . . . ?
C63 Ce1 C13 C52 -74.1(7) . . . . ?
C43 Ce1 C13 C61 109.5(6) . . . . ?
C74 Ce1 C13 C61 80.0(6) . . . . ?
C34 Ce1 C13 C61 70.7(6) . . . . ?
C36 Ce1 C13 C61 115.8(9) . . . . ?
C22 Ce1 C13 C61 139.6(6) . . . . ?
C16 Ce1 C13 C61 149.2(7) . . . . ?
C23 Ce1 C13 C61 30.9(5) . . . . ?
C1 Ce1 C13 C61 55.5(6) . . . . ?
C33 Ce1 C13 C61 105.5(6) . . . . ?
C41 Ce1 C13 C61 -176.2(7) . . . . ?
C63 Ce1 C13 C61 164.5(6) . . . . ?
C43 Ce1 C13 C36 -6.3(6) . . . . ?
C74 Ce1 C13 C36 -35.8(6) . . . . ?
C34 Ce1 C13 C36 -45.1(6) . . . . ?
C22 Ce1 C13 C36 23.9(6) . . . . ?
C16 Ce1 C13 C36 33.4(6) . . . . ?
C23 Ce1 C13 C36 -84.8(6) . . . . ?
C1 Ce1 C13 C36 -60.2(6) . . . . ?
C33 Ce1 C13 C36 -10.2(7) . . . . ?
C41 Ce1 C13 C36 68.0(6) . . . . ?
C63 Ce1 C13 C36 48.7(6) . . . . ?
C31 C2 C14 C12 0.6(10) . . . . ?
C9 C2 C14 C12 142.7(8) . . . . ?
Ce2 C2 C14 C12 71.8(6) . . . . ?
C31 C2 C14 C64 -138.8(8) . . . . ?
C9 C2 C14 C64 3.3(13) . . . . ?
Ce2 C2 C14 C64 -67.6(7) . . . . ?
C31 C2 C14 Ce2 -71.2(6) . . . . ?
C9 C2 C14 Ce2 70.9(8) . . . . ?
C57 C12 C14 C2 -138.0(9) . . . . ?
C5 C12 C14 C2 -2.7(10) . . . . ?
Ce2 C12 C14 C2 -79.9(6) . . . . ?
C57 C12 C14 C64 2.1(14) . . . . ?
C5 C12 C14 C64 137.4(8) . . . . ?
Ce2 C12 C14 C64 60.2(8) . . . . ?
C57 C12 C14 Ce2 -58.2(8) . . . . ?
C5 C12 C14 Ce2 77.2(6) . . . . ?
C64 Ce2 C14 C2 -122.5(9) . . . . ?
C75 Ce2 C14 C2 -152.5(8) . . . . ?
C12 Ce2 C14 C2 111.0(8) . . . . ?
C55 Ce2 C14 C2 172.6(7) . . . . ?
C57 Ce2 C14 C2 138.6(7) . . . . ?
C5 Ce2 C14 C2 71.7(6) . . . . ?
C42 Ce2 C14 C2 -90.2(7) . . . . ?
C11 Ce2 C14 C2 -133.2(6) . . . . ?
C32 Ce2 C14 C2 123.5(6) . . . . ?
C3 Ce2 C14 C2 170.2(6) . . . . ?
C64 Ce2 C14 C12 126.5(8) . . . . ?
C75 Ce2 C14 C12 96.5(6) . . . . ?
C55 Ce2 C14 C12 61.6(5) . . . . ?
C57 Ce2 C14 C12 27.6(5) . . . . ?
C2 Ce2 C14 C12 -111.0(8) . . . . ?
C5 Ce2 C14 C12 -39.4(5) . . . . ?
C42 Ce2 C14 C12 158.8(6) . . . . ?
C11 Ce2 C14 C12 115.8(5) . . . . ?
C32 Ce2 C14 C12 12.5(5) . . . . ?
C3 Ce2 C14 C12 59.2(5) . . . . ?
C75 Ce2 C14 C64 -30.0(6) . . . . ?
C12 Ce2 C14 C64 -126.5(8) . . . . ?
C55 Ce2 C14 C64 -64.9(6) . . . . ?
C57 Ce2 C14 C64 -98.9(6) . . . . ?
C2 Ce2 C14 C64 122.5(9) . . . . ?
C5 Ce2 C14 C64 -165.8(7) . . . . ?
C42 Ce2 C14 C64 32.3(5) . . . . ?
C11 Ce2 C14 C64 -10.7(6) . . . . ?
C32 Ce2 C14 C64 -114.0(6) . . . . ?
C3 Ce2 C14 C64 -67.3(6) . . . . ?
C54 C8 C15 C68 1.4(12) . . . . ?
C33 C8 C15 C68 152.0(8) . . . . ?
Ce3 C8 C15 C68 70.6(9) . . . . ?
C54 C8 C15 C63 -152.2(8) . . . . ?
C33 C8 C15 C63 -1.7(12) . . . . ?
Ce3 C8 C15 C63 -83.0(9) . . . . ?
C54 C8 C15 Ce3 -69.2(9) . . . . ?
C33 C8 C15 Ce3 81.4(10) . . . . ?
C43 Ce1 C16 C41 -137.2(7) . . . . ?
C74 Ce1 C16 C41 -172.0(7) . . . . ?
C34 Ce1 C16 C41 150.5(7) . . . . ?
C36 Ce1 C16 C41 121.7(9) . . . . ?
C22 Ce1 C16 C41 -108.3(9) . . . . ?
C23 Ce1 C16 C41 131.2(6) . . . . ?
C1 Ce1 C16 C41 -169.2(6) . . . . ?
C33 Ce1 C16 C41 -121.8(6) . . . . ?
C13 Ce1 C16 C41 89.2(6) . . . . ?
C63 Ce1 C16 C41 -71.0(6) . . . . ?
C43 Ce1 C16 C36 101.1(6) . . . . ?
C74 Ce1 C16 C36 66.3(6) . . . . ?
C34 Ce1 C16 C36 28.8(5) . . . . ?
C22 Ce1 C16 C36 130.0(9) . . . . ?
C23 Ce1 C16 C36 9.5(5) . . . . ?
C1 Ce1 C16 C36 69.1(6) . . . . ?
C33 Ce1 C16 C36 116.5(6) . . . . ?
C13 Ce1 C16 C36 -32.5(5) . . . . ?
C41 Ce1 C16 C36 -121.7(9) . . . . ?
C63 Ce1 C16 C36 167.3(7) . . . . ?
C43 Ce1 C16 C22 -28.9(6) . . . . ?
C74 Ce1 C16 C22 -63.6(6) . . . . ?
C34 Ce1 C16 C22 -101.2(6) . . . . ?
C36 Ce1 C16 C22 -130.0(9) . . . . ?
C23 Ce1 C16 C22 -120.5(6) . . . . ?
C1 Ce1 C16 C22 -60.8(6) . . . . ?
C33 Ce1 C16 C22 -13.5(6) . . . . ?
C13 Ce1 C16 C22 -162.4(7) . . . . ?
C41 Ce1 C16 C22 108.3(9) . . . . ?
C63 Ce1 C16 C22 37.3(5) . . . . ?
C58 C4 C17 C19 -26.4(9) . . . . ?
C54 C4 C17 C19 131.8(6) . . . . ?
C58 C4 C17 C7 -141.4(7) . . . . ?
C54 C4 C17 C7 16.7(7) . . . . ?
C58 C4 C17 Si2 93.7(7) . . . . ?
C54 C4 C17 Si2 -108.2(5) . . . . ?
C9 C7 C17 C19 19.9(11) . . . . ?
C10 C7 C17 C19 -130.2(7) . . . . ?
C9 C7 C17 C4 132.9(8) . . . . ?
C10 C7 C17 C4 -17.2(7) . . . . ?
C9 C7 C17 Si2 -120.3(8) . . . . ?
C10 C7 C17 Si2 89.6(8) . . . . ?
C95 Si2 C17 C19 41.7(7) . . . . ?
C96 Si2 C17 C19 165.6(7) . . . . ?
C111 Si2 C17 C19 -70.5(8) . . . . ?
C95 Si2 C17 C4 -72.8(6) . . . . ?
C96 Si2 C17 C4 51.1(7) . . . . ?
C111 Si2 C17 C4 175.1(6) . . . . ?
C95 Si2 C17 C7 -179.9(7) . . . . ?
C96 Si2 C17 C7 -56.0(8) . . . . ?
C111 Si2 C17 C7 67.9(9) . . . . ?
C4 C17 C19 C29 29.3(9) . . . . ?
C7 C17 C19 C29 137.0(7) . . . . ?
Si2 C17 C19 C29 -79.8(9) . . . . ?
C4 C17 C19 C31 -133.4(7) . . . . ?
C7 C17 C19 C31 -25.8(9) . . . . ?
Si2 C17 C19 C31 117.4(6) . . . . ?
C48 C3 C20 C56 -7.2(12) . . . . ?
C55 C3 C20 C56 -155.8(8) . . . . ?
Ce2 C3 C20 C56 -97.7(8) . . . . ?
C48 C3 C20 C32 143.1(8) . . . . ?
C55 C3 C20 C32 -5.5(10) . . . . ?
Ce2 C3 C20 C32 52.6(7) . . . . ?
C48 C3 C20 Ce4 70.2(9) . . . . ?
C55 C3 C20 Ce4 -78.4(9) . . . . ?
Ce2 C3 C20 Ce4 -20.3(6) . . . . ?
C41 C16 C22 C63 -0.8(11) . . . . ?
C36 C16 C22 C63 -140.1(10) . . . . ?
Ce1 C16 C22 C63 -83.1(7) . . . . ?
C41 C16 C22 C43 138.1(9) . . . . ?
C36 C16 C22 C43 -1.3(14) . . . . ?
Ce1 C16 C22 C43 55.7(8) . . . . ?
C41 C16 C22 Ce1 82.3(7) . . . . ?
C36 C16 C22 Ce1 -57.1(8) . . . . ?
C43 Ce1 C22 C63 -121.3(8) . . . . ?
C74 Ce1 C22 C63 -150.5(6) . . . . ?
C34 Ce1 C22 C63 172.8(6) . . . . ?
C36 Ce1 C22 C63 136.9(6) . . . . ?
C16 Ce1 C22 C63 108.2(8) . . . . ?
C23 Ce1 C22 C63 169.7(5) . . . . ?
C1 Ce1 C22 C63 -130.7(5) . . . . ?
C33 Ce1 C22 C63 -88.4(6) . . . . ?
C13 Ce1 C22 C63 122.6(6) . . . . ?
C41 Ce1 C22 C63 70.7(6) . . . . ?
C74 Ce1 C22 C43 -29.1(5) . . . . ?
C34 Ce1 C22 C43 -65.8(6) . . . . ?
C36 Ce1 C22 C43 -101.8(6) . . . . ?
C16 Ce1 C22 C43 -130.4(9) . . . . ?
C23 Ce1 C22 C43 -69.0(6) . . . . ?
C1 Ce1 C22 C43 -9.3(6) . . . . ?
C33 Ce1 C22 C43 32.9(5) . . . . ?
C13 Ce1 C22 C43 -116.1(6) . . . . ?
C41 Ce1 C22 C43 -167.9(8) . . . . ?
C63 Ce1 C22 C43 121.3(8) . . . . ?
C43 Ce1 C22 C16 130.4(9) . . . . ?
C74 Ce1 C22 C16 101.3(7) . . . . ?
C34 Ce1 C22 C16 64.6(6) . . . . ?
C36 Ce1 C22 C16 28.6(5) . . . . ?
C23 Ce1 C22 C16 61.4(6) . . . . ?
C1 Ce1 C22 C16 121.1(6) . . . . ?
C33 Ce1 C22 C16 163.3(7) . . . . ?
C13 Ce1 C22 C16 14.3(6) . . . . ?
C41 Ce1 C22 C16 -37.5(5) . . . . ?
C63 Ce1 C22 C16 -108.2(8) . . . . ?
C43 Ce1 C23 C34 -24.8(6) . . . . ?
C74 Ce1 C23 C34 -35.2(5) . . . . ?
C36 Ce1 C23 C34 41.1(5) . . . . ?
C22 Ce1 C23 C34 5.9(6) . . . . ?
C16 Ce1 C23 C34 34.8(5) . . . . ?
C1 Ce1 C23 C34 -71.8(5) . . . . ?
C33 Ce1 C23 C34 -50.1(6) . . . . ?
C13 Ce1 C23 C34 81.2(6) . . . . ?
C41 Ce1 C23 C34 57.2(6) . . . . ?
C63 Ce1 C23 C34 12.5(7) . . . . ?
C43 Ce1 C23 C61 -138.1(6) . . . . ?
C74 Ce1 C23 C61 -148.5(7) . . . . ?
C34 Ce1 C23 C61 -113.3(8) . . . . ?
C36 Ce1 C23 C61 -72.2(6) . . . . ?
C22 Ce1 C23 C61 -107.4(6) . . . . ?
C16 Ce1 C23 C61 -78.5(6) . . . . ?
C1 Ce1 C23 C61 174.9(7) . . . . ?
C33 Ce1 C23 C61 -163.4(6) . . . . ?
C13 Ce1 C23 C61 -32.1(6) . . . . ?
C41 Ce1 C23 C61 -56.1(7) . . . . ?
C63 Ce1 C23 C61 -100.8(6) . . . . ?
C43 Ce1 C23 C46 102.6(6) . . . . ?
C74 Ce1 C23 C46 92.2(6) . . . . ?
C34 Ce1 C23 C46 127.4(8) . . . . ?
C36 Ce1 C23 C46 168.5(7) . . . . ?
C22 Ce1 C23 C46 133.3(6) . . . . ?
C16 Ce1 C23 C46 162.2(6) . . . . ?
C1 Ce1 C23 C46 55.6(5) . . . . ?
C33 Ce1 C23 C46 77.3(6) . . . . ?
C13 Ce1 C23 C46 -151.4(7) . . . . ?
C41 Ce1 C23 C46 -175.4(5) . . . . ?
C63 Ce1 C23 C46 139.9(5) . . . . ?
C70 C24 C28 C58 -129.8(7) . . . . ?
C30 C24 C28 C58 18.6(10) . . . . ?
C70 C24 C28 C29 -14.8(8) . . . . ?
C30 C24 C28 C29 133.6(8) . . . . ?
C70 C24 C28 Si1 91.9(8) . . . . ?
C30 C24 C28 Si1 -119.7(7) . . . . ?
C95 Si1 C28 C58 51.6(7) . . . . ?
C88 Si1 C28 C58 174.7(6) . . . . ?
C87 Si1 C28 C58 -61.2(7) . . . . ?
C95 Si1 C28 C29 -64.4(6) . . . . ?
C88 Si1 C28 C29 58.8(6) . . . . ?
C87 Si1 C28 C29 -177.1(5) . . . . ?
C95 Si1 C28 C24 -171.2(7) . . . . ?
C88 Si1 C28 C24 -48.1(7) . . . . ?
C87 Si1 C28 C24 76.0(8) . . . . ?
C31 C19 C29 C26 2.8(11) . . . . ?
C17 C19 C29 C26 -160.2(7) . . . . ?
C31 C19 C29 C28 158.9(7) . . . . ?
C17 C19 C29 C28 -4.1(11) . . . . ?
C71 C26 C29 C19 0.8(12) . . . . ?
C70 C26 C29 C19 149.6(7) . . . . ?
Ce4 C26 C29 C19 70.3(9) . . . . ?
C71 C26 C29 C28 -157.9(7) . . . . ?
C70 C26 C29 C28 -9.1(9) . . . . ?
Ce4 C26 C29 C28 -88.5(7) . . . . ?
C58 C28 C29 C19 -26.4(9) . . . . ?
C24 C28 C29 C19 -143.7(7) . . . . ?
Si1 C28 C29 C19 93.8(7) . . . . ?
C58 C28 C29 C26 131.8(7) . . . . ?
C24 C28 C29 C26 14.4(8) . . . . ?
Si1 C28 C29 C26 -108.1(6) . . . . ?
C70 C24 C30 C1 145.4(8) . . . . ?
C28 C24 C30 C1 0.6(12) . . . . ?
C70 C24 C30 C46 -6.1(12) . . . . ?
C28 C24 C30 C46 -150.8(8) . . . . ?
C62 C1 C30 C24 -16.4(11) . . . . ?
C74 C1 C30 C24 -158.9(9) . . . . ?
Ce1 C1 C30 C24 -99.3(7) . . . . ?
C62 C1 C30 C46 135.8(8) . . . . ?
C74 C1 C30 C46 -6.7(13) . . . . ?
Ce1 C1 C30 C46 52.9(7) . . . . ?
C14 C2 C31 C19 156.6(8) . . . . ?
C9 C2 C31 C19 10.5(10) . . . . ?
Ce2 C2 C31 C19 98.0(7) . . . . ?
C14 C2 C31 C5 1.9(10) . . . . ?
C9 C2 C31 C5 -144.2(7) . . . . ?
Ce2 C2 C31 C5 -56.7(6) . . . . ?
C14 C2 C31 Ce2 58.6(6) . . . . ?
C9 C2 C31 Ce2 -87.5(6) . . . . ?
C29 C19 C31 C2 -151.0(8) . . . . ?
C17 C19 C31 C2 12.6(11) . . . . ?
C29 C19 C31 C5 0.8(11) . . . . ?
C17 C19 C31 C5 164.4(7) . . . . ?
C29 C19 C31 Ce2 -75.0(8) . . . . ?
C17 C19 C31 Ce2 88.6(7) . . . . ?
C71 C5 C31 C2 147.7(8) . . . . ?
C12 C5 C31 C2 -3.5(9) . . . . ?
Ce2 C5 C31 C2 56.4(6) . . . . ?
C71 C5 C31 C19 -8.3(12) . . . . ?
C12 C5 C31 C19 -159.5(7) . . . . ?
Ce2 C5 C31 C19 -99.6(7) . . . . ?
C71 C5 C31 Ce2 91.3(8) . . . . ?
C12 C5 C31 Ce2 -59.9(5) . . . . ?
C64 Ce2 C31 C2 -24.0(6) . . . . ?
C14 Ce2 C31 C2 -36.8(6) . . . . ?
C75 Ce2 C31 C2 -43.3(6) . . . . ?
C12 Ce2 C31 C2 -81.1(6) . . . . ?
C55 Ce2 C31 C2 -78.2(6) . . . . ?
C57 Ce2 C31 C2 -95.6(6) . . . . ?
C5 Ce2 C31 C2 -121.8(8) . . . . ?
C42 Ce2 C31 C2 6.1(6) . . . . ?
C11 Ce2 C31 C2 -19.9(7) . . . . ?
C32 Ce2 C31 C2 -125.6(6) . . . . ?
C3 Ce2 C31 C2 -102.7(6) . . . . ?
C64 Ce2 C31 C19 -145.6(6) . . . . ?
C14 Ce2 C31 C19 -158.4(7) . . . . ?
C75 Ce2 C31 C19 -164.9(6) . . . . ?
C12 Ce2 C31 C19 157.3(7) . . . . ?
C55 Ce2 C31 C19 160.2(6) . . . . ?
C57 Ce2 C31 C19 142.8(6) . . . . ?
C2 Ce2 C31 C19 -121.6(8) . . . . ?
C5 Ce2 C31 C19 116.7(8) . . . . ?
C42 Ce2 C31 C19 -115.4(6) . . . . ?
C11 Ce2 C31 C19 -141.5(6) . . . . ?
C32 Ce2 C31 C19 112.8(6) . . . . ?
C3 Ce2 C31 C19 135.7(6) . . . . ?
C64 Ce2 C31 C5 97.8(6) . . . . ?
C14 Ce2 C31 C5 85.0(6) . . . . ?
C75 Ce2 C31 C5 78.4(6) . . . . ?
C12 Ce2 C31 C5 40.7(6) . . . . ?
C55 Ce2 C31 C5 43.5(6) . . . . ?
C57 Ce2 C31 C5 26.2(6) . . . . ?
C2 Ce2 C31 C5 121.8(8) . . . . ?
C42 Ce2 C31 C5 127.9(6) . . . . ?
C11 Ce2 C31 C5 101.8(6) . . . . ?
C32 Ce2 C31 C5 -3.9(6) . . . . ?
C3 Ce2 C31 C5 19.1(7) . . . . ?
C73 C18 C32 C57 -156.1(9) . . . . ?
C71 C18 C32 C57 -7.1(14) . . . . ?
Ce4 C18 C32 C57 -95.7(10) . . . . ?
C73 C18 C32 C20 -11.1(13) . . . . ?
C71 C18 C32 C20 137.9(9) . . . . ?
Ce4 C18 C32 C20 49.3(9) . . . . ?
C73 C18 C32 Ce4 -60.4(8) . . . . ?
C71 C18 C32 Ce4 88.6(8) . . . . ?
C73 C18 C32 Ce2 -98.0(8) . . . . ?
C71 C18 C32 Ce2 51.0(8) . . . . ?
Ce4 C18 C32 Ce2 -37.7(5) . . . . ?
C3 C20 C32 C18 -144.7(8) . . . . ?
C56 C20 C32 C18 7.7(13) . . . . ?
Ce4 C20 C32 C18 -42.0(8) . . . . ?
C3 C20 C32 C57 6.3(10) . . . . ?
C56 C20 C32 C57 158.8(8) . . . . ?
Ce4 C20 C32 C57 109.1(7) . . . . ?
C3 C20 C32 Ce4 -102.8(8) . . . . ?
C56 C20 C32 Ce4 49.7(8) . . . . ?
C3 C20 C32 Ce2 -53.1(7) . . . . ?
C56 C20 C32 Ce2 99.4(8) . . . . ?
Ce4 C20 C32 Ce2 49.7(4) . . . . ?
C64 Ce2 C32 C18 -133.8(6) . . . . ?
C14 Ce2 C32 C18 -102.2(6) . . . . ?
C75 Ce2 C32 C18 -162.5(6) . . . . ?
C12 Ce2 C32 C18 -93.7(6) . . . . ?
C55 Ce2 C32 C18 -168.2(8) . . . . ?
C57 Ce2 C32 C18 -128.6(9) . . . . ?
C2 Ce2 C32 C18 -76.3(6) . . . . ?
C5 Ce2 C32 C18 -54.6(6) . . . . ?
C42 Ce2 C32 C18 -140.2(6) . . . . ?
C11 Ce2 C32 C18 173.4(6) . . . . ?
C3 Ce2 C32 C18 150.6(8) . . . . ?
C64 Ce2 C32 C57 -5.2(6) . . . . ?
C14 Ce2 C32 C57 26.5(5) . . . . ?
C75 Ce2 C32 C57 -33.9(5) . . . . ?
C12 Ce2 C32 C57 34.9(5) . . . . ?
C55 Ce2 C32 C57 -39.6(5) . . . . ?
C2 Ce2 C32 C57 52.4(6) . . . . ?
C5 Ce2 C32 C57 74.0(6) . . . . ?
C42 Ce2 C32 C57 -11.5(7) . . . . ?
C11 Ce2 C32 C57 -58.0(6) . . . . ?
C3 Ce2 C32 C57 -80.7(6) . . . . ?
C64 Ce2 C32 C20 105.1(6) . . . . ?
C14 Ce2 C32 C20 136.7(6) . . . . ?
C75 Ce2 C32 C20 76.4(6) . . . . ?
C12 Ce2 C32 C20 145.2(7) . . . . ?
C55 Ce2 C32 C20 70.7(6) . . . . ?
C57 Ce2 C32 C20 110.3(8) . . . . ?
C2 Ce2 C32 C20 162.7(6) . . . . ?
C5 Ce2 C32 C20 -175.7(7) . . . . ?
C42 Ce2 C32 C20 98.8(6) . . . . ?
C11 Ce2 C32 C20 52.3(6) . . . . ?
C3 Ce2 C32 C20 29.6(5) . . . . ?
C64 Ce2 C32 Ce4 -177.5(5) . . . . ?
C14 Ce2 C32 Ce4 -145.8(5) . . . . ?
C75 Ce2 C32 Ce4 153.8(5) . . . . ?
C12 Ce2 C32 Ce4 -137.4(6) . . . . ?
C55 Ce2 C32 Ce4 148.2(6) . . . . ?
C57 Ce2 C32 Ce4 -172.3(8) . . . . ?
C2 Ce2 C32 Ce4 -119.9(5) . . . . ?
C5 Ce2 C32 Ce4 -98.2(6) . . . . ?
C42 Ce2 C32 Ce4 176.2(5) . . . . ?
C11 Ce2 C32 Ce4 129.8(5) . . . . ?
C3 Ce2 C32 Ce4 107.0(6) . . . . ?
C54 C8 C33 C43 154.8(8) . . . . ?
C15 C8 C33 C43 4.7(13) . . . . ?
Ce3 C8 C33 C43 59.1(10) . . . . ?
C54 C8 C33 C62 13.1(10) . . . . ?
C15 C8 C33 C62 -137.0(8) . . . . ?
Ce3 C8 C33 C62 -82.5(8) . . . . ?
C54 C8 C33 Ce1 95.1(6) . . . . ?
C15 C8 C33 Ce1 -55.0(8) . . . . ?
Ce3 C8 C33 Ce1 -0.6(6) . . . . ?
C74 Ce1 C33 C43 41.1(6) . . . . ?
C34 Ce1 C33 C43 34.3(6) . . . . ?
C36 Ce1 C33 C43 2.3(6) . . . . ?
C22 Ce1 C33 C43 -35.9(6) . . . . ?
C16 Ce1 C33 C43 -26.9(6) . . . . ?
C23 Ce1 C33 C43 57.2(6) . . . . ?
C1 Ce1 C33 C43 82.5(6) . . . . ?
C13 Ce1 C33 C43 7.6(7) . . . . ?
C41 Ce1 C33 C43 -52.0(6) . . . . ?
C63 Ce1 C33 C43 -70.6(6) . . . . ?
C43 Ce1 C33 C8 126.9(8) . . . . ?
C74 Ce1 C33 C8 168.0(7) . . . . ?
C34 Ce1 C33 C8 161.2(6) . . . . ?
C36 Ce1 C33 C8 129.2(6) . . . . ?
C22 Ce1 C33 C8 91.0(6) . . . . ?
C16 Ce1 C33 C8 100.1(6) . . . . ?
C23 Ce1 C33 C8 -175.9(5) . . . . ?
C1 Ce1 C33 C8 -150.6(7) . . . . ?
C13 Ce1 C33 C8 134.6(5) . . . . ?
C41 Ce1 C33 C8 74.9(6) . . . . ?
C63 Ce1 C33 C8 56.3(5) . . . . ?
C43 Ce1 C33 C62 -115.5(8) . . . . ?
C74 Ce1 C33 C62 -74.5(6) . . . . ?
C34 Ce1 C33 C62 -81.2(6) . . . . ?
C36 Ce1 C33 C62 -113.3(5) . . . . ?
C22 Ce1 C33 C62 -151.4(7) . . . . ?
C16 Ce1 C33 C62 -142.4(6) . . . . ?
C23 Ce1 C33 C62 -58.4(6) . . . . ?
C1 Ce1 C33 C62 -33.1(5) . . . . ?
C13 Ce1 C33 C62 -107.9(6) . . . . ?
C41 Ce1 C33 C62 -167.6(5) . . . . ?
C63 Ce1 C33 C62 173.8(6) . . . . ?
C61 C23 C34 C36 6.7(10) . . . . ?
C46 C23 C34 C36 -142.8(9) . . . . ?
Ce1 C23 C34 C36 -69.5(6) . . . . ?
C61 C23 C34 C74 141.9(9) . . . . ?
C46 C23 C34 C74 -7.6(14) . . . . ?
Ce1 C23 C34 C74 65.7(8) . . . . ?
C61 C23 C34 Ce1 76.2(7) . . . . ?
C46 C23 C34 Ce1 -73.3(9) . . . . ?
C43 Ce1 C34 C23 151.5(6) . . . . ?
C74 Ce1 C34 C23 123.4(8) . . . . ?
C36 Ce1 C34 C23 -112.8(8) . . . . ?
C22 Ce1 C34 C23 -173.9(6) . . . . ?
C16 Ce1 C34 C23 -139.4(6) . . . . ?
C1 Ce1 C34 C23 89.8(6) . . . . ?
C33 Ce1 C34 C23 132.6(5) . . . . ?
C13 Ce1 C34 C23 -72.8(6) . . . . ?
C41 Ce1 C34 C23 -125.4(5) . . . . ?
C63 Ce1 C34 C23 -170.3(5) . . . . ?
C43 Ce1 C34 C36 -95.7(6) . . . . ?
C74 Ce1 C34 C36 -123.8(8) . . . . ?
C22 Ce1 C34 C36 -61.1(6) . . . . ?
C16 Ce1 C34 C36 -26.6(5) . . . . ?
C23 Ce1 C34 C36 112.8(8) . . . . ?
C1 Ce1 C34 C36 -157.4(7) . . . . ?
C33 Ce1 C34 C36 -114.6(6) . . . . ?
C13 Ce1 C34 C36 40.0(5) . . . . ?
C41 Ce1 C34 C36 -12.6(6) . . . . ?
C63 Ce1 C34 C36 -57.5(6) . . . . ?
C43 Ce1 C34 C74 28.1(5) . . . . ?
C36 Ce1 C34 C74 123.8(8) . . . . ?
C22 Ce1 C34 C74 62.7(5) . . . . ?
C16 Ce1 C34 C74 97.2(6) . . . . ?
C23 Ce1 C34 C74 -123.4(8) . . . . ?
C1 Ce1 C34 C74 -33.6(5) . . . . ?
C33 Ce1 C34 C74 9.2(5) . . . . ?
C13 Ce1 C34 C74 163.8(7) . . . . ?
C41 Ce1 C34 C74 111.2(6) . . . . ?
C63 Ce1 C34 C74 66.3(5) . . . . ?
C105 C84 C87 C97 -4.6(14) . . . . ?
C98 C84 C87 C97 177.6(9) . . . . ?
C105 C84 C87 Si1 173.1(7) . . . . ?
C98 C84 C87 Si1 -4.7(15) . . . . ?
C95 Si1 C87 C84 -114.7(9) . . . . ?
C88 Si1 C87 C84 120.7(9) . . . . ?
C28 Si1 C87 C84 -1.2(11) . . . . ?
C95 Si1 C87 C97 63.1(8) . . . . ?
C88 Si1 C87 C97 -61.5(7) . . . . ?
C28 Si1 C87 C97 176.6(6) . . . . ?
C92 C81 C88 C85 -3.0(11) . . . . ?
C86 C81 C88 C85 -178.6(7) . . . . ?
C92 C81 C88 Si1 177.7(6) . . . . ?
C86 C81 C88 Si1 2.2(10) . . . . ?
C106 C85 C88 C81 4.0(11) . . . . ?
C93 C85 C88 C81 -175.2(8) . . . . ?
C106 C85 C88 Si1 -176.9(6) . . . . ?
C93 C85 C88 Si1 4.0(12) . . . . ?
C95 Si1 C88 C81 -166.0(6) . . . . ?
C87 Si1 C88 C81 -52.1(7) . . . . ?
C28 Si1 C88 C81 81.4(7) . . . . ?
C95 Si1 C88 C85 14.8(8) . . . . ?
C87 Si1 C88 C85 128.8(7) . . . . ?
C28 Si1 C88 C85 -97.7(7) . . . . ?
C41 C16 C36 C13 -0.8(13) . . . . ?
C22 C16 C36 C13 133.6(9) . . . . ?
Ce1 C16 C36 C13 75.9(7) . . . . ?
C41 C16 C36 C34 -133.6(10) . . . . ?
C22 C16 C36 C34 0.8(14) . . . . ?
Ce1 C16 C36 C34 -56.9(8) . . . . ?
C41 C16 C36 Ce1 -76.8(8) . . . . ?
C22 C16 C36 Ce1 57.7(8) . . . . ?
C52 C13 C36 C16 7.5(12) . . . . ?
C61 C13 C36 C16 -142.2(8) . . . . ?
Ce1 C13 C36 C16 -70.6(7) . . . . ?
C52 C13 C36 C34 148.7(8) . . . . ?
C61 C13 C36 C34 -1.0(9) . . . . ?
Ce1 C13 C36 C34 70.5(5) . . . . ?
C52 C13 C36 Ce1 78.1(8) . . . . ?
C61 C13 C36 Ce1 -71.5(7) . . . . ?
C23 C34 C36 C16 135.9(10) . . . . ?
C74 C34 C36 C16 -1.7(13) . . . . ?
Ce1 C34 C36 C16 58.5(9) . . . . ?
C23 C34 C36 C13 -3.4(10) . . . . ?
C74 C34 C36 C13 -141.0(8) . . . . ?
Ce1 C34 C36 C13 -80.8(6) . . . . ?
C23 C34 C36 Ce1 77.4(7) . . . . ?
C74 C34 C36 Ce1 -60.2(7) . . . . ?
C43 Ce1 C36 C16 -64.2(6) . . . . ?
C74 Ce1 C36 C16 -99.4(6) . . . . ?
C34 Ce1 C36 C16 -132.8(9) . . . . ?
C22 Ce1 C36 C16 -29.4(5) . . . . ?
C23 Ce1 C36 C16 -168.2(7) . . . . ?
C1 Ce1 C36 C16 -114.0(6) . . . . ?
C33 Ce1 C36 C16 -65.4(6) . . . . ?
C13 Ce1 C36 C16 122.3(9) . . . . ?
C41 Ce1 C36 C16 31.4(5) . . . . ?
C63 Ce1 C36 C16 -9.7(6) . . . . ?
C43 Ce1 C36 C13 173.5(7) . . . . ?
C74 Ce1 C36 C13 138.2(7) . . . . ?
C34 Ce1 C36 C13 104.9(8) . . . . ?
C22 Ce1 C36 C13 -151.8(7) . . . . ?
C16 Ce1 C36 C13 -122.3(9) . . . . ?
C23 Ce1 C36 C13 69.4(6) . . . . ?
C1 Ce1 C36 C13 123.6(6) . . . . ?
C33 Ce1 C36 C13 172.3(6) . . . . ?
C41 Ce1 C36 C13 -91.0(6) . . . . ?
C63 Ce1 C36 C13 -132.1(6) . . . . ?
C43 Ce1 C36 C34 68.6(6) . . . . ?
C74 Ce1 C36 C34 33.4(6) . . . . ?
C22 Ce1 C36 C34 103.4(6) . . . . ?
C16 Ce1 C36 C34 132.8(9) . . . . ?
C23 Ce1 C36 C34 -35.4(5) . . . . ?
C1 Ce1 C36 C34 18.7(6) . . . . ?
C33 Ce1 C36 C34 67.4(6) . . . . ?
C13 Ce1 C36 C34 -104.9(8) . . . . ?
C41 Ce1 C36 C34 164.2(7) . . . . ?
C63 Ce1 C36 C34 123.0(6) . . . . ?
C51 C21 C38 C40 -142.7(9) . . . . ?
C60 C21 C38 C40 0.9(16) . . . . ?
C51 C21 C38 C59 -0.2(10) . . . . ?
C60 C21 C38 C59 143.4(9) . . . . ?
C102 C83 C89 C100 4.0(18) . . . . ?
C114 C83 C89 C100 -176.4(11) . . . . ?
C45 C37 C39 C25 -1.2(9) . . . . ?
C65 C37 C39 C25 144.6(7) . . . . ?
C45 C37 C39 C56 -145.9(8) . . . . ?
C65 C37 C39 C56 -0.1(13) . . . . ?
C48 C25 C39 C37 -142.6(9) . . . . ?
C67 C25 C39 C37 3.5(9) . . . . ?
C48 C25 C39 C56 2.9(13) . . . . ?
C67 C25 C39 C56 149.0(7) . . . . ?
C41 C35 C40 C76 148.6(9) . . . . ?
C63 C35 C40 C76 -0.6(15) . . . . ?
Ce3 C35 C40 C76 51.7(9) . . . . ?
C41 C35 C40 C38 0.2(14) . . . . ?
C63 C35 C40 C38 -149.0(9) . . . . ?
Ce3 C35 C40 C38 -96.7(9) . . . . ?
C41 C35 C40 Ce3 96.9(10) . . . . ?
C63 C35 C40 Ce3 -52.3(10) . . . . ?
C21 C38 C40 C35 142.8(10) . . . . ?
C59 C38 C40 C35 3.1(13) . . . . ?
C21 C38 C40 C76 -5.4(15) . . . . ?
C59 C38 C40 C76 -145.0(9) . . . . ?
C21 C38 C40 Ce3 63.9(12) . . . . ?
C59 C38 C40 Ce3 -75.7(10) . . . . ?
C36 C16 C41 C35 142.4(9) . . . . ?
C22 C16 C41 C35 2.8(11) . . . . ?
Ce1 C16 C41 C35 74.5(8) . . . . ?
C36 C16 C41 C53 -7.6(14) . . . . ?
C22 C16 C41 C53 -147.2(9) . . . . ?
Ce1 C16 C41 C53 -75.4(9) . . . . ?
C36 C16 C41 Ce1 67.9(7) . . . . ?
C22 C16 C41 Ce1 -71.8(6) . . . . ?
C40 C35 C41 C16 -157.8(9) . . . . ?
C63 C35 C41 C16 -3.5(11) . . . . ?
Ce3 C35 C41 C16 -77.7(10) . . . . ?
C40 C35 C41 C53 -6.1(14) . . . . ?
C63 C35 C41 C53 148.2(9) . . . . ?
Ce3 C35 C41 C53 74.0(10) . . . . ?
C40 C35 C41 Ce1 -98.6(9) . . . . ?
C63 C35 C41 Ce1 55.7(7) . . . . ?
Ce3 C35 C41 Ce1 -18.5(6) . . . . ?
C43 Ce1 C41 C16 36.2(6) . . . . ?
C74 Ce1 C41 C16 7.7(7) . . . . ?
C34 Ce1 C41 C16 -25.6(6) . . . . ?
C36 Ce1 C41 C16 -34.6(6) . . . . ?
C22 Ce1 C41 C16 42.9(6) . . . . ?
C23 Ce1 C41 C16 -50.8(7) . . . . ?
C1 Ce1 C41 C16 14.1(7) . . . . ?
C33 Ce1 C41 C16 60.0(6) . . . . ?
C13 Ce1 C41 C16 -71.7(6) . . . . ?
C63 Ce1 C41 C16 82.0(7) . . . . ?
C43 Ce1 C41 C35 -79.3(6) . . . . ?
C74 Ce1 C41 C35 -107.9(6) . . . . ?
C34 Ce1 C41 C35 -141.1(7) . . . . ?
C36 Ce1 C41 C35 -150.1(8) . . . . ?
C22 Ce1 C41 C35 -72.7(7) . . . . ?
C16 Ce1 C41 C35 -115.5(9) . . . . ?
C23 Ce1 C41 C35 -166.3(6) . . . . ?
C1 Ce1 C41 C35 -101.5(7) . . . . ?
C33 Ce1 C41 C35 -55.5(7) . . . . ?
C13 Ce1 C41 C35 172.8(7) . . . . ?
C63 Ce1 C41 C35 -33.5(6) . . . . ?
C43 Ce1 C41 C53 162.4(7) . . . . ?
C74 Ce1 C41 C53 133.9(6) . . . . ?
C34 Ce1 C41 C53 100.6(6) . . . . ?
C36 Ce1 C41 C53 91.6(7) . . . . ?
C22 Ce1 C41 C53 169.1(8) . . . . ?
C16 Ce1 C41 C53 126.2(9) . . . . ?
C23 Ce1 C41 C53 75.4(7) . . . . ?
C1 Ce1 C41 C53 140.3(6) . . . . ?
C33 Ce1 C41 C53 -173.7(6) . . . . ?
C13 Ce1 C41 C53 54.5(6) . . . . ?
C63 Ce1 C41 C53 -151.8(8) . . . . ?
C60 C6 C42 C64 -155.6(9) . . . . ?
C11 C6 C42 C64 -4.0(11) . . . . ?
Ce2 C6 C42 C64 -59.1(6) . . . . ?
C60 C6 C42 C44 -9.4(14) . . . . ?
C11 C6 C42 C44 142.2(9) . . . . ?
Ce2 C6 C42 C44 87.1(8) . . . . ?
C60 C6 C42 Ce2 -96.5(9) . . . . ?
C11 C6 C42 Ce2 55.1(7) . . . . ?
C14 Ce2 C42 C64 -35.8(5) . . . . ?
C75 Ce2 C42 C64 40.6(6) . . . . ?
C12 Ce2 C42 C64 -24.2(5) . . . . ?
C55 Ce2 C42 C64 33.6(5) . . . . ?
C57 Ce2 C42 C64 6.2(6) . . . . ?
C2 Ce2 C42 C64 -71.3(5) . . . . ?
C5 Ce2 C42 C64 -51.0(6) . . . . ?
C11 Ce2 C42 C64 80.6(6) . . . . ?
C32 Ce2 C42 C64 12.1(6) . . . . ?
C3 Ce2 C42 C64 58.2(6) . . . . ?
C64 Ce2 C42 C6 -112.4(8) . . . . ?
C14 Ce2 C42 C6 -148.2(7) . . . . ?
C75 Ce2 C42 C6 -71.7(6) . . . . ?
C12 Ce2 C42 C6 -136.6(6) . . . . ?
C55 Ce2 C42 C6 -78.8(6) . . . . ?
C57 Ce2 C42 C6 -106.2(6) . . . . ?
C2 Ce2 C42 C6 176.4(7) . . . . ?
C5 Ce2 C42 C6 -163.3(6) . . . . ?
C11 Ce2 C42 C6 -31.8(6) . . . . ?
C32 Ce2 C42 C6 -100.3(7) . . . . ?
C3 Ce2 C42 C6 -54.2(7) . . . . ?
C64 Ce2 C42 C44 127.5(8) . . . . ?
C14 Ce2 C42 C44 91.8(6) . . . . ?
C75 Ce2 C42 C44 168.2(8) . . . . ?
C12 Ce2 C42 C44 103.3(6) . . . . ?
C55 Ce2 C42 C44 161.2(6) . . . . ?
C57 Ce2 C42 C44 133.7(6) . . . . ?
C2 Ce2 C42 C44 56.3(6) . . . . ?
C5 Ce2 C42 C44 76.6(6) . . . . ?
C11 Ce2 C42 C44 -151.9(8) . . . . ?
C32 Ce2 C42 C44 139.7(6) . . . . ?
C3 Ce2 C42 C44 -174.3(6) . . . . ?
C8 C33 C43 C74 -146.7(8) . . . . ?
C62 C33 C43 C74 -1.9(10) . . . . ?
Ce1 C33 C43 C74 -71.4(7) . . . . ?
C8 C33 C43 C22 -3.0(13) . . . . ?
C62 C33 C43 C22 141.8(8) . . . . ?
Ce1 C33 C43 C22 72.2(7) . . . . ?
C8 C33 C43 Ce1 -75.3(8) . . . . ?
C62 C33 C43 Ce1 69.5(7) . . . . ?
C63 C22 C43 C33 -1.4(13) . . . . ?
C16 C22 C43 C33 -135.5(9) . . . . ?
Ce1 C22 C43 C33 -78.4(8) . . . . ?
C63 C22 C43 C74 137.0(10) . . . . ?
C16 C22 C43 C74 3.0(14) . . . . ?
Ce1 C22 C43 C74 60.1(8) . . . . ?
C63 C22 C43 Ce1 77.0(8) . . . . ?
C16 C22 C43 Ce1 -57.1(8) . . . . ?
C74 Ce1 C43 C33 -110.4(7) . . . . ?
C34 Ce1 C43 C33 -140.3(7) . . . . ?
C36 Ce1 C43 C33 -177.6(7) . . . . ?
C22 Ce1 C43 C33 119.6(9) . . . . ?
C16 Ce1 C43 C33 148.5(7) . . . . ?
C23 Ce1 C43 C33 -126.4(6) . . . . ?
C1 Ce1 C43 C33 -72.2(6) . . . . ?
C13 Ce1 C43 C33 -174.2(6) . . . . ?
C41 Ce1 C43 C33 128.9(6) . . . . ?
C63 Ce1 C43 C33 88.5(6) . . . . ?
C34 Ce1 C43 C74 -29.9(5) . . . . ?
C36 Ce1 C43 C74 -67.3(5) . . . . ?
C22 Ce1 C43 C74 -130.0(8) . . . . ?
C16 Ce1 C43 C74 -101.1(6) . . . . ?
C23 Ce1 C43 C74 -16.0(5) . . . . ?
C1 Ce1 C43 C74 38.2(5) . . . . ?
C33 Ce1 C43 C74 110.4(7) . . . . ?
C13 Ce1 C43 C74 -63.8(5) . . . . ?
C41 Ce1 C43 C74 -120.7(5) . . . . ?
C63 Ce1 C43 C74 -161.1(6) . . . . ?
C74 Ce1 C43 C22 130.0(8) . . . . ?
C34 Ce1 C43 C22 100.1(6) . . . . ?
C36 Ce1 C43 C22 62.8(6) . . . . ?
C16 Ce1 C43 C22 28.9(6) . . . . ?
C23 Ce1 C43 C22 114.0(6) . . . . ?
C1 Ce1 C43 C22 168.2(7) . . . . ?
C33 Ce1 C43 C22 -119.6(9) . . . . ?
C13 Ce1 C43 C22 66.2(6) . . . . ?
C41 Ce1 C43 C22 9.3(6) . . . . ?
C63 Ce1 C43 C22 -31.1(5) . . . . ?
C64 C42 C44 C49 154.8(9) . . . . ?
C6 C42 C44 C49 14.0(13) . . . . ?
Ce2 C42 C44 C49 98.0(8) . . . . ?
C64 C42 C44 C9 3.9(14) . . . . ?
C6 C42 C44 C9 -136.9(9) . . . . ?
Ce2 C42 C44 C9 -52.9(8) . . . . ?
C7 C9 C44 C49 3.4(12) . . . . ?
C2 C9 C44 C49 -152.8(8) . . . . ?
C7 C9 C44 C42 154.1(9) . . . . ?
C2 C9 C44 C42 -2.0(12) . . . . ?
C39 C37 C45 C52 145.4(8) . . . . ?
C65 C37 C45 C52 1.0(12) . . . . ?
C39 C37 C45 C67 -1.7(8) . . . . ?
C65 C37 C45 C67 -146.2(8) . . . . ?
C34 C23 C46 C77 158.7(9) . . . . ?
C61 C23 C46 C77 12.1(13) . . . . ?
Ce1 C23 C46 C77 98.4(8) . . . . ?
C34 C23 C46 C30 6.1(13) . . . . ?
C61 C23 C46 C30 -140.6(9) . . . . ?
Ce1 C23 C46 C30 -54.3(8) . . . . ?
C24 C30 C46 C77 0.7(12) . . . . ?
C1 C30 C46 C77 -151.8(8) . . . . ?
C24 C30 C46 C23 153.5(9) . . . . ?
C1 C30 C46 C23 1.0(12) . . . . ?
C75 C11 C47 C51 -156.0(9) . . . . ?
C6 C11 C47 C51 -11.5(12) . . . . ?
Ce2 C11 C47 C51 -96.7(7) . . . . ?
C75 C11 C47 C48 -4.9(14) . . . . ?
C6 C11 C47 C48 139.6(9) . . . . ?
Ce2 C11 C47 C48 54.4(9) . . . . ?
C67 C25 C48 C47 0.1(12) . . . . ?
C39 C25 C48 C47 140.5(9) . . . . ?
C67 C25 C48 C3 -151.5(8) . . . . ?
C39 C25 C48 C3 -11.1(12) . . . . ?
C51 C47 C48 C25 0.5(11) . . . . ?
C11 C47 C48 C25 -149.8(9) . . . . ?
C51 C47 C48 C3 151.4(8) . . . . ?
C11 C47 C48 C3 1.2(13) . . . . ?
C20 C3 C48 C25 12.9(11) . . . . ?
C55 C3 C48 C25 155.8(8) . . . . ?
Ce2 C3 C48 C25 99.4(7) . . . . ?
C20 C3 C48 C47 -139.8(9) . . . . ?
C55 C3 C48 C47 3.1(13) . . . . ?
Ce2 C3 C48 C47 -53.3(8) . . . . ?
C42 C44 C49 C69 -152.2(8) . . . . ?
C9 C44 C49 C69 -0.2(13) . . . . ?
C42 C44 C49 C78 -7.9(14) . . . . ?
C9 C44 C49 C78 144.0(9) . . . . ?
C42 C44 C49 Ce3 -84.7(9) . . . . ?
C9 C44 C49 Ce3 67.2(9) . . . . ?
C48 C47 C51 C21 -141.8(9) . . . . ?
C11 C47 C51 C21 9.5(14) . . . . ?
C48 C47 C51 C66 -0.3(11) . . . . ?
C11 C47 C51 C66 151.0(8) . . . . ?
C38 C21 C51 C47 143.4(9) . . . . ?
C60 C21 C51 C47 -1.3(14) . . . . ?
C38 C21 C51 C66 -2.7(10) . . . . ?
C60 C21 C51 C66 -147.3(8) . . . . ?
C37 C45 C52 C13 7.6(11) . . . . ?
C67 C45 C52 C13 150.2(8) . . . . ?
C37 C45 C52 C53 -144.3(8) . . . . ?
C67 C45 C52 C53 -1.7(11) . . . . ?
C61 C13 C52 C45 -11.5(11) . . . . ?
C36 C13 C52 C45 -157.4(7) . . . . ?
Ce1 C13 C52 C45 -96.2(7) . . . . ?
C61 C13 C52 C53 140.1(8) . . . . ?
C36 C13 C52 C53 -5.9(12) . . . . ?
Ce1 C13 C52 C53 55.4(8) . . . . ?
C45 C52 C53 C59 2.8(11) . . . . ?
C13 C52 C53 C59 -148.1(8) . . . . ?
C45 C52 C53 C41 148.9(8) . . . . ?
C13 C52 C53 C41 -1.9(12) . . . . ?
C16 C41 C53 C59 156.1(9) . . . . ?
C35 C41 C53 C59 8.2(12) . . . . ?
Ce1 C41 C53 C59 96.3(8) . . . . ?
C16 C41 C53 C52 8.9(13) . . . . ?
C35 C41 C53 C52 -139.0(9) . . . . ?
Ce1 C41 C53 C52 -50.8(8) . . . . ?
C88 C81 C92 C94 1.8(12) . . . . ?
C86 C81 C92 C94 177.3(8) . . . . ?
C69 C10 C54 C8 0.8(13) . . . . ?
C7 C10 C54 C8 146.0(8) . . . . ?
Ce3 C10 C54 C8 43.2(8) . . . . ?
C69 C10 C54 C4 -147.2(8) . . . . ?
C7 C10 C54 C4 -1.9(8) . . . . ?
Ce3 C10 C54 C4 -104.7(6) . . . . ?
C69 C10 C54 Ce3 -42.4(8) . . . . ?
C7 C10 C54 Ce3 102.8(7) . . . . ?
C33 C8 C54 C10 -151.5(8) . . . . ?
C15 C8 C54 C10 -0.4(12) . . . . ?
Ce3 C8 C54 C10 -49.6(9) . . . . ?
C33 C8 C54 C4 -7.5(11) . . . . ?
C15 C8 C54 C4 143.6(7) . . . . ?
Ce3 C8 C54 C4 94.4(8) . . . . ?
C33 C8 C54 Ce3 -101.9(8) . . . . ?
C15 C8 C54 Ce3 49.2(7) . . . . ?
C58 C4 C54 C10 148.1(7) . . . . ?
C17 C4 C54 C10 -10.2(8) . . . . ?
C58 C4 C54 C8 -0.9(11) . . . . ?
C17 C4 C54 C8 -159.2(7) . . . . ?
C58 C4 C54 Ce3 65.9(9) . . . . ?
C17 C4 C54 Ce3 -92.5(7) . . . . ?
C20 C3 C55 C57 2.5(10) . . . . ?
C48 C3 C55 C57 -144.7(9) . . . . ?
Ce2 C3 C55 C57 -72.7(6) . . . . ?
C20 C3 C55 C75 143.4(8) . . . . ?
C48 C3 C55 C75 -3.9(13) . . . . ?
Ce2 C3 C55 C75 68.1(7) . . . . ?
C20 C3 C55 Ce2 75.3(7) . . . . ?
C48 C3 C55 Ce2 -72.0(8) . . . . ?
C64 Ce2 C55 C57 -102.5(7) . . . . ?
C14 Ce2 C55 C57 -66.2(6) . . . . ?
C75 Ce2 C55 C57 -132.0(9) . . . . ?
C12 Ce2 C55 C57 -31.0(6) . . . . ?
C2 Ce2 C55 C57 -62.3(6) . . . . ?
C5 Ce2 C55 C57 -14.1(6) . . . . ?
C42 Ce2 C55 C57 -121.8(6) . . . . ?
C11 Ce2 C55 C57 -164.6(8) . . . . ?
C32 Ce2 C55 C57 37.5(6) . . . . ?
C3 Ce2 C55 C57 109.4(9) . . . . ?
C64 Ce2 C55 C75 29.6(6) . . . . ?
C14 Ce2 C55 C75 65.9(6) . . . . ?
C12 Ce2 C55 C75 101.0(7) . . . . ?
C57 Ce2 C55 C75 132.0(9) . . . . ?
C2 Ce2 C55 C75 69.7(6) . . . . ?
C5 Ce2 C55 C75 117.9(6) . . . . ?
C42 Ce2 C55 C75 10.2(6) . . . . ?
C11 Ce2 C55 C75 -32.5(5) . . . . ?
C32 Ce2 C55 C75 169.6(7) . . . . ?
C3 Ce2 C55 C75 -118.6(8) . . . . ?
C64 Ce2 C55 C3 148.2(7) . . . . ?
C14 Ce2 C55 C3 -175.5(7) . . . . ?
C75 Ce2 C55 C3 118.6(8) . . . . ?
C12 Ce2 C55 C3 -140.4(7) . . . . ?
C57 Ce2 C55 C3 -109.4(9) . . . . ?
C2 Ce2 C55 C3 -171.7(6) . . . . ?
C5 Ce2 C55 C3 -123.5(6) . . . . ?
C42 Ce2 C55 C3 128.8(6) . . . . ?
C11 Ce2 C55 C3 86.1(6) . . . . ?
C32 Ce2 C55 C3 -71.8(6) . . . . ?
C3 C20 C56 C72 148.1(9) . . . . ?
C32 C20 C56 C72 0.1(13) . . . . ?
Ce4 C20 C56 C72 49.3(8) . . . . ?
C3 C20 C56 C39 -1.4(12) . . . . ?
C32 C20 C56 C39 -149.4(8) . . . . ?
Ce4 C20 C56 C39 -100.2(8) . . . . ?
C3 C20 C56 Ce4 98.8(9) . . . . ?
C32 C20 C56 Ce4 -49.2(8) . . . . ?
C37 C39 C56 C72 -4.4(13) . . . . ?
C25 C39 C56 C72 -146.4(8) . . . . ?
C37 C39 C56 C20 145.6(8) . . . . ?
C25 C39 C56 C20 3.6(11) . . . . ?
C37 C39 C56 Ce4 63.7(10) . . . . ?
C25 C39 C56 Ce4 -78.3(9) . . . . ?
C75 C55 C57 C12 2.4(14) . . . . ?
C3 C55 C57 C12 140.6(9) . . . . ?
Ce2 C55 C57 C12 58.3(8) . . . . ?
C75 C55 C57 C32 -136.8(10) . . . . ?
C3 C55 C57 C32 1.4(10) . . . . ?
Ce2 C55 C57 C32 -80.9(6) . . . . ?
C75 C55 C57 Ce2 -55.9(9) . . . . ?
C3 C55 C57 Ce2 82.3(7) . . . . ?
C14 C12 C57 C55 -2.6(14) . . . . ?
C5 C12 C57 C55 -135.0(10) . . . . ?
Ce2 C12 C57 C55 -59.4(8) . . . . ?
C14 C12 C57 C32 133.0(10) . . . . ?
C5 C12 C57 C32 0.6(12) . . . . ?
Ce2 C12 C57 C32 76.2(8) . . . . ?
C14 C12 C57 Ce2 56.7(8) . . . . ?
C5 C12 C57 Ce2 -75.6(7) . . . . ?
C18 C32 C57 C55 144.8(9) . . . . ?
C20 C32 C57 C55 -4.6(10) . . . . ?
Ce4 C32 C57 C55 77.8(9) . . . . ?
Ce2 C32 C57 C55 71.4(7) . . . . ?
C18 C32 C57 C12 6.1(14) . . . . ?
C20 C32 C57 C12 -143.3(8) . . . . ?
Ce4 C32 C57 C12 -60.9(11) . . . . ?
Ce2 C32 C57 C12 -67.2(7) . . . . ?
C18 C32 C57 Ce2 73.3(9) . . . . ?
C20 C32 C57 Ce2 -76.1(6) . . . . ?
Ce4 C32 C57 Ce2 6.3(6) . . . . ?
C64 Ce2 C57 C55 63.1(6) . . . . ?
C14 Ce2 C57 C55 99.2(7) . . . . ?
C75 Ce2 C57 C55 28.2(6) . . . . ?
C12 Ce2 C57 C55 127.1(9) . . . . ?
C2 Ce2 C57 C55 119.0(6) . . . . ?
C5 Ce2 C57 C55 162.8(8) . . . . ?
C42 Ce2 C57 C55 59.7(6) . . . . ?
C11 Ce2 C57 C55 12.6(6) . . . . ?
C32 Ce2 C57 C55 -111.5(8) . . . . ?
C3 Ce2 C57 C55 -39.1(6) . . . . ?
C64 Ce2 C57 C12 -64.1(6) . . . . ?
C14 Ce2 C57 C12 -27.9(5) . . . . ?
C75 Ce2 C57 C12 -99.0(7) . . . . ?
C55 Ce2 C57 C12 -127.1(9) . . . . ?
C2 Ce2 C57 C12 -8.2(6) . . . . ?
C5 Ce2 C57 C12 35.7(5) . . . . ?
C42 Ce2 C57 C12 -67.4(6) . . . . ?
C11 Ce2 C57 C12 -114.6(6) . . . . ?
C32 Ce2 C57 C12 121.3(8) . . . . ?
C3 Ce2 C57 C12 -166.3(8) . . . . ?
C64 Ce2 C57 C32 174.6(6) . . . . ?
C14 Ce2 C57 C32 -149.3(6) . . . . ?
C75 Ce2 C57 C32 139.7(6) . . . . ?
C12 Ce2 C57 C32 -121.3(8) . . . . ?
C55 Ce2 C57 C32 111.5(8) . . . . ?
C2 Ce2 C57 C32 -129.5(5) . . . . ?
C5 Ce2 C57 C32 -85.7(6) . . . . ?
C42 Ce2 C57 C32 171.2(5) . . . . ?
C11 Ce2 C57 C32 124.1(6) . . . . ?
C3 Ce2 C57 C32 72.4(6) . . . . ?
C81 C92 C94 C106 -1.2(13) . . . . ?
C81 C92 C94 C112 -179.1(8) . . . . ?
C54 C4 C58 C62 3.2(10) . . . . ?
C17 C4 C58 C62 158.8(6) . . . . ?
C54 C4 C58 C28 -159.0(7) . . . . ?
C17 C4 C58 C28 -3.4(10) . . . . ?
C29 C28 C58 C4 28.9(9) . . . . ?
C24 C28 C58 C4 138.1(7) . . . . ?
Si1 C28 C58 C4 -81.4(8) . . . . ?
C29 C28 C58 C62 -132.4(7) . . . . ?
C24 C28 C58 C62 -23.1(10) . . . . ?
Si1 C28 C58 C62 117.4(7) . . . . ?
C52 C53 C59 C66 -2.3(12) . . . . ?
C41 C53 C59 C66 -148.5(8) . . . . ?
C52 C53 C59 C38 141.0(9) . . . . ?
C41 C53 C59 C38 -5.2(13) . . . . ?
C21 C38 C59 C53 -145.7(9) . . . . ?
C40 C38 C59 C53 -0.5(14) . . . . ?
C21 C38 C59 C66 2.9(9) . . . . ?
C40 C38 C59 C66 148.1(8) . . . . ?
C96 Si2 C95 Si1 -95.3(9) . . . . ?
C111 Si2 C95 Si1 147.8(9) . . . . ?
C17 Si2 C95 Si1 18.9(10) . . . . ?
C88 Si1 C95 Si2 -117.4(9) . . . . ?
C87 Si1 C95 Si2 124.6(9) . . . . ?
C28 Si1 C95 Si2 -4.2(10) . . . . ?
C42 C6 C60 C78 -2.2(14) . . . . ?
C11 C6 C60 C78 -150.0(9) . . . . ?
Ce2 C6 C60 C78 -75.5(9) . . . . ?
C42 C6 C60 C21 150.5(9) . . . . ?
C11 C6 C60 C21 2.8(14) . . . . ?
Ce2 C6 C60 C21 77.2(9) . . . . ?
C38 C21 C60 C6 -146.5(10) . . . . ?
C51 C21 C60 C6 -5.0(13) . . . . ?
C38 C21 C60 C78 6.2(14) . . . . ?
C51 C21 C60 C78 147.6(9) . . . . ?
C34 C23 C61 C65 -156.9(9) . . . . ?
C46 C23 C61 C65 -5.8(14) . . . . ?
Ce1 C23 C61 C65 -95.0(9) . . . . ?
C34 C23 C61 C13 -7.2(10) . . . . ?
C46 C23 C61 C13 143.9(8) . . . . ?
Ce1 C23 C61 C13 54.8(6) . . . . ?
C34 C23 C61 Ce1 -62.0(6) . . . . ?
C46 C23 C61 Ce1 89.2(8) . . . . ?
C52 C13 C61 C23 -144.4(8) . . . . ?
C36 C13 C61 C23 5.0(10) . . . . ?
Ce1 C13 C61 C23 -53.6(6) . . . . ?
C52 C13 C61 C65 6.9(12) . . . . ?
C36 C13 C61 C65 156.4(8) . . . . ?
Ce1 C13 C61 C65 97.8(7) . . . . ?
C52 C13 C61 Ce1 -90.8(7) . . . . ?
C36 C13 C61 Ce1 58.6(6) . . . . ?
C43 Ce1 C61 C23 45.0(7) . . . . ?
C74 Ce1 C61 C23 26.4(6) . . . . ?
C34 Ce1 C61 C23 38.8(6) . . . . ?
C36 Ce1 C61 C23 85.6(7) . . . . ?
C22 Ce1 C61 C23 80.2(6) . . . . ?
C16 Ce1 C61 C23 98.0(6) . . . . ?
C1 Ce1 C61 C23 -4.5(6) . . . . ?
C33 Ce1 C61 C23 21.9(7) . . . . ?
C13 Ce1 C61 C23 123.2(9) . . . . ?
C41 Ce1 C61 C23 126.5(6) . . . . ?
C63 Ce1 C61 C23 103.3(6) . . . . ?
C43 Ce1 C61 C65 165.7(6) . . . . ?
C74 Ce1 C61 C65 147.1(7) . . . . ?
C34 Ce1 C61 C65 159.5(8) . . . . ?
C36 Ce1 C61 C65 -153.7(8) . . . . ?
C22 Ce1 C61 C65 -159.1(6) . . . . ?
C16 Ce1 C61 C65 -141.3(7) . . . . ?
C23 Ce1 C61 C65 120.7(10) . . . . ?
C1 Ce1 C61 C65 116.2(7) . . . . ?
C33 Ce1 C61 C65 142.6(6) . . . . ?
C13 Ce1 C61 C65 -116.1(9) . . . . ?
C41 Ce1 C61 C65 -112.8(7) . . . . ?
C63 Ce1 C61 C65 -136.0(6) . . . . ?
C43 Ce1 C61 C13 -78.3(6) . . . . ?
C74 Ce1 C61 C13 -96.9(6) . . . . ?
C34 Ce1 C61 C13 -84.5(6) . . . . ?
C36 Ce1 C61 C13 -37.6(6) . . . . ?
C22 Ce1 C61 C13 -43.1(6) . . . . ?
C16 Ce1 C61 C13 -25.2(6) . . . . ?
C23 Ce1 C61 C13 -123.2(9) . . . . ?
C1 Ce1 C61 C13 -127.7(6) . . . . ?
C33 Ce1 C61 C13 -101.3(6) . . . . ?
C41 Ce1 C61 C13 3.2(6) . . . . ?
C63 Ce1 C61 C13 -19.9(7) . . . . ?
C4 C58 C62 C1 -153.2(7) . . . . ?
C28 C58 C62 C1 9.1(12) . . . . ?
C4 C58 C62 C33 3.2(11) . . . . ?
C28 C58 C62 C33 165.4(7) . . . . ?
C4 C58 C62 Ce1 -76.1(7) . . . . ?
C28 C58 C62 Ce1 86.2(7) . . . . ?
C30 C1 C62 C58 12.1(12) . . . . ?
C74 C1 C62 C58 161.2(7) . . . . ?
Ce1 C1 C62 C58 100.9(7) . . . . ?
C30 C1 C62 C33 -147.5(7) . . . . ?
C74 C1 C62 C33 1.6(10) . . . . ?
Ce1 C1 C62 C33 -58.7(6) . . . . ?
C30 C1 C62 Ce1 -88.8(7) . . . . ?
C74 C1 C62 Ce1 60.3(6) . . . . ?
C43 C33 C62 C58 -159.1(7) . . . . ?
C8 C33 C62 C58 -11.5(12) . . . . ?
Ce1 C33 C62 C58 -101.4(7) . . . . ?
C43 C33 C62 C1 0.2(10) . . . . ?
C8 C33 C62 C1 147.7(7) . . . . ?
Ce1 C33 C62 C1 57.8(6) . . . . ?
C43 C33 C62 Ce1 -57.6(6) . . . . ?
C8 C33 C62 Ce1 89.9(6) . . . . ?
C43 Ce1 C62 C58 157.7(8) . . . . ?
C74 Ce1 C62 C58 -158.3(8) . . . . ?
C34 Ce1 C62 C58 -143.4(7) . . . . ?
C36 Ce1 C62 C58 -164.8(6) . . . . ?
C22 Ce1 C62 C58 143.9(7) . . . . ?
C16 Ce1 C62 C58 160.9(6) . . . . ?
C23 Ce1 C62 C58 -114.0(6) . . . . ?
C1 Ce1 C62 C58 -118.8(9) . . . . ?
C33 Ce1 C62 C58 120.7(9) . . . . ?
C13 Ce1 C62 C58 -139.6(6) . . . . ?
C41 Ce1 C62 C58 136.6(6) . . . . ?
C63 Ce1 C62 C58 115.4(6) . . . . ?
C43 Ce1 C62 C1 -83.5(6) . . . . ?
C74 Ce1 C62 C1 -39.5(6) . . . . ?
C34 Ce1 C62 C1 -24.6(5) . . . . ?
C36 Ce1 C62 C1 -46.0(6) . . . . ?
C22 Ce1 C62 C1 -97.3(6) . . . . ?
C16 Ce1 C62 C1 -80.3(6) . . . . ?
C23 Ce1 C62 C1 4.8(5) . . . . ?
C33 Ce1 C62 C1 -120.5(8) . . . . ?
C13 Ce1 C62 C1 -20.8(7) . . . . ?
C41 Ce1 C62 C1 -104.6(6) . . . . ?
C63 Ce1 C62 C1 -125.8(6) . . . . ?
C43 Ce1 C62 C33 37.0(6) . . . . ?
C74 Ce1 C62 C33 81.0(6) . . . . ?
C34 Ce1 C62 C33 95.9(6) . . . . ?
C36 Ce1 C62 C33 74.5(6) . . . . ?
C22 Ce1 C62 C33 23.2(6) . . . . ?
C16 Ce1 C62 C33 40.2(6) . . . . ?
C23 Ce1 C62 C33 125.3(6) . . . . ?
C1 Ce1 C62 C33 120.5(8) . . . . ?
C13 Ce1 C62 C33 99.7(6) . . . . ?
C41 Ce1 C62 C33 15.9(7) . . . . ?
C63 Ce1 C62 C33 -5.3(6) . . . . ?
C43 C22 C63 C35 -140.6(9) . . . . ?
C16 C22 C63 C35 -1.4(11) . . . . ?
Ce1 C22 C63 C35 -73.7(7) . . . . ?
C43 C22 C63 C15 4.4(14) . . . . ?
C16 C22 C63 C15 143.6(9) . . . . ?
Ce1 C22 C63 C15 71.4(9) . . . . ?
C43 C22 C63 Ce3 -61.1(10) . . . . ?
C16 C22 C63 Ce3 78.1(9) . . . . ?
Ce1 C22 C63 Ce3 5.9(6) . . . . ?
C43 C22 C63 Ce1 -67.0(7) . . . . ?
C16 C22 C63 Ce1 72.2(6) . . . . ?
C40 C35 C63 C22 157.1(9) . . . . ?
C41 C35 C63 C22 3.0(11) . . . . ?
Ce3 C35 C63 C22 103.9(9) . . . . ?
C40 C35 C63 C15 8.7(14) . . . . ?
C41 C35 C63 C15 -145.4(8) . . . . ?
Ce3 C35 C63 C15 -44.6(9) . . . . ?
C40 C35 C63 Ce3 53.3(11) . . . . ?
C41 C35 C63 Ce3 -100.9(8) . . . . ?
C40 C35 C63 Ce1 98.6(9) . . . . ?
C41 C35 C63 Ce1 -55.5(7) . . . . ?
Ce3 C35 C63 Ce1 45.3(5) . . . . ?
C68 C15 C63 C22 -157.1(9) . . . . ?
C8 C15 C63 C22 -2.8(13) . . . . ?
Ce3 C15 C63 C22 -92.1(10) . . . . ?
C68 C15 C63 C35 -13.7(12) . . . . ?
C8 C15 C63 C35 140.6(9) . . . . ?
Ce3 C15 C63 C35 51.3(9) . . . . ?
C68 C15 C63 Ce3 -65.1(9) . . . . ?
C8 C15 C63 Ce3 89.3(9) . . . . ?
C68 C15 C63 Ce1 -99.9(8) . . . . ?
C8 C15 C63 Ce1 54.4(8) . . . . ?
Ce3 C15 C63 Ce1 -34.9(6) . . . . ?
C43 Ce1 C63 C22 35.5(5) . . . . ?
C74 Ce1 C63 C22 25.2(6) . . . . ?
C34 Ce1 C63 C22 -6.9(6) . . . . ?
C36 Ce1 C63 C22 -36.2(5) . . . . ?
C16 Ce1 C63 C22 -43.0(6) . . . . ?
C23 Ce1 C63 C22 -13.4(7) . . . . ?
C1 Ce1 C63 C22 51.2(6) . . . . ?
C33 Ce1 C63 C22 72.0(6) . . . . ?
C13 Ce1 C63 C22 -59.6(6) . . . . ?
C41 Ce1 C63 C22 -82.6(6) . . . . ?
C43 Ce1 C63 C35 151.1(8) . . . . ?
C74 Ce1 C63 C35 140.8(6) . . . . ?
C34 Ce1 C63 C35 108.7(6) . . . . ?
C36 Ce1 C63 C35 79.4(6) . . . . ?
C22 Ce1 C63 C35 115.6(9) . . . . ?
C16 Ce1 C63 C35 72.6(6) . . . . ?
C23 Ce1 C63 C35 102.2(7) . . . . ?
C1 Ce1 C63 C35 166.8(6) . . . . ?
C33 Ce1 C63 C35 -172.4(7) . . . . ?
C13 Ce1 C63 C35 56.0(7) . . . . ?
C41 Ce1 C63 C35 33.0(6) . . . . ?
C43 Ce1 C63 C15 -93.3(6) . . . . ?
C74 Ce1 C63 C15 -103.5(6) . . . . ?
C34 Ce1 C63 C15 -135.7(6) . . . . ?
C36 Ce1 C63 C15 -165.0(6) . . . . ?
C22 Ce1 C63 C15 -128.8(9) . . . . ?
C16 Ce1 C63 C15 -171.8(8) . . . . ?
C23 Ce1 C63 C15 -142.1(6) . . . . ?
C1 Ce1 C63 C15 -77.6(6) . . . . ?
C33 Ce1 C63 C15 -56.8(6) . . . . ?
C13 Ce1 C63 C15 171.7(6) . . . . ?
C41 Ce1 C63 C15 148.6(8) . . . . ?
C43 Ce1 C63 Ce3 -136.8(6) . . . . ?
C74 Ce1 C63 Ce3 -147.0(5) . . . . ?
C34 Ce1 C63 Ce3 -179.2(5) . . . . ?
C36 Ce1 C63 Ce3 151.5(5) . . . . ?
C22 Ce1 C63 Ce3 -172.3(8) . . . . ?
C16 Ce1 C63 Ce3 144.7(6) . . . . ?
C23 Ce1 C63 Ce3 174.4(5) . . . . ?
C1 Ce1 C63 Ce3 -121.1(5) . . . . ?
C33 Ce1 C63 Ce3 -100.3(6) . . . . ?
C13 Ce1 C63 Ce3 128.2(5) . . . . ?
C41 Ce1 C63 Ce3 105.1(6) . . . . ?
C6 C42 C64 C75 2.9(11) . . . . ?
C44 C42 C64 C75 -142.2(9) . . . . ?
Ce2 C42 C64 C75 -71.6(7) . . . . ?
C6 C42 C64 C14 143.0(9) . . . . ?
C44 C42 C64 C14 -2.1(14) . . . . ?
Ce2 C42 C64 C14 68.5(7) . . . . ?
C6 C42 C64 Ce2 74.4(7) . . . . ?
C44 C42 C64 Ce2 -70.6(9) . . . . ?
C2 C14 C64 C75 134.7(10) . . . . ?
C12 C14 C64 C75 -1.2(14) . . . . ?
Ce2 C14 C64 C75 59.8(8) . . . . ?
C2 C14 C64 C42 -1.5(13) . . . . ?
C12 C14 C64 C42 -137.3(9) . . . . ?
Ce2 C14 C64 C42 -76.4(8) . . . . ?
C2 C14 C64 Ce2 74.9(8) . . . . ?
C12 C14 C64 Ce2 -61.0(8) . . . . ?
C14 Ce2 C64 C75 -128.2(10) . . . . ?
C12 Ce2 C64 C75 -97.2(7) . . . . ?
C55 Ce2 C64 C75 -29.1(6) . . . . ?
C57 Ce2 C64 C75 -62.5(7) . . . . ?
C2 Ce2 C64 C75 -159.3(8) . . . . ?
C5 Ce2 C64 C75 -116.9(7) . . . . ?
C42 Ce2 C64 C75 111.1(8) . . . . ?
C11 Ce2 C64 C75 38.1(6) . . . . ?
C32 Ce2 C64 C75 -59.7(7) . . . . ?
C3 Ce2 C64 C75 -13.2(7) . . . . ?
C14 Ce2 C64 C42 120.7(8) . . . . ?
C75 Ce2 C64 C42 -111.1(8) . . . . ?
C12 Ce2 C64 C42 151.7(6) . . . . ?
C55 Ce2 C64 C42 -140.2(6) . . . . ?
C57 Ce2 C64 C42 -173.6(6) . . . . ?
C2 Ce2 C64 C42 89.6(6) . . . . ?
C5 Ce2 C64 C42 132.0(5) . . . . ?
C11 Ce2 C64 C42 -73.0(6) . . . . ?
C32 Ce2 C64 C42 -170.8(5) . . . . ?
C3 Ce2 C64 C42 -124.4(5) . . . . ?
C75 Ce2 C64 C14 128.2(10) . . . . ?
C12 Ce2 C64 C14 31.0(5) . . . . ?
C55 Ce2 C64 C14 99.1(6) . . . . ?
C57 Ce2 C64 C14 65.7(6) . . . . ?
C2 Ce2 C64 C14 -31.1(5) . . . . ?
C5 Ce2 C64 C14 11.3(6) . . . . ?
C42 Ce2 C64 C14 -120.7(8) . . . . ?
C11 Ce2 C64 C14 166.3(7) . . . . ?
C32 Ce2 C64 C14 68.5(6) . . . . ?
C3 Ce2 C64 C14 115.0(6) . . . . ?
C109 C82 C96 C99 -1.1(13) . . . . ?
C79 C82 C96 C99 179.9(9) . . . . ?
C109 C82 C96 Si2 178.8(7) . . . . ?
C79 C82 C96 Si2 -0.2(12) . . . . ?
C95 Si2 C96 C99 13.9(9) . . . . ?
C111 Si2 C96 C99 126.7(8) . . . . ?
C17 Si2 C96 C99 -99.3(8) . . . . ?
C95 Si2 C96 C82 -166.0(6) . . . . ?
C111 Si2 C96 C82 -53.2(8) . . . . ?
C17 Si2 C96 C82 80.8(7) . . . . ?
C72 C27 C65 C61 147.1(8) . . . . ?
C77 C27 C65 C61 5.9(13) . . . . ?
Ce4 C27 C65 C61 90.1(9) . . . . ?
C72 C27 C65 C37 -3.9(12) . . . . ?
C77 C27 C65 C37 -145.1(8) . . . . ?
Ce4 C27 C65 C37 -60.9(8) . . . . ?
C23 C61 C65 C27 -3.3(14) . . . . ?
C13 C61 C65 C27 -149.8(8) . . . . ?
Ce1 C61 C65 C27 -75.7(9) . . . . ?
C23 C61 C65 C37 148.4(9) . . . . ?
C13 C61 C65 C37 1.9(11) . . . . ?
Ce1 C61 C65 C37 76.0(7) . . . . ?
C45 C37 C65 C27 145.1(9) . . . . ?
C39 C37 C65 C27 4.1(12) . . . . ?
C45 C37 C65 C61 -5.8(12) . . . . ?
C39 C37 C65 C61 -146.8(8) . . . . ?
C108 C90 C97 C87 -6.8(14) . . . . ?
C108 C90 C97 C91 174.3(10) . . . . ?
C84 C87 C97 C90 6.8(14) . . . . ?
Si1 C87 C97 C90 -171.2(7) . . . . ?
C84 C87 C97 C91 -174.4(10) . . . . ?
Si1 C87 C97 C91 7.6(12) . . . . ?
C82 C96 C99 C110 2.3(13) . . . . ?
Si2 C96 C99 C110 -177.6(7) . . . . ?
C82 C96 C99 C80 -179.9(8) . . . . ?
Si2 C96 C99 C80 0.2(13) . . . . ?
C47 C51 C66 C67 -0.5(12) . . . . ?
C21 C51 C66 C67 147.6(8) . . . . ?
C47 C51 C66 C59 -143.7(8) . . . . ?
C21 C51 C66 C59 4.5(9) . . . . ?
C53 C59 C66 C67 0.7(12) . . . . ?
C38 C59 C66 C67 -148.8(8) . . . . ?
C53 C59 C66 C51 144.9(8) . . . . ?
C38 C59 C66 C51 -4.6(9) . . . . ?
C51 C66 C67 C45 -139.7(9) . . . . ?
C59 C66 C67 C45 0.5(12) . . . . ?
C51 C66 C67 C25 1.1(12) . . . . ?
C59 C66 C67 C25 141.3(8) . . . . ?
C37 C45 C67 C66 147.4(8) . . . . ?
C52 C45 C67 C66 0.1(12) . . . . ?
C37 C45 C67 C25 4.0(9) . . . . ?
C52 C45 C67 C25 -143.3(8) . . . . ?
C48 C25 C67 C66 -0.9(12) . . . . ?
C39 C25 C67 C66 -149.0(7) . . . . ?
C48 C25 C67 C45 143.6(8) . . . . ?
C39 C25 C67 C45 -4.5(8) . . . . ?
C8 C15 C68 C76 -141.5(9) . . . . ?
C63 C15 C68 C76 11.2(13) . . . . ?
Ce3 C15 C68 C76 -59.6(9) . . . . ?
C8 C15 C68 C69 -2.8(13) . . . . ?
C63 C15 C68 C69 149.9(8) . . . . ?
Ce3 C15 C68 C69 79.0(9) . . . . ?
C8 C15 C68 Ce3 -81.8(9) . . . . ?
C63 C15 C68 Ce3 70.8(8) . . . . ?
C83 C89 C100 C111 -4.3(17) . . . . ?
C83 C89 C100 C113 175.6(11) . . . . ?
C54 C10 C69 C49 138.8(9) . . . . ?
C7 C10 C69 C49 -4.2(12) . . . . ?
Ce3 C10 C69 C49 90.2(9) . . . . ?
C54 C10 C69 C68 -2.1(12) . . . . ?
C7 C10 C69 C68 -145.2(8) . . . . ?
Ce3 C10 C69 C68 -50.7(8) . . . . ?
C54 C10 C69 Ce3 48.6(9) . . . . ?
C7 C10 C69 Ce3 -94.5(9) . . . . ?
C44 C49 C69 C10 0.8(13) . . . . ?
C78 C49 C69 C10 -148.6(8) . . . . ?
Ce3 C49 C69 C10 -91.8(8) . . . . ?
C44 C49 C69 C68 145.2(9) . . . . ?
C78 C49 C69 C68 -4.2(10) . . . . ?
Ce3 C49 C69 C68 52.6(7) . . . . ?
C44 C49 C69 Ce3 92.6(9) . . . . ?
C78 C49 C69 Ce3 -56.8(8) . . . . ?
C76 C68 C69 C10 145.9(8) . . . . ?
C15 C68 C69 C10 3.1(13) . . . . ?
Ce3 C68 C69 C10 69.8(10) . . . . ?
C76 C68 C69 C49 1.5(11) . . . . ?
C15 C68 C69 C49 -141.2(9) . . . . ?
Ce3 C68 C69 C49 -74.5(9) . . . . ?
C76 C68 C69 Ce3 76.1(8) . . . . ?
C15 C68 C69 Ce3 -66.7(9) . . . . ?
C30 C24 C70 C50 7.7(13) . . . . ?
C28 C24 C70 C50 156.3(7) . . . . ?
C30 C24 C70 C26 -137.8(8) . . . . ?
C28 C24 C70 C26 10.7(9) . . . . ?
C30 C24 C70 Ce4 -56.2(10) . . . . ?
C28 C24 C70 Ce4 92.4(7) . . . . ?
C77 C50 C70 C24 -3.6(13) . . . . ?
C73 C50 C70 C24 -144.5(9) . . . . ?
Ce4 C50 C70 C24 -94.5(9) . . . . ?
C77 C50 C70 C26 139.5(9) . . . . ?
C73 C50 C70 C26 -1.3(12) . . . . ?
Ce4 C50 C70 C26 48.7(9) . . . . ?
C77 C50 C70 Ce4 90.8(9) . . . . ?
C73 C50 C70 Ce4 -50.0(8) . . . . ?
C71 C26 C70 C24 148.1(8) . . . . ?
C29 C26 C70 C24 -1.1(9) . . . . ?
Ce4 C26 C70 C24 105.2(7) . . . . ?
C71 C26 C70 C50 1.6(12) . . . . ?
C29 C26 C70 C50 -147.6(8) . . . . ?
Ce4 C26 C70 C50 -41.3(7) . . . . ?
C71 C26 C70 Ce4 42.9(8) . . . . ?
C29 C26 C70 Ce4 -106.3(6) . . . . ?
C89 C83 C102 C103 -1.4(18) . . . . ?
C114 C83 C102 C103 178.9(11) . . . . ?
C83 C102 C103 C111 -0.7(19) . . . . ?
C83 C102 C103 C107 -177.6(11) . . . . ?
C87 C84 C105 C108 2.2(15) . . . . ?
C98 C84 C105 C108 -179.9(9) . . . . ?
C29 C26 C71 C5 -7.8(12) . . . . ?
C70 C26 C71 C5 -151.8(8) . . . . ?
Ce4 C26 C71 C5 -104.0(8) . . . . ?
C29 C26 C71 C18 143.4(8) . . . . ?
C70 C26 C71 C18 -0.6(13) . . . . ?
Ce4 C26 C71 C18 47.2(7) . . . . ?
C29 C26 C71 Ce4 96.2(8) . . . . ?
C70 C26 C71 Ce4 -47.8(8) . . . . ?
C31 C5 C71 C26 11.3(12) . . . . ?
C12 C5 C71 C26 156.7(8) . . . . ?
Ce2 C5 C71 C26 95.4(7) . . . . ?
C31 C5 C71 C18 -139.9(9) . . . . ?
C12 C5 C71 C18 5.5(14) . . . . ?
Ce2 C5 C71 C18 -55.8(8) . . . . ?
C31 C5 C71 Ce4 -83.1(9) . . . . ?
C12 C5 C71 Ce4 62.3(10) . . . . ?
Ce2 C5 C71 Ce4 1.0(6) . . . . ?
C73 C18 C71 C26 -0.7(13) . . . . ?
C32 C18 C71 C26 -148.8(8) . . . . ?
Ce4 C18 C71 C26 -64.0(9) . . . . ?
C73 C18 C71 C5 149.3(9) . . . . ?
C32 C18 C71 C5 1.2(13) . . . . ?
Ce4 C18 C71 C5 86.1(10) . . . . ?
C73 C18 C71 Ce4 63.2(9) . . . . ?
C32 C18 C71 Ce4 -84.8(9) . . . . ?
C20 C56 C72 C27 -143.2(9) . . . . ?
C39 C56 C72 C27 4.7(12) . . . . ?
Ce4 C56 C72 C27 -88.1(9) . . . . ?
C20 C56 C72 C73 -3.8(13) . . . . ?
C39 C56 C72 C73 144.1(9) . . . . ?
Ce4 C56 C72 C73 51.4(8) . . . . ?
C20 C56 C72 Ce4 -55.2(9) . . . . ?
C39 C56 C72 Ce4 92.7(9) . . . . ?
C65 C27 C72 C56 -0.6(13) . . . . ?
C77 C27 C72 C56 145.4(8) . . . . ?
Ce4 C27 C72 C56 81.7(9) . . . . ?
C65 C27 C72 C73 -142.9(8) . . . . ?
C77 C27 C72 C73 3.1(11) . . . . ?
Ce4 C27 C72 C73 -60.6(7) . . . . ?
C65 C27 C72 Ce4 -82.4(9) . . . . ?
C77 C27 C72 Ce4 63.7(8) . . . . ?
C92 C94 C106 C85 2.4(14) . . . . ?
C112 C94 C106 C85 -179.9(9) . . . . ?
C88 C85 C106 C94 -3.9(14) . . . . ?
C93 C85 C106 C94 175.3(9) . . . . ?
C32 C18 C73 C72 7.4(14) . . . . ?
C71 C18 C73 C72 -140.8(9) . . . . ?
Ce4 C18 C73 C72 -63.7(10) . . . . ?
C32 C18 C73 C50 149.1(8) . . . . ?
C71 C18 C73 C50 1.0(14) . . . . ?
Ce4 C18 C73 C50 78.1(10) . . . . ?
C32 C18 C73 Ce4 71.0(8) . . . . ?
C71 C18 C73 Ce4 -77.1(9) . . . . ?
C56 C72 C73 C18 0.0(14) . . . . ?
C27 C72 C73 C18 142.8(10) . . . . ?
Ce4 C72 C73 C18 61.4(10) . . . . ?
C56 C72 C73 C50 -147.2(8) . . . . ?
C27 C72 C73 C50 -4.4(10) . . . . ?
Ce4 C72 C73 C50 -85.8(7) . . . . ?
C56 C72 C73 Ce4 -61.4(9) . . . . ?
C27 C72 C73 Ce4 81.4(9) . . . . ?
C77 C50 C73 C18 -144.1(9) . . . . ?
C70 C50 C73 C18 0.1(14) . . . . ?
Ce4 C50 C73 C18 -70.2(10) . . . . ?
C77 C50 C73 C72 4.2(10) . . . . ?
C70 C50 C73 C72 148.3(8) . . . . ?
Ce4 C50 C73 C72 78.1(8) . . . . ?
C77 C50 C73 Ce4 -73.9(8) . . . . ?
C70 C50 C73 Ce4 70.3(9) . . . . ?
C33 C43 C74 C1 2.9(10) . . . . ?
C22 C43 C74 C1 -138.9(9) . . . . ?
Ce1 C43 C74 C1 -77.7(6) . . . . ?
C33 C43 C74 C34 137.7(9) . . . . ?
C22 C43 C74 C34 -4.0(15) . . . . ?
Ce1 C43 C74 C34 57.2(8) . . . . ?
C33 C43 C74 Ce1 80.5(7) . . . . ?
C22 C43 C74 Ce1 -61.2(8) . . . . ?
C62 C1 C74 C43 -2.7(10) . . . . ?
C30 C1 C74 C43 143.0(9) . . . . ?
Ce1 C1 C74 C43 70.1(6) . . . . ?
C62 C1 C74 C34 -140.5(8) . . . . ?
C30 C1 C74 C34 5.2(13) . . . . ?
Ce1 C1 C74 C34 -67.7(7) . . . . ?
C62 C1 C74 Ce1 -72.8(6) . . . . ?
C30 C1 C74 Ce1 72.9(9) . . . . ?
C23 C34 C74 C43 -130.1(10) . . . . ?
C36 C34 C74 C43 3.3(13) . . . . ?
Ce1 C34 C74 C43 -57.5(8) . . . . ?
C23 C34 C74 C1 2.0(13) . . . . ?
C36 C34 C74 C1 135.3(9) . . . . ?
Ce1 C34 C74 C1 74.6(7) . . . . ?
C23 C34 C74 Ce1 -72.6(8) . . . . ?
C36 C34 C74 Ce1 60.7(7) . . . . ?
C34 Ce1 C74 C43 130.7(8) . . . . ?
C36 Ce1 C74 C43 97.8(6) . . . . ?
C22 Ce1 C74 C43 29.1(5) . . . . ?
C16 Ce1 C74 C43 63.8(5) . . . . ?
C23 Ce1 C74 C43 160.9(6) . . . . ?
C1 Ce1 C74 C43 -110.9(8) . . . . ?
C33 Ce1 C74 C43 -37.5(5) . . . . ?
C13 Ce1 C74 C43 118.1(5) . . . . ?
C41 Ce1 C74 C43 59.9(5) . . . . ?
C63 Ce1 C74 C43 15.2(5) . . . . ?
C43 Ce1 C74 C1 110.9(8) . . . . ?
C34 Ce1 C74 C1 -118.3(8) . . . . ?
C36 Ce1 C74 C1 -151.3(7) . . . . ?
C22 Ce1 C74 C1 140.1(6) . . . . ?
C16 Ce1 C74 C1 174.8(6) . . . . ?
C23 Ce1 C74 C1 -88.2(6) . . . . ?
C33 Ce1 C74 C1 73.4(5) . . . . ?
C13 Ce1 C74 C1 -130.9(6) . . . . ?
C41 Ce1 C74 C1 170.8(5) . . . . ?
C63 Ce1 C74 C1 126.1(5) . . . . ?
C43 Ce1 C74 C34 -130.7(8) . . . . ?
C36 Ce1 C74 C34 -32.9(5) . . . . ?
C22 Ce1 C74 C34 -101.6(6) . . . . ?
C16 Ce1 C74 C34 -66.9(5) . . . . ?
C23 Ce1 C74 C34 30.2(5) . . . . ?
C1 Ce1 C74 C34 118.3(8) . . . . ?
C33 Ce1 C74 C34 -168.3(7) . . . . ?
C13 Ce1 C74 C34 -12.6(6) . . . . ?
C41 Ce1 C74 C34 -70.9(6) . . . . ?
C63 Ce1 C74 C34 -115.5(5) . . . . ?
C84 C105 C108 C90 -1.7(15) . . . . ?
C84 C105 C108 C101 178.2(10) . . . . ?
C97 C90 C108 C105 4.2(15) . . . . ?
C97 C90 C108 C101 -175.7(10) . . . . ?
C110 C104 C109 C82 4.2(16) . . . . ?
C115 C104 C109 C82 179.9(9) . . . . ?
C96 C82 C109 C104 -2.0(14) . . . . ?
C79 C82 C109 C104 177.0(9) . . . . ?
C80 C99 C110 C104 -178.3(9) . . . . ?
C96 C99 C110 C104 -0.3(14) . . . . ?
C109 C104 C110 C99 -3.0(16) . . . . ?
C115 C104 C110 C99 -179.0(9) . . . . ?
C89 C100 C111 C103 2.0(16) . . . . ?
C113 C100 C111 C103 -177.9(11) . . . . ?
C89 C100 C111 Si2 -174.5(8) . . . . ?
C113 C100 C111 Si2 5.6(15) . . . . ?
C102 C103 C111 C100 0.4(17) . . . . ?
C107 C103 C111 C100 177.1(10) . . . . ?
C102 C103 C111 Si2 176.5(9) . . . . ?
C107 C103 C111 Si2 -6.9(17) . . . . ?
C95 Si2 C111 C100 66.7(9) . . . . ?
C96 Si2 C111 C100 -57.6(10) . . . . ?
C17 Si2 C111 C100 179.9(7) . . . . ?
C95 Si2 C111 C103 -109.4(10) . . . . ?
C96 Si2 C111 C103 126.3(10) . . . . ?
C17 Si2 C111 C103 3.8(13) . . . . ?
C57 C55 C75 C64 -1.7(16) . . . . ?
C3 C55 C75 C64 -136.8(9) . . . . ?
Ce2 C55 C75 C64 -58.9(9) . . . . ?
C57 C55 C75 C11 135.3(10) . . . . ?
C3 C55 C75 C11 0.2(13) . . . . ?
Ce2 C55 C75 C11 78.1(8) . . . . ?
C57 C55 C75 Ce2 57.2(9) . . . . ?
C3 C55 C75 Ce2 -77.8(7) . . . . ?
C42 C64 C75 C55 140.7(10) . . . . ?
C14 C64 C75 C55 1.1(15) . . . . ?
Ce2 C64 C75 C55 60.4(9) . . . . ?
C42 C64 C75 C11 -0.6(11) . . . . ?
C14 C64 C75 C11 -140.2(9) . . . . ?
Ce2 C64 C75 C11 -80.9(7) . . . . ?
C42 C64 C75 Ce2 80.3(7) . . . . ?
C14 C64 C75 Ce2 -59.3(8) . . . . ?
C47 C11 C75 C55 4.1(14) . . . . ?
C6 C11 C75 C55 -144.1(9) . . . . ?
Ce2 C11 C75 C55 -71.5(8) . . . . ?
C47 C11 C75 C64 146.3(9) . . . . ?
C6 C11 C75 C64 -1.9(11) . . . . ?
Ce2 C11 C75 C64 70.7(6) . . . . ?
C47 C11 C75 Ce2 75.6(9) . . . . ?
C6 C11 C75 Ce2 -72.5(7) . . . . ?
C64 Ce2 C75 C55 -129.7(10) . . . . ?
C14 Ce2 C75 C55 -99.0(7) . . . . ?
C12 Ce2 C75 C55 -62.9(6) . . . . ?
C57 Ce2 C75 C55 -27.5(5) . . . . ?
C2 Ce2 C75 C55 -112.6(6) . . . . ?
C5 Ce2 C75 C55 -64.2(6) . . . . ?
C42 Ce2 C75 C55 -167.1(7) . . . . ?
C11 Ce2 C75 C55 121.0(9) . . . . ?
C32 Ce2 C75 C55 -8.1(6) . . . . ?
C3 Ce2 C75 C55 34.0(5) . . . . ?
C14 Ce2 C75 C64 30.7(6) . . . . ?
C12 Ce2 C75 C64 66.8(6) . . . . ?
C55 Ce2 C75 C64 129.7(10) . . . . ?
C57 Ce2 C75 C64 102.2(7) . . . . ?
C2 Ce2 C75 C64 17.1(7) . . . . ?
C5 Ce2 C75 C64 65.4(7) . . . . ?
C42 Ce2 C75 C64 -37.4(6) . . . . ?
C11 Ce2 C75 C64 -109.4(9) . . . . ?
C32 Ce2 C75 C64 121.5(7) . . . . ?
C3 Ce2 C75 C64 163.7(8) . . . . ?
C64 Ce2 C75 C11 109.4(9) . . . . ?
C14 Ce2 C75 C11 140.0(7) . . . . ?
C12 Ce2 C75 C11 176.1(7) . . . . ?
C55 Ce2 C75 C11 -121.0(9) . . . . ?
C57 Ce2 C75 C11 -148.4(7) . . . . ?
C2 Ce2 C75 C11 126.4(6) . . . . ?
C5 Ce2 C75 C11 174.8(6) . . . . ?
C42 Ce2 C75 C11 71.9(6) . . . . ?
C32 Ce2 C75 C11 -129.1(6) . . . . ?
C3 Ce2 C75 C11 -87.0(6) . . . . ?
C15 C68 C76 C40 -2.8(15) . . . . ?
C69 C68 C76 C40 -145.7(10) . . . . ?
Ce3 C68 C76 C40 -58.9(11) . . . . ?
C15 C68 C76 C78 144.8(9) . . . . ?
C69 C68 C76 C78 1.9(11) . . . . ?
Ce3 C68 C76 C78 88.7(9) . . . . ?
C15 C68 C76 Ce3 56.2(10) . . . . ?
C69 C68 C76 Ce3 -86.8(9) . . . . ?
C35 C40 C76 C68 -2.8(15) . . . . ?
C38 C40 C76 C68 146.2(10) . . . . ?
Ce3 C40 C76 C68 53.1(10) . . . . ?
C35 C40 C76 C78 -146.2(9) . . . . ?
C38 C40 C76 C78 2.8(14) . . . . ?
Ce3 C40 C76 C78 -90.3(10) . . . . ?
C35 C40 C76 Ce3 -55.9(10) . . . . ?
C38 C40 C76 Ce3 93.1(9) . . . . ?
C70 C50 C77 C46 -2.0(14) . . . . ?
C73 C50 C77 C46 141.8(9) . . . . ?
Ce4 C50 C77 C46 90.4(10) . . . . ?
C70 C50 C77 C27 -146.1(8) . . . . ?
C73 C50 C77 C27 -2.4(10) . . . . ?
Ce4 C50 C77 C27 -53.8(7) . . . . ?
C70 C50 C77 Ce4 -92.3(8) . . . . ?
C73 C50 C77 Ce4 51.4(6) . . . . ?
C23 C46 C77 C50 -149.9(9) . . . . ?
C30 C46 C77 C50 3.3(13) . . . . ?
C23 C46 C77 C27 -9.5(12) . . . . ?
C30 C46 C77 C27 143.7(8) . . . . ?
C23 C46 C77 Ce4 -84.8(8) . . . . ?
C30 C46 C77 Ce4 68.4(9) . . . . ?
C65 C27 C77 C50 146.1(9) . . . . ?
C72 C27 C77 C50 -0.4(10) . . . . ?
Ce4 C27 C77 C50 48.7(7) . . . . ?
C65 C27 C77 C46 0.5(13) . . . . ?
C72 C27 C77 C46 -145.9(8) . . . . ?
Ce4 C27 C77 C46 -96.8(8) . . . . ?
C65 C27 C77 Ce4 97.4(9) . . . . ?
C72 C27 C77 Ce4 -49.1(7) . . . . ?
C6 C60 C78 C76 144.3(9) . . . . ?
C21 C60 C78 C76 -8.5(13) . . . . ?
C6 C60 C78 C49 8.3(14) . . . . ?
C21 C60 C78 C49 -144.6(9) . . . . ?
C6 C60 C78 Ce3 91.8(10) . . . . ?
C21 C60 C78 Ce3 -61.1(9) . . . . ?
C68 C76 C78 C60 -144.5(8) . . . . ?
C40 C76 C78 C60 4.1(14) . . . . ?
Ce3 C76 C78 C60 -77.2(9) . . . . ?
C68 C76 C78 C49 -4.5(11) . . . . ?
C40 C76 C78 C49 144.2(9) . . . . ?
Ce3 C76 C78 C49 62.8(8) . . . . ?
C68 C76 C78 Ce3 -67.3(7) . . . . ?
C40 C76 C78 Ce3 81.3(9) . . . . ?
C69 C49 C78 C60 146.0(9) . . . . ?
C44 C49 C78 C60 -3.3(14) . . . . ?
Ce3 C49 C78 C60 94.0(9) . . . . ?
C69 C49 C78 C76 5.4(10) . . . . ?
C44 C49 C78 C76 -143.9(9) . . . . ?
Ce3 C49 C78 C76 -46.7(7) . . . . ?
C69 C49 C78 Ce3 52.0(7) . . . . ?
C44 C49 C78 Ce3 -97.2(9) . . . . ?
C8 C15 Ce3 C68 122.1(9) . . . . ?
C63 C15 Ce3 C68 -123.3(8) . . . . ?
C68 C15 Ce3 C76 30.2(6) . . . . ?
C8 C15 Ce3 C76 152.3(8) . . . . ?
C63 C15 Ce3 C76 -93.1(7) . . . . ?
C68 C15 Ce3 C63 123.3(8) . . . . ?
C8 C15 Ce3 C63 -114.6(9) . . . . ?
C68 C15 Ce3 C40 64.7(7) . . . . ?
C8 C15 Ce3 C40 -173.2(8) . . . . ?
C63 C15 Ce3 C40 -58.5(7) . . . . ?
C68 C15 Ce3 C35 96.2(7) . . . . ?
C8 C15 Ce3 C35 -141.7(8) . . . . ?
C63 C15 Ce3 C35 -27.0(6) . . . . ?
C68 C15 Ce3 C8 -122.1(9) . . . . ?
C63 C15 Ce3 C8 114.6(9) . . . . ?
C68 C15 Ce3 C69 -31.9(5) . . . . ?
C8 C15 Ce3 C69 90.2(6) . . . . ?
C63 C15 Ce3 C69 -155.2(7) . . . . ?
C68 C15 Ce3 C78 10.0(6) . . . . ?
C8 C15 Ce3 C78 132.1(7) . . . . ?
C63 C15 Ce3 C78 -113.3(7) . . . . ?
C68 C15 Ce3 C49 -19.1(5) . . . . ?
C8 C15 Ce3 C49 103.0(7) . . . . ?
C63 C15 Ce3 C49 -142.4(6) . . . . ?
C68 C15 Ce3 C54 -92.5(6) . . . . ?
C8 C15 Ce3 C54 29.6(5) . . . . ?
C63 C15 Ce3 C54 144.3(7) . . . . ?
C68 C15 Ce3 C10 -63.0(6) . . . . ?
C8 C15 Ce3 C10 59.1(6) . . . . ?
C63 C15 Ce3 C10 173.8(7) . . . . ?
C76 C68 Ce3 C15 129.5(9) . . . . ?
C69 C68 Ce3 C15 -121.8(8) . . . . ?
C15 C68 Ce3 C76 -129.5(9) . . . . ?
C69 C68 Ce3 C76 108.7(9) . . . . ?
C76 C68 Ce3 C63 95.6(7) . . . . ?
C15 C68 Ce3 C63 -33.9(5) . . . . ?
C69 C68 Ce3 C63 -155.7(7) . . . . ?
C76 C68 Ce3 C40 27.0(6) . . . . ?
C15 C68 Ce3 C40 -102.5(7) . . . . ?
C69 C68 Ce3 C40 135.8(7) . . . . ?
C76 C68 Ce3 C35 60.1(7) . . . . ?
C15 C68 Ce3 C35 -69.3(6) . . . . ?
C69 C68 Ce3 C35 168.9(7) . . . . ?
C76 C68 Ce3 C8 161.5(8) . . . . ?
C15 C68 Ce3 C8 32.0(5) . . . . ?
C69 C68 Ce3 C8 -89.8(6) . . . . ?
C76 C68 Ce3 C69 -108.7(9) . . . . ?
C15 C68 Ce3 C69 121.8(8) . . . . ?
C76 C68 Ce3 C78 -38.0(6) . . . . ?
C15 C68 Ce3 C78 -167.5(7) . . . . ?
C69 C68 Ce3 C78 70.7(6) . . . . ?
C76 C68 Ce3 C49 -75.3(7) . . . . ?
C15 C68 Ce3 C49 155.2(7) . . . . ?
C69 C68 Ce3 C49 33.4(5) . . . . ?
C76 C68 Ce3 C54 -166.6(8) . . . . ?
C15 C68 Ce3 C54 63.9(5) . . . . ?
C69 C68 Ce3 C54 -57.9(6) . . . . ?
C76 C68 Ce3 C10 -136.9(8) . . . . ?
C15 C68 Ce3 C10 93.6(6) . . . . ?
C69 C68 Ce3 C10 -28.1(5) . . . . ?
C68 C76 Ce3 C15 -31.4(6) . . . . ?
C40 C76 Ce3 C15 102.1(8) . . . . ?
C78 C76 Ce3 C15 -137.6(7) . . . . ?
C40 C76 Ce3 C68 133.5(10) . . . . ?
C78 C76 Ce3 C68 -106.2(9) . . . . ?
C68 C76 Ce3 C63 -70.6(7) . . . . ?
C40 C76 Ce3 C63 62.9(7) . . . . ?
C78 C76 Ce3 C63 -176.8(6) . . . . ?
C68 C76 Ce3 C40 -133.5(10) . . . . ?
C78 C76 Ce3 C40 120.3(9) . . . . ?
C68 C76 Ce3 C35 -104.9(8) . . . . ?
C40 C76 Ce3 C35 28.6(6) . . . . ?
C78 C76 Ce3 C35 148.9(7) . . . . ?
C68 C76 Ce3 C8 -16.4(7) . . . . ?
C40 C76 Ce3 C8 117.1(9) . . . . ?
C78 C76 Ce3 C8 -122.6(8) . . . . ?
C68 C76 Ce3 C69 38.9(6) . . . . ?
C40 C76 Ce3 C69 172.4(8) . . . . ?
C78 C76 Ce3 C69 -67.3(6) . . . . ?
C68 C76 Ce3 C78 106.2(9) . . . . ?
C40 C76 Ce3 C78 -120.3(9) . . . . ?
C68 C76 Ce3 C49 73.9(7) . . . . ?
C40 C76 Ce3 C49 -152.6(8) . . . . ?
C78 C76 Ce3 C49 -32.3(5) . . . . ?
C68 C76 Ce3 C54 12.2(7) . . . . ?
C40 C76 Ce3 C54 145.7(8) . . . . ?
C78 C76 Ce3 C54 -94.0(8) . . . . ?
C68 C76 Ce3 C10 33.7(6) . . . . ?
C40 C76 Ce3 C10 167.2(8) . . . . ?
C78 C76 Ce3 C10 -72.5(6) . . . . ?
C22 C63 Ce3 C15 120.1(9) . . . . ?
C35 C63 Ce3 C15 -133.1(10) . . . . ?
Ce1 C63 Ce3 C15 127.4(8) . . . . ?
C22 C63 Ce3 C68 155.1(7) . . . . ?
C35 C63 Ce3 C68 -98.1(7) . . . . ?
C15 C63 Ce3 C68 34.9(6) . . . . ?
Ce1 C63 Ce3 C68 162.3(7) . . . . ?
C22 C63 Ce3 C76 -166.5(7) . . . . ?
C35 C63 Ce3 C76 -59.7(6) . . . . ?
C15 C63 Ce3 C76 73.4(7) . . . . ?
Ce1 C63 Ce3 C76 -159.3(7) . . . . ?
C22 C63 Ce3 C40 -131.4(7) . . . . ?
C35 C63 Ce3 C40 -24.7(6) . . . . ?
C15 C63 Ce3 C40 108.4(8) . . . . ?
Ce1 C63 Ce3 C40 -124.2(6) . . . . ?
C22 C63 Ce3 C35 -106.8(9) . . . . ?
C15 C63 Ce3 C35 133.1(10) . . . . ?
Ce1 C63 Ce3 C35 -99.6(7) . . . . ?
C22 C63 Ce3 C8 84.1(7) . . . . ?
C35 C63 Ce3 C8 -169.1(8) . . . . ?
C15 C63 Ce3 C8 -36.0(5) . . . . ?
Ce1 C63 Ce3 C8 91.3(5) . . . . ?
C22 C63 Ce3 C69 141.9(7) . . . . ?
C35 C63 Ce3 C69 -111.3(8) . . . . ?
C15 C63 Ce3 C69 21.8(6) . . . . ?
Ce1 C63 Ce3 C69 149.2(7) . . . . ?
C22 C63 Ce3 C78 -168.2(7) . . . . ?
C35 C63 Ce3 C78 -61.4(7) . . . . ?
C15 C63 Ce3 C78 71.7(8) . . . . ?
Ce1 C63 Ce3 C78 -161.0(7) . . . . ?
C22 C63 Ce3 C49 163.0(7) . . . . ?
C35 C63 Ce3 C49 -90.2(8) . . . . ?
C15 C63 Ce3 C49 42.8(7) . . . . ?
Ce1 C63 Ce3 C49 170.2(8) . . . . ?
C22 C63 Ce3 C54 91.9(7) . . . . ?
C35 C63 Ce3 C54 -161.3(8) . . . . ?
C15 C63 Ce3 C54 -28.2(6) . . . . ?
Ce1 C63 Ce3 C54 99.2(5) . . . . ?
C22 C63 Ce3 C10 114.4(8) . . . . ?
C35 C63 Ce3 C10 -138.8(8) . . . . ?
C15 C63 Ce3 C10 -5.7(6) . . . . ?
Ce1 C63 Ce3 C10 121.6(7) . . . . ?
C35 C40 Ce3 C15 62.2(8) . . . . ?
C76 C40 Ce3 C15 -67.2(8) . . . . ?
C38 C40 Ce3 C15 178.7(9) . . . . ?
C35 C40 Ce3 C68 100.7(8) . . . . ?
C76 C40 Ce3 C68 -28.7(7) . . . . ?
C38 C40 Ce3 C68 -142.8(9) . . . . ?
C35 C40 Ce3 C76 129.4(10) . . . . ?
C38 C40 Ce3 C76 -114.1(10) . . . . ?
C35 C40 Ce3 C63 26.0(6) . . . . ?
C76 C40 Ce3 C63 -103.4(8) . . . . ?
C38 C40 Ce3 C63 142.6(8) . . . . ?
C76 C40 Ce3 C35 -129.4(10) . . . . ?
C38 C40 Ce3 C35 116.5(10) . . . . ?
C35 C40 Ce3 C8 58.1(9) . . . . ?
C76 C40 Ce3 C8 -71.3(9) . . . . ?
C38 C40 Ce3 C8 174.7(9) . . . . ?
C35 C40 Ce3 C69 123.1(8) . . . . ?
C76 C40 Ce3 C69 -6.3(7) . . . . ?
C38 C40 Ce3 C69 -120.4(8) . . . . ?
C35 C40 Ce3 C78 161.7(7) . . . . ?
C76 C40 Ce3 C78 32.3(6) . . . . ?
C38 C40 Ce3 C78 -81.8(8) . . . . ?
C35 C40 Ce3 C49 150.7(7) . . . . ?
C76 C40 Ce3 C49 21.3(6) . . . . ?
C38 C40 Ce3 C49 -92.8(8) . . . . ?
C35 C40 Ce3 C54 85.3(12) . . . . ?
C76 C40 Ce3 C54 -44.1(11) . . . . ?
C38 C40 Ce3 C54 -158.2(11) . . . . ?
C35 C40 Ce3 C10 115.1(9) . . . . ?
C76 C40 Ce3 C10 -14.3(9) . . . . ?
C38 C40 Ce3 C10 -128.4(9) . . . . ?
C40 C35 Ce3 C15 -107.5(8) . . . . ?
C41 C35 Ce3 C15 130.3(9) . . . . ?
C63 C35 Ce3 C15 29.3(7) . . . . ?
C40 C35 Ce3 C68 -67.5(8) . . . . ?
C41 C35 Ce3 C68 170.3(8) . . . . ?
C63 C35 Ce3 C68 69.3(7) . . . . ?
C40 C35 Ce3 C76 -30.5(6) . . . . ?
C41 C35 Ce3 C76 -152.6(8) . . . . ?
C63 C35 Ce3 C76 106.4(7) . . . . ?
C40 C35 Ce3 C63 -136.8(9) . . . . ?
C41 C35 Ce3 C63 101.0(9) . . . . ?
C41 C35 Ce3 C40 -122.2(10) . . . . ?
C63 C35 Ce3 C40 136.8(9) . . . . ?
C40 C35 Ce3 C8 -127.5(8) . . . . ?
C41 C35 Ce3 C8 110.3(8) . . . . ?
C63 C35 Ce3 C8 9.3(7) . . . . ?
C40 C35 Ce3 C69 -61.1(8) . . . . ?
C41 C35 Ce3 C69 176.7(8) . . . . ?
C63 C35 Ce3 C69 75.7(8) . . . . ?
C40 C35 Ce3 C78 -15.1(6) . . . . ?
C41 C35 Ce3 C78 -137.3(8) . . . . ?
C63 C35 Ce3 C78 121.7(7) . . . . ?
C40 C35 Ce3 C49 -31.5(8) . . . . ?
C41 C35 Ce3 C49 -153.7(8) . . . . ?
C63 C35 Ce3 C49 105.3(8) . . . . ?
C40 C35 Ce3 C54 -115.5(10) . . . . ?
C41 C35 Ce3 C54 122.3(9) . . . . ?
C63 C35 Ce3 C54 21.3(9) . . . . ?
C40 C35 Ce3 C10 -84.3(11) . . . . ?
C41 C35 Ce3 C10 153.5(10) . . . . ?
C63 C35 Ce3 C10 52.5(10) . . . . ?
C54 C8 Ce3 C15 123.0(10) . . . . ?
C33 C8 Ce3 C15 -118.9(10) . . . . ?
C54 C8 Ce3 C68 86.3(7) . . . . ?
C33 C8 Ce3 C68 -155.6(8) . . . . ?
C15 C8 Ce3 C68 -36.7(7) . . . . ?
C54 C8 Ce3 C76 97.4(8) . . . . ?
C33 C8 Ce3 C76 -144.5(8) . . . . ?
C15 C8 Ce3 C76 -25.6(7) . . . . ?
C54 C8 Ce3 C63 163.4(8) . . . . ?
C33 C8 Ce3 C63 -78.5(7) . . . . ?
C15 C8 Ce3 C63 40.4(7) . . . . ?
C54 C8 Ce3 C40 130.2(10) . . . . ?
C33 C8 Ce3 C40 -111.7(9) . . . . ?
C15 C8 Ce3 C40 7.2(8) . . . . ?
C54 C8 Ce3 C35 157.3(8) . . . . ?
C33 C8 Ce3 C35 -84.6(8) . . . . ?
C15 C8 Ce3 C35 34.2(7) . . . . ?
C54 C8 Ce3 C69 49.7(6) . . . . ?
C33 C8 Ce3 C69 167.8(7) . . . . ?
C15 C8 Ce3 C69 -73.3(7) . . . . ?
C54 C8 Ce3 C78 69.5(8) . . . . ?
C33 C8 Ce3 C78 -172.3(7) . . . . ?
C15 C8 Ce3 C78 -53.5(8) . . . . ?
C54 C8 Ce3 C49 45.4(7) . . . . ?
C33 C8 Ce3 C49 163.6(7) . . . . ?
C15 C8 Ce3 C49 -77.6(8) . . . . ?
C33 C8 Ce3 C54 118.1(8) . . . . ?
C15 C8 Ce3 C54 -123.0(10) . . . . ?
C54 C8 Ce3 C10 22.3(5) . . . . ?
C33 C8 Ce3 C10 140.4(7) . . . . ?
C15 C8 Ce3 C10 -100.8(8) . . . . ?
C10 C69 Ce3 C15 -88.3(7) . . . . ?
C49 C69 Ce3 C15 152.1(8) . . . . ?
C68 C69 Ce3 C15 37.0(6) . . . . ?
C10 C69 Ce3 C68 -125.3(10) . . . . ?
C49 C69 Ce3 C68 115.1(9) . . . . ?
C10 C69 Ce3 C76 -168.8(9) . . . . ?
C49 C69 Ce3 C76 71.6(7) . . . . ?
C68 C69 Ce3 C76 -43.5(7) . . . . ?
C10 C69 Ce3 C63 -103.1(8) . . . . ?
C49 C69 Ce3 C63 137.2(7) . . . . ?
C68 C69 Ce3 C63 22.2(7) . . . . ?
C10 C69 Ce3 C40 -164.5(8) . . . . ?
C49 C69 Ce3 C40 75.9(8) . . . . ?
C68 C69 Ce3 C40 -39.2(7) . . . . ?
C10 C69 Ce3 C35 -136.5(9) . . . . ?
C49 C69 Ce3 C35 103.9(9) . . . . ?
C68 C69 Ce3 C35 -11.2(7) . . . . ?
C10 C69 Ce3 C8 -51.4(7) . . . . ?
C49 C69 Ce3 C8 -171.0(7) . . . . ?
C68 C69 Ce3 C8 73.9(7) . . . . ?
C10 C69 Ce3 C78 152.9(8) . . . . ?
C49 C69 Ce3 C78 33.3(6) . . . . ?
C68 C69 Ce3 C78 -81.8(7) . . . . ?
C10 C69 Ce3 C49 119.6(10) . . . . ?
C68 C69 Ce3 C49 -115.1(9) . . . . ?
C10 C69 Ce3 C54 -23.5(6) . . . . ?
C49 C69 Ce3 C54 -143.1(8) . . . . ?
C68 C69 Ce3 C54 101.8(8) . . . . ?
C49 C69 Ce3 C10 -119.6(10) . . . . ?
C68 C69 Ce3 C10 125.3(10) . . . . ?
C60 C78 Ce3 C15 159.7(8) . . . . ?
C76 C78 Ce3 C15 38.4(7) . . . . ?
C49 C78 Ce3 C15 -82.6(8) . . . . ?
C60 C78 Ce3 C68 167.4(8) . . . . ?
C76 C78 Ce3 C68 46.2(6) . . . . ?
C49 C78 Ce3 C68 -74.8(7) . . . . ?
C60 C78 Ce3 C76 121.3(9) . . . . ?
C49 C78 Ce3 C76 -121.0(9) . . . . ?
C60 C78 Ce3 C63 124.5(8) . . . . ?
C76 C78 Ce3 C63 3.2(6) . . . . ?
C49 C78 Ce3 C63 -117.8(8) . . . . ?
C60 C78 Ce3 C40 85.0(7) . . . . ?
C76 C78 Ce3 C40 -36.2(6) . . . . ?
C49 C78 Ce3 C40 -157.2(8) . . . . ?
C60 C78 Ce3 C35 94.7(7) . . . . ?
C76 C78 Ce3 C35 -26.5(6) . . . . ?
C49 C78 Ce3 C35 -147.5(8) . . . . ?
C60 C78 Ce3 C8 -174.0(8) . . . . ?
C76 C78 Ce3 C8 64.7(8) . . . . ?
C49 C78 Ce3 C8 -56.3(8) . . . . ?
C60 C78 Ce3 C69 -149.9(8) . . . . ?
C76 C78 Ce3 C69 88.9(7) . . . . ?
C49 C78 Ce3 C69 -32.1(6) . . . . ?
C60 C78 Ce3 C49 -117.7(10) . . . . ?
C76 C78 Ce3 C49 121.0(9) . . . . ?
C60 C78 Ce3 C54 -147.0(7) . . . . ?
C76 C78 Ce3 C54 91.7(8) . . . . ?
C49 C78 Ce3 C54 -29.3(7) . . . . ?
C60 C78 Ce3 C10 -137.2(7) . . . . ?
C76 C78 Ce3 C10 101.5(7) . . . . ?
C49 C78 Ce3 C10 -19.5(6) . . . . ?
C69 C49 Ce3 C15 -24.4(7) . . . . ?
C44 C49 Ce3 C15 -143.2(7) . . . . ?
C78 C49 Ce3 C15 96.9(8) . . . . ?
C69 C49 Ce3 C68 -39.5(6) . . . . ?
C44 C49 Ce3 C68 -158.3(8) . . . . ?
C78 C49 Ce3 C68 81.7(7) . . . . ?
C69 C49 Ce3 C76 -87.3(8) . . . . ?
C44 C49 Ce3 C76 153.9(8) . . . . ?
C78 C49 Ce3 C76 34.0(6) . . . . ?
C69 C49 Ce3 C63 -48.8(8) . . . . ?
C44 C49 Ce3 C63 -167.6(7) . . . . ?
C78 C49 Ce3 C63 72.5(8) . . . . ?
C69 C49 Ce3 C40 -102.5(8) . . . . ?
C44 C49 Ce3 C40 138.7(7) . . . . ?
C78 C49 Ce3 C40 18.8(7) . . . . ?
C69 C49 Ce3 C35 -86.1(9) . . . . ?
C44 C49 Ce3 C35 155.1(8) . . . . ?
C78 C49 Ce3 C35 35.2(8) . . . . ?
C69 C49 Ce3 C8 8.3(7) . . . . ?
C44 C49 Ce3 C8 -110.5(7) . . . . ?
C78 C49 Ce3 C8 129.6(8) . . . . ?
C44 C49 Ce3 C69 -118.8(9) . . . . ?
C78 C49 Ce3 C69 121.3(10) . . . . ?
C69 C49 Ce3 C78 -121.3(10) . . . . ?
C44 C49 Ce3 C78 119.9(9) . . . . ?
C69 C49 Ce3 C54 28.8(6) . . . . ?
C44 C49 Ce3 C54 -90.0(7) . . . . ?
C78 C49 Ce3 C54 150.1(7) . . . . ?
C69 C49 Ce3 C10 33.0(6) . . . . ?
C44 C49 Ce3 C10 -85.8(7) . . . . ?
C78 C49 Ce3 C10 154.3(8) . . . . ?
C10 C54 Ce3 C15 104.4(8) . . . . ?
C8 C54 Ce3 C15 -35.0(7) . . . . ?
C4 C54 Ce3 C15 -150.9(8) . . . . ?
C10 C54 Ce3 C68 60.5(7) . . . . ?
C8 C54 Ce3 C68 -78.9(7) . . . . ?
C4 C54 Ce3 C68 165.3(8) . . . . ?
C10 C54 Ce3 C76 52.4(9) . . . . ?
C8 C54 Ce3 C76 -87.0(9) . . . . ?
C4 C54 Ce3 C76 157.1(8) . . . . ?
C10 C54 Ce3 C63 125.3(8) . . . . ?
C8 C54 Ce3 C63 -14.2(6) . . . . ?
C4 C54 Ce3 C63 -130.0(7) . . . . ?
C10 C54 Ce3 C40 76.0(12) . . . . ?
C8 C54 Ce3 C40 -63.4(11) . . . . ?
C4 C54 Ce3 C40 -179.2(11) . . . . ?
C10 C54 Ce3 C35 113.4(10) . . . . ?
C8 C54 Ce3 C35 -26.0(9) . . . . ?
C4 C54 Ce3 C35 -141.9(9) . . . . ?
C10 C54 Ce3 C8 139.4(9) . . . . ?
C4 C54 Ce3 C8 -115.9(9) . . . . ?
C10 C54 Ce3 C69 23.9(6) . . . . ?
C8 C54 Ce3 C69 -115.5(7) . . . . ?
C4 C54 Ce3 C69 128.6(8) . . . . ?
C10 C54 Ce3 C78 21.1(7) . . . . ?
C8 C54 Ce3 C78 -118.3(8) . . . . ?
C4 C54 Ce3 C78 125.8(7) . . . . ?
C10 C54 Ce3 C49 6.7(6) . . . . ?
C8 C54 Ce3 C49 -132.7(7) . . . . ?
C4 C54 Ce3 C49 111.5(7) . . . . ?
C8 C54 Ce3 C10 -139.4(9) . . . . ?
C4 C54 Ce3 C10 104.7(9) . . . . ?
C69 C10 Ce3 C15 77.4(8) . . . . ?
C54 C10 Ce3 C15 -60.1(7) . . . . ?
C7 C10 Ce3 C15 -169.1(8) . . . . ?
C69 C10 Ce3 C68 33.7(7) . . . . ?
C54 C10 Ce3 C68 -103.7(8) . . . . ?
C7 C10 Ce3 C68 147.2(8) . . . . ?
C69 C10 Ce3 C76 9.3(7) . . . . ?
C54 C10 Ce3 C76 -128.1(8) . . . . ?
C7 C10 Ce3 C76 122.8(8) . . . . ?
C69 C10 Ce3 C63 81.2(8) . . . . ?
C54 C10 Ce3 C63 -56.3(8) . . . . ?
C7 C10 Ce3 C63 -165.3(7) . . . . ?
C69 C10 Ce3 C40 17.4(9) . . . . ?
C54 C10 Ce3 C40 -120.0(10) . . . . ?
C7 C10 Ce3 C40 130.9(9) . . . . ?
C69 C10 Ce3 C35 54.0(11) . . . . ?
C54 C10 Ce3 C35 -83.4(11) . . . . ?
C7 C10 Ce3 C35 167.5(10) . . . . ?
C69 C10 Ce3 C8 114.3(8) . . . . ?
C54 C10 Ce3 C8 -23.1(5) . . . . ?
C7 C10 Ce3 C8 -132.2(7) . . . . ?
C54 C10 Ce3 C69 -137.5(10) . . . . ?
C7 C10 Ce3 C69 113.5(9) . . . . ?
C69 C10 Ce3 C78 -21.1(7) . . . . ?
C54 C10 Ce3 C78 -158.5(7) . . . . ?
C7 C10 Ce3 C78 92.4(7) . . . . ?
C69 C10 Ce3 C49 -33.7(6) . . . . ?
C54 C10 Ce3 C49 -171.2(8) . . . . ?
C7 C10 Ce3 C49 79.8(7) . . . . ?
C69 C10 Ce3 C54 137.5(10) . . . . ?
C7 C10 Ce3 C54 -109.0(8) . . . . ?
C72 C73 Ce4 C18 131.2(8) . . . . ?
C50 C73 Ce4 C18 -124.0(7) . . . . ?
C18 C73 Ce4 C72 -131.2(8) . . . . ?
C50 C73 Ce4 C72 104.8(8) . . . . ?
C18 C73 Ce4 C32 -33.3(5) . . . . ?
C72 C73 Ce4 C32 97.9(6) . . . . ?
C50 C73 Ce4 C32 -157.3(6) . . . . ?
C18 C73 Ce4 C56 -102.3(6) . . . . ?
C72 C73 Ce4 C56 28.9(6) . . . . ?
C50 C73 Ce4 C56 133.7(7) . . . . ?
C18 C73 Ce4 C50 124.0(7) . . . . ?
C72 C73 Ce4 C50 -104.8(8) . . . . ?
C18 C73 Ce4 C20 -68.1(6) . . . . ?
C72 C73 Ce4 C20 63.2(6) . . . . ?
C50 C73 Ce4 C20 168.0(6) . . . . ?
C18 C73 Ce4 C71 32.3(5) . . . . ?
C72 C73 Ce4 C71 163.6(7) . . . . ?
C50 C73 Ce4 C71 -91.6(6) . . . . ?
C18 C73 Ce4 C27 -166.3(7) . . . . ?
C72 C73 Ce4 C27 -35.0(5) . . . . ?
C50 C73 Ce4 C27 69.8(5) . . . . ?
C18 C73 Ce4 C77 156.4(7) . . . . ?
C72 C73 Ce4 C77 -72.4(6) . . . . ?
C50 C73 Ce4 C77 32.4(4) . . . . ?
C18 C73 Ce4 C70 95.4(6) . . . . ?
C72 C73 Ce4 C70 -133.4(7) . . . . ?
C50 C73 Ce4 C70 -28.6(4) . . . . ?
C18 C73 Ce4 C26 64.1(5) . . . . ?
C72 C73 Ce4 C26 -164.7(7) . . . . ?
C50 C73 Ce4 C26 -59.9(5) . . . . ?
C32 C18 Ce4 C73 -121.7(8) . . . . ?
C71 C18 Ce4 C73 121.8(8) . . . . ?
C73 C18 Ce4 C72 30.5(5) . . . . ?
C32 C18 Ce4 C72 -91.2(6) . . . . ?
C71 C18 Ce4 C72 152.2(7) . . . . ?
C73 C18 Ce4 C32 121.7(8) . . . . ?
C71 C18 Ce4 C32 -116.6(9) . . . . ?
C73 C18 Ce4 C56 65.1(6) . . . . ?
C32 C18 Ce4 C56 -56.6(6) . . . . ?
C71 C18 Ce4 C56 -173.2(7) . . . . ?
C73 C18 Ce4 C50 -32.9(5) . . . . ?
C32 C18 Ce4 C50 -154.5(6) . . . . ?
C71 C18 Ce4 C50 88.9(6) . . . . ?
C73 C18 Ce4 C20 97.3(6) . . . . ?
C32 C18 Ce4 C20 -24.4(5) . . . . ?
C71 C18 Ce4 C20 -141.0(7) . . . . ?
C73 C18 Ce4 C71 -121.8(8) . . . . ?
C32 C18 Ce4 C71 116.6(8) . . . . ?
C73 C18 Ce4 C27 11.7(6) . . . . ?
C32 C18 Ce4 C27 -110.0(7) . . . . ?
C71 C18 Ce4 C27 133.5(7) . . . . ?
C73 C18 Ce4 C77 -19.2(6) . . . . ?
C32 C18 Ce4 C77 -140.9(6) . . . . ?
C71 C18 Ce4 C77 102.5(7) . . . . ?
C73 C18 Ce4 C70 -64.6(5) . . . . ?
C32 C18 Ce4 C70 173.7(6) . . . . ?
C71 C18 Ce4 C70 57.2(6) . . . . ?
C73 C18 Ce4 C26 -94.5(6) . . . . ?
C32 C18 Ce4 C26 143.8(7) . . . . ?
C71 C18 Ce4 C26 27.3(5) . . . . ?
C56 C72 Ce4 C73 128.6(10) . . . . ?
C27 C72 Ce4 C73 -112.0(9) . . . . ?
C56 C72 Ce4 C18 98.0(7) . . . . ?
C27 C72 Ce4 C18 -142.6(7) . . . . ?
C73 C72 Ce4 C18 -30.5(6) . . . . ?
C56 C72 Ce4 C32 61.0(7) . . . . ?
C27 C72 Ce4 C32 -179.5(7) . . . . ?
C73 C72 Ce4 C32 -67.5(7) . . . . ?
C27 C72 Ce4 C56 119.4(9) . . . . ?
C73 C72 Ce4 C56 -128.6(10) . . . . ?
C56 C72 Ce4 C50 171.2(8) . . . . ?
C27 C72 Ce4 C50 -69.4(6) . . . . ?
C73 C72 Ce4 C50 42.7(6) . . . . ?
C56 C72 Ce4 C20 27.2(6) . . . . ?
C27 C72 Ce4 C20 146.6(7) . . . . ?
C73 C72 Ce4 C20 -101.4(7) . . . . ?
C56 C72 Ce4 C71 113.6(8) . . . . ?
C27 C72 Ce4 C71 -127.0(7) . . . . ?
C73 C72 Ce4 C71 -15.0(7) . . . . ?
C56 C72 Ce4 C27 -119.4(9) . . . . ?
C73 C72 Ce4 C27 112.0(9) . . . . ?
C56 C72 Ce4 C77 -153.7(8) . . . . ?
C27 C72 Ce4 C77 -34.3(5) . . . . ?
C73 C72 Ce4 C77 77.7(7) . . . . ?
C56 C72 Ce4 C70 166.5(7) . . . . ?
C27 C72 Ce4 C70 -74.0(7) . . . . ?
C73 C72 Ce4 C70 38.0(6) . . . . ?
C56 C72 Ce4 C26 143.3(8) . . . . ?
C27 C72 Ce4 C26 -97.3(7) . . . . ?
C73 C72 Ce4 C26 14.7(7) . . . . ?
C18 C32 Ce4 C73 37.0(6) . . . . ?
C57 C32 Ce4 C73 156.6(8) . . . . ?
C20 C32 Ce4 C73 -101.4(7) . . . . ?
Ce2 C32 Ce4 C73 163.9(7) . . . . ?
C57 C32 Ce4 C18 119.6(9) . . . . ?
C20 C32 Ce4 C18 -138.4(9) . . . . ?
Ce2 C32 Ce4 C18 126.9(7) . . . . ?
C18 C32 Ce4 C72 77.7(7) . . . . ?
C57 C32 Ce4 C72 -162.7(7) . . . . ?
C20 C32 Ce4 C72 -60.7(6) . . . . ?
Ce2 C32 Ce4 C72 -155.4(7) . . . . ?
C18 C32 Ce4 C56 111.7(7) . . . . ?
C57 C32 Ce4 C56 -128.7(8) . . . . ?
C20 C32 Ce4 C56 -26.7(6) . . . . ?
Ce2 C32 Ce4 C56 -121.4(6) . . . . ?
C18 C32 Ce4 C50 23.5(6) . . . . ?
C57 C32 Ce4 C50 143.1(7) . . . . ?
C20 C32 Ce4 C50 -114.9(7) . . . . ?
Ce2 C32 Ce4 C50 150.4(7) . . . . ?
C18 C32 Ce4 C20 138.4(9) . . . . ?
C57 C32 Ce4 C20 -102.0(9) . . . . ?
Ce2 C32 Ce4 C20 -94.7(7) . . . . ?
C18 C32 Ce4 C71 -36.3(5) . . . . ?
C57 C32 Ce4 C71 83.3(7) . . . . ?
C20 C32 Ce4 C71 -174.7(8) . . . . ?
Ce2 C32 Ce4 C71 90.6(4) . . . . ?
C18 C32 Ce4 C27 77.5(8) . . . . ?
C57 C32 Ce4 C27 -162.9(7) . . . . ?
C20 C32 Ce4 C27 -60.9(8) . . . . ?
Ce2 C32 Ce4 C27 -155.6(8) . . . . ?
C18 C32 Ce4 C77 46.2(8) . . . . ?
C57 C32 Ce4 C77 165.7(7) . . . . ?
C20 C32 Ce4 C77 -92.2(8) . . . . ?
Ce2 C32 Ce4 C77 173.1(9) . . . . ?
C18 C32 Ce4 C70 -6.0(6) . . . . ?
C57 C32 Ce4 C70 113.5(7) . . . . ?
C20 C32 Ce4 C70 -144.4(7) . . . . ?
Ce2 C32 Ce4 C70 120.9(6) . . . . ?
C18 C32 Ce4 C26 -29.5(6) . . . . ?
C57 C32 Ce4 C26 90.0(7) . . . . ?
C20 C32 Ce4 C26 -167.9(7) . . . . ?
Ce2 C32 Ce4 C26 97.4(4) . . . . ?
C72 C56 Ce4 C73 -33.2(7) . . . . ?
C20 C56 Ce4 C73 100.2(8) . . . . ?
C39 C56 Ce4 C73 -148.6(8) . . . . ?
C72 C56 Ce4 C18 -72.7(7) . . . . ?
C20 C56 Ce4 C18 60.7(7) . . . . ?
C39 C56 Ce4 C18 171.9(8) . . . . ?
C20 C56 Ce4 C72 133.4(10) . . . . ?
C39 C56 Ce4 C72 -115.4(10) . . . . ?
C72 C56 Ce4 C32 -106.2(7) . . . . ?
C20 C56 Ce4 C32 27.2(6) . . . . ?
C39 C56 Ce4 C32 138.5(8) . . . . ?
C72 C56 Ce4 C50 -7.5(7) . . . . ?
C20 C56 Ce4 C50 125.9(8) . . . . ?
C39 C56 Ce4 C50 -122.9(8) . . . . ?
C72 C56 Ce4 C20 -133.4(10) . . . . ?
C39 C56 Ce4 C20 111.3(10) . . . . ?
C72 C56 Ce4 C71 -76.8(8) . . . . ?
C20 C56 Ce4 C71 56.5(8) . . . . ?
C39 C56 Ce4 C71 167.8(8) . . . . ?
C72 C56 Ce4 C27 33.5(6) . . . . ?
C20 C56 Ce4 C27 166.8(8) . . . . ?
C39 C56 Ce4 C27 -81.9(7) . . . . ?
C72 C56 Ce4 C77 20.9(6) . . . . ?
C20 C56 Ce4 C77 154.2(7) . . . . ?
C39 C56 Ce4 C77 -94.5(8) . . . . ?
C72 C56 Ce4 C70 -15.7(8) . . . . ?
C20 C56 Ce4 C70 117.6(9) . . . . ?
C39 C56 Ce4 C70 -131.1(8) . . . . ?
C72 C56 Ce4 C26 -49.9(10) . . . . ?
C20 C56 Ce4 C26 83.5(10) . . . . ?
C39 C56 Ce4 C26 -165.3(9) . . . . ?
C77 C50 Ce4 C73 116.0(8) . . . . ?
C70 C50 Ce4 C73 -124.3(8) . . . . ?
C77 C50 Ce4 C18 151.3(7) . . . . ?
C70 C50 Ce4 C18 -88.9(6) . . . . ?
C73 C50 Ce4 C18 35.3(6) . . . . ?
C77 C50 Ce4 C72 69.8(6) . . . . ?
C70 C50 Ce4 C72 -170.4(7) . . . . ?
C73 C50 Ce4 C72 -46.2(6) . . . . ?
C77 C50 Ce4 C32 136.6(7) . . . . ?
C70 C50 Ce4 C32 -103.6(7) . . . . ?
C73 C50 Ce4 C32 20.7(6) . . . . ?
C77 C50 Ce4 C56 74.7(7) . . . . ?
C70 C50 Ce4 C56 -165.5(7) . . . . ?
C73 C50 Ce4 C56 -41.2(6) . . . . ?
C77 C50 Ce4 C20 103.5(8) . . . . ?
C70 C50 Ce4 C20 -136.8(7) . . . . ?
C73 C50 Ce4 C20 -12.5(7) . . . . ?
C77 C50 Ce4 C71 -171.9(6) . . . . ?
C70 C50 Ce4 C71 -52.1(6) . . . . ?
C73 C50 Ce4 C71 72.1(6) . . . . ?
C77 C50 Ce4 C27 31.9(5) . . . . ?
C70 C50 Ce4 C27 151.7(7) . . . . ?
C73 C50 Ce4 C27 -84.1(6) . . . . ?
C70 C50 Ce4 C77 119.8(8) . . . . ?
C73 C50 Ce4 C77 -116.0(8) . . . . ?
C77 C50 Ce4 C70 -119.8(8) . . . . ?
C73 C50 Ce4 C70 124.3(8) . . . . ?
C77 C50 Ce4 C26 -144.0(7) . . . . ?
C70 C50 Ce4 C26 -24.2(5) . . . . ?
C73 C50 Ce4 C26 100.1(7) . . . . ?
C3 C20 Ce4 C73 170.9(8) . . . . ?
C56 C20 Ce4 C73 -68.0(7) . . . . ?
C32 C20 Ce4 C73 66.3(7) . . . . ?
C3 C20 Ce4 C18 129.9(8) . . . . ?
C56 C20 Ce4 C18 -108.9(8) . . . . ?
C32 C20 Ce4 C18 25.3(6) . . . . ?
C3 C20 Ce4 C72 -148.9(8) . . . . ?
C56 C20 Ce4 C72 -27.7(6) . . . . ?
C32 C20 Ce4 C72 106.5(7) . . . . ?
C3 C20 Ce4 C32 104.6(9) . . . . ?
C56 C20 Ce4 C32 -134.2(9) . . . . ?
C3 C20 Ce4 C56 -121.2(10) . . . . ?
C32 C20 Ce4 C56 134.2(9) . . . . ?
C3 C20 Ce4 C50 178.6(8) . . . . ?
C56 C20 Ce4 C50 -60.3(8) . . . . ?
C32 C20 Ce4 C50 74.0(8) . . . . ?
C3 C20 Ce4 C71 109.1(8) . . . . ?
C56 C20 Ce4 C71 -129.7(7) . . . . ?
C32 C20 Ce4 C71 4.5(6) . . . . ?
C3 C20 Ce4 C27 -132.1(8) . . . . ?
C56 C20 Ce4 C27 -10.9(6) . . . . ?
C32 C20 Ce4 C27 123.3(7) . . . . ?
C3 C20 Ce4 C77 -149.7(8) . . . . ?
C56 C20 Ce4 C77 -28.5(8) . . . . ?
C32 C20 Ce4 C77 105.7(8) . . . . ?
C3 C20 Ce4 C70 152.4(8) . . . . ?
C56 C20 Ce4 C70 -86.5(9) . . . . ?
C32 C20 Ce4 C70 47.8(9) . . . . ?
C3 C20 Ce4 C26 118.6(8) . . . . ?
C56 C20 Ce4 C26 -120.3(8) . . . . ?
C32 C20 Ce4 C26 14.0(8) . . . . ?
C26 C71 Ce4 C73 90.9(7) . . . . ?
C5 C71 Ce4 C73 -153.7(8) . . . . ?
C18 C71 Ce4 C73 -37.4(6) . . . . ?
C26 C71 Ce4 C18 128.3(9) . . . . ?
C5 C71 Ce4 C18 -116.3(9) . . . . ?
C26 C71 Ce4 C72 101.5(7) . . . . ?
C5 C71 Ce4 C72 -143.1(7) . . . . ?
C18 C71 Ce4 C72 -26.8(7) . . . . ?
C26 C71 Ce4 C32 166.0(7) . . . . ?
C5 C71 Ce4 C32 -78.5(7) . . . . ?
C18 C71 Ce4 C32 37.7(6) . . . . ?
C26 C71 Ce4 C56 135.6(8) . . . . ?
C5 C71 Ce4 C56 -109.0(8) . . . . ?
C18 C71 Ce4 C56 7.3(8) . . . . ?
C26 C71 Ce4 C50 51.3(6) . . . . ?
C5 C71 Ce4 C50 166.7(7) . . . . ?
C18 C71 Ce4 C50 -77.0(7) . . . . ?
C26 C71 Ce4 C20 163.1(6) . . . . ?
C5 C71 Ce4 C20 -81.5(7) . . . . ?
C18 C71 Ce4 C20 34.7(7) . . . . ?
C26 C71 Ce4 C27 72.9(7) . . . . ?
C5 C71 Ce4 C27 -171.7(7) . . . . ?
C18 C71 Ce4 C27 -55.4(8) . . . . ?
C26 C71 Ce4 C77 47.3(6) . . . . ?
C5 C71 Ce4 C77 162.7(6) . . . . ?
C18 C71 Ce4 C77 -81.0(7) . . . . ?
C26 C71 Ce4 C70 22.9(5) . . . . ?
C5 C71 Ce4 C70 138.3(7) . . . . ?
C18 C71 Ce4 C70 -105.4(7) . . . . ?
C5 C71 Ce4 C26 115.4(8) . . . . ?
C18 C71 Ce4 C26 -128.3(9) . . . . ?
C65 C27 Ce4 C73 165.3(8) . . . . ?
C72 C27 Ce4 C73 44.2(7) . . . . ?
C77 C27 Ce4 C73 -74.8(7) . . . . ?
C65 C27 Ce4 C18 156.5(7) . . . . ?
C72 C27 Ce4 C18 35.4(7) . . . . ?
C77 C27 Ce4 C18 -83.6(8) . . . . ?
C65 C27 Ce4 C72 121.1(9) . . . . ?
C77 C27 Ce4 C72 -119.0(9) . . . . ?
C65 C27 Ce4 C32 121.6(8) . . . . ?
C72 C27 Ce4 C32 0.5(7) . . . . ?
C77 C27 Ce4 C32 -118.5(8) . . . . ?
C65 C27 Ce4 C56 84.9(7) . . . . ?
C72 C27 Ce4 C56 -36.2(6) . . . . ?
C77 C27 Ce4 C56 -155.2(8) . . . . ?
C65 C27 Ce4 C50 -150.1(8) . . . . ?
C72 C27 Ce4 C50 88.8(7) . . . . ?
C77 C27 Ce4 C50 -30.1(5) . . . . ?
C65 C27 Ce4 C20 92.1(7) . . . . ?
C72 C27 Ce4 C20 -29.0(7) . . . . ?
C77 C27 Ce4 C20 -147.9(7) . . . . ?
C65 C27 Ce4 C71 -175.7(7) . . . . ?
C72 C27 Ce4 C71 63.2(8) . . . . ?
C77 C27 Ce4 C71 -55.8(8) . . . . ?
C65 C27 Ce4 C77 -119.9(9) . . . . ?
C72 C27 Ce4 C77 119.0(9) . . . . ?
C65 C27 Ce4 C70 -136.4(7) . . . . ?
C72 C27 Ce4 C70 102.5(7) . . . . ?
C77 C27 Ce4 C70 -16.4(6) . . . . ?
C65 C27 Ce4 C26 -146.6(7) . . . . ?
C72 C27 Ce4 C26 92.3(8) . . . . ?
C77 C27 Ce4 C26 -26.6(7) . . . . ?
C50 C77 Ce4 C73 -40.9(6) . . . . ?
C46 C77 Ce4 C73 -159.8(8) . . . . ?
C27 C77 Ce4 C73 84.2(7) . . . . ?
C50 C77 Ce4 C18 -26.1(6) . . . . ?
C46 C77 Ce4 C18 -145.0(7) . . . . ?
C27 C77 Ce4 C18 99.0(7) . . . . ?
C50 C77 Ce4 C72 -90.1(7) . . . . ?
C46 C77 Ce4 C72 150.9(7) . . . . ?
C27 C77 Ce4 C72 35.0(6) . . . . ?
C50 C77 Ce4 C32 -51.0(8) . . . . ?
C46 C77 Ce4 C32 -169.9(7) . . . . ?
C27 C77 Ce4 C32 74.1(8) . . . . ?
C50 C77 Ce4 C56 -104.6(7) . . . . ?
C46 C77 Ce4 C56 136.5(7) . . . . ?
C27 C77 Ce4 C56 20.5(6) . . . . ?
C46 C77 Ce4 C50 -118.9(8) . . . . ?
C27 C77 Ce4 C50 125.1(9) . . . . ?
C50 C77 Ce4 C20 -89.3(8) . . . . ?
C46 C77 Ce4 C20 151.8(7) . . . . ?
C27 C77 Ce4 C20 35.8(8) . . . . ?
C50 C77 Ce4 C71 7.7(6) . . . . ?
C46 C77 Ce4 C71 -111.2(7) . . . . ?
C27 C77 Ce4 C71 132.8(7) . . . . ?
C50 C77 Ce4 C27 -125.1(9) . . . . ?
C46 C77 Ce4 C27 116.0(9) . . . . ?
C50 C77 Ce4 C70 33.7(5) . . . . ?
C46 C77 Ce4 C70 -85.3(6) . . . . ?
C27 C77 Ce4 C70 158.8(8) . . . . ?
C50 C77 Ce4 C26 29.1(5) . . . . ?
C46 C77 Ce4 C26 -89.9(6) . . . . ?
C27 C77 Ce4 C26 154.2(7) . . . . ?
C24 C70 Ce4 C73 150.8(7) . . . . ?
C50 C70 Ce4 C73 35.8(6) . . . . ?
C26 C70 Ce4 C73 -101.3(7) . . . . ?
C24 C70 Ce4 C18 -166.2(7) . . . . ?
C50 C70 Ce4 C18 78.7(7) . . . . ?
C26 C70 Ce4 C18 -58.4(6) . . . . ?
C24 C70 Ce4 C72 123.2(7) . . . . ?
C50 C70 Ce4 C72 8.2(6) . . . . ?
C26 C70 Ce4 C72 -128.9(7) . . . . ?
C24 C70 Ce4 C32 -162.5(6) . . . . ?
C50 C70 Ce4 C32 82.5(7) . . . . ?
C26 C70 Ce4 C32 -54.6(6) . . . . ?
C24 C70 Ce4 C56 132.0(8) . . . . ?
C50 C70 Ce4 C56 17.0(8) . . . . ?
C26 C70 Ce4 C56 -120.1(9) . . . . ?
C24 C70 Ce4 C50 115.1(8) . . . . ?
C26 C70 Ce4 C50 -137.1(8) . . . . ?
C24 C70 Ce4 C20 172.1(8) . . . . ?
C50 C70 Ce4 C20 57.0(9) . . . . ?
C26 C70 Ce4 C20 -80.0(9) . . . . ?
C24 C70 Ce4 C71 -130.7(6) . . . . ?
C50 C70 Ce4 C71 114.3(7) . . . . ?
C26 C70 Ce4 C71 -22.8(5) . . . . ?
C24 C70 Ce4 C27 92.4(6) . . . . ?
C50 C70 Ce4 C27 -22.7(6) . . . . ?
C26 C70 Ce4 C27 -159.8(6) . . . . ?
C24 C70 Ce4 C77 81.4(6) . . . . ?
C50 C70 Ce4 C77 -33.7(5) . . . . ?
C26 C70 Ce4 C77 -170.7(7) . . . . ?
C24 C70 Ce4 C26 -107.9(7) . . . . ?
C50 C70 Ce4 C26 137.1(8) . . . . ?
C71 C26 Ce4 C73 -75.6(7) . . . . ?
C29 C26 Ce4 C73 166.1(7) . . . . ?
C70 C26 Ce4 C73 64.0(6) . . . . ?
C71 C26 Ce4 C18 -32.0(6) . . . . ?
C29 C26 Ce4 C18 -150.3(7) . . . . ?
C70 C26 Ce4 C18 107.6(7) . . . . ?
C71 C26 Ce4 C72 -85.7(8) . . . . ?
C29 C26 Ce4 C72 156.0(7) . . . . ?
C70 C26 Ce4 C72 53.9(7) . . . . ?
C71 C26 Ce4 C32 -11.9(6) . . . . ?
C29 C26 Ce4 C32 -130.1(7) . . . . ?
C70 C26 Ce4 C32 127.7(6) . . . . ?
C71 C26 Ce4 C56 -59.1(10) . . . . ?
C29 C26 Ce4 C56 -177.4(9) . . . . ?
C70 C26 Ce4 C56 80.5(10) . . . . ?
C71 C26 Ce4 C50 -115.3(7) . . . . ?
C29 C26 Ce4 C50 126.5(7) . . . . ?
C70 C26 Ce4 C50 24.3(5) . . . . ?
C71 C26 Ce4 C20 -19.7(8) . . . . ?
C29 C26 Ce4 C20 -138.0(7) . . . . ?
C70 C26 Ce4 C20 119.9(8) . . . . ?
C29 C26 Ce4 C71 -118.3(8) . . . . ?
C70 C26 Ce4 C71 139.6(8) . . . . ?
C71 C26 Ce4 C27 -118.7(7) . . . . ?
C29 C26 Ce4 C27 123.0(7) . . . . ?
C70 C26 Ce4 C27 20.9(6) . . . . ?
C71 C26 Ce4 C77 -132.4(6) . . . . ?
C29 C26 Ce4 C77 109.4(6) . . . . ?
C70 C26 Ce4 C77 7.3(5) . . . . ?
C71 C26 Ce4 C70 -139.6(8) . . . . ?
C29 C26 Ce4 C70 102.1(8) . . . . ?
